data_1565427
loop_
_publ_author_name
'Cao, Hou-Ji'
'Wei, Xing'
'Sun, Fangxiang'
'Zhang, Xiaolei'
'Lu, Changsheng'
'Yan, Hong'

_publ_section_title
;
 Metal-catalyzed B--H acylmethylation of pyridylcarboranes: access to
 carborane-fused indoliziniums and quinoliziniums
;
_journal_name_full 'Chemical Science'
_journal_paper_doi 10.1039/D1SC05296A
_journal_year 2021
_chemical_formula_moiety 'C19 H27 B10 N O'
_chemical_formula_sum 'C19 H27 B10 N O'
_chemical_formula_weight 393.51
_space_group_crystal_system triclinic
_space_group_IT_number 2
_space_group_name_Hall '-P 1'
_space_group_name_H-M_alt 'P -1'
_atom_sites_solution_hydrogens geom
_atom_sites_solution_primary direct
_audit_creation_date 2020-05-16
_audit_creation_method
;
Olex2 1.2
(compiled 2015.01.26 svn.r3150 for OlexSys, GUI svn.r1)
;
_audit_update_record
;
2020-05-16 deposited with the CCDC.	2021-11-19 downloaded from the CCDC.
;
_cell_angle_alpha 79.345(6)
_cell_angle_beta 88.967(7)
_cell_angle_gamma 89.790(7)
_cell_formula_units_Z 12
_cell_length_a 11.866(5)
_cell_length_b 24.030(9)
_cell_length_c 24.784(9)
_cell_measurement_reflns_used 1534
_cell_measurement_temperature 296(2)
_cell_measurement_theta_max 17.24
_cell_measurement_theta_min 2.42
_cell_volume 6944(5)
_computing_molecular_graphics 'Olex2 (Dolomanov et al., 2009)'
_computing_publication_material 'Olex2 (Dolomanov et al., 2009)'
_computing_structure_refinement 'ShelXL (Sheldrick, 2008)'
_computing_structure_solution 'ShelXT (Sheldrick, 2015)'
_diffrn_ambient_temperature 296.15
_diffrn_detector 'Bruker APEX2 area detector'
_diffrn_detector_area_resol_mean 7.9
_diffrn_detector_type 'CCD area detector'
_diffrn_measured_fraction_theta_full 0.995
_diffrn_measured_fraction_theta_max 0.989
_diffrn_measurement_device 'three-circle diffractometer'
_diffrn_measurement_device_type 'Bruker SMART APEX2 area detector'
_diffrn_measurement_method '\w and \f scans'
_diffrn_radiation_monochromator 'mirror optics'
_diffrn_radiation_probe x-ray
_diffrn_radiation_type MoK\a
_diffrn_radiation_wavelength 0.71073
_diffrn_reflns_av_R_equivalents 0.1707
_diffrn_reflns_av_unetI/netI 0.3003
_diffrn_reflns_Laue_measured_fraction_full 0.995
_diffrn_reflns_Laue_measured_fraction_max 0.989
_diffrn_reflns_limit_h_max 14
_diffrn_reflns_limit_h_min -15
_diffrn_reflns_limit_k_max 31
_diffrn_reflns_limit_k_min -31
_diffrn_reflns_limit_l_max 29
_diffrn_reflns_limit_l_min -32
_diffrn_reflns_number 64306
_diffrn_reflns_point_group_measured_fraction_full 0.995
_diffrn_reflns_point_group_measured_fraction_max 0.989
_diffrn_reflns_theta_full 26.000
_diffrn_reflns_theta_max 27.445
_diffrn_reflns_theta_min 1.307
_diffrn_source 'microfocus sealed X-ray tube'
_diffrn_source_type 'Incoatec I\ms'
_diffrn_standards_number 0
_exptl_absorpt_coefficient_mu 0.061
_exptl_absorpt_correction_T_max 0.7456
_exptl_absorpt_correction_T_min 0.6259
_exptl_absorpt_correction_type multi-scan
_exptl_absorpt_process_details
;
SADABS-2016/2 (Bruker,2016/2) was used for absorption correction.
wR2(int) was 0.0827 before and 0.0597 after correction.
The Ratio of minimum to maximum transmission is 0.8395.
The \l/2 correction factor is Not present.
;
_exptl_crystal_colour colourless
_exptl_crystal_colour_primary colourless
_exptl_crystal_density_diffrn 1.129
_exptl_crystal_description block
_exptl_crystal_F_000 2472
_exptl_crystal_size_max 0.09
_exptl_crystal_size_mid 0.09
_exptl_crystal_size_min 0.08
_refine_diff_density_max 0.188
_refine_diff_density_min -0.218
_refine_diff_density_rms 0.045
_refine_ls_extinction_method none
_refine_ls_goodness_of_fit_ref 0.858
_refine_ls_hydrogen_treatment constr
_refine_ls_matrix_type full
_refine_ls_number_parameters 1681
_refine_ls_number_reflns 31397
_refine_ls_number_restraints 0
_refine_ls_restrained_S_all 0.858
_refine_ls_R_factor_all 0.3408
_refine_ls_R_factor_gt 0.0833
_refine_ls_shift/su_max 0.002
_refine_ls_shift/su_mean 0.000
_refine_ls_structure_factor_coef Fsqd
_refine_ls_weighting_details 'w=1/[\s^2^(Fo^2^)+(0.0762P)^2^] where P=(Fo^2^+2Fc^2^)/3'
_refine_ls_weighting_scheme calc
_refine_ls_wR_factor_gt 0.1684
_refine_ls_wR_factor_ref 0.2763
_reflns_Friedel_coverage 0.000
_reflns_number_gt 6765
_reflns_number_total 31397
_reflns_threshold_expression 'I > 2\s(I)'
_cod_data_source_file d1sc05296a2.cif
_cod_data_source_block 5fi
_cod_depositor_comments
;

2022-04-19
Z value and formula fixed to values more according to usual
chemical conventions.                 miguel
;
_cod_original_formula_sum 'C114 H162 B60 N6 O6'
_cod_original_formula_weight 2361.09
_cod_original_formula_moiety '6(C19 H27 B10 N O)'
_cod_original_formula_units_Z 2
_cod_database_code 1565427
_shelx_space_group_comment
;
The symmetry employed for this shelxl refinement is uniquely defined
by the following loop, which should always be used as a source of
symmetry information in preference to the above space-group names.
They are only intended as comments.
;
_shelx_estimated_absorpt_t_max 0.995
_shelx_estimated_absorpt_t_min 0.995
_olex2_refinement_description
;
1. Fixed Uiso
 At 1.2 times of:
  All B(H) groups, All C(H) groups, All C(H,H) groups
 At 1.5 times of:
  All C(H,H,H) groups
2.a Ternary CH refined with riding coordinates:
 C026(H026), C037(H037), C02S(H02S), C030(H030), C01P(H01P), C03N(H3AA)
2.b Secondary CH2 refined with riding coordinates:
 C01O(H01A,H01B), C04O(H04A,H04B), C053(H05A,H05B), C02C(H02B,H02C), C04I(H04H,
 H04I), C055(H05C,H05D), C03M(H03A,H03B), C04L(H04Q,H04R), C019(H01C,H01D),
 C04V(H04,H), C020(H02E,H02F), C054(H05E,H05F), C01L(H01E,H01H), C03W(H03N,
 H03O), C04Y(H2AA,HA), C01Y(H01L,H01M), C04K(H4AA,HD), C056(H05G,H05H)
2.c Aromatic/amide H refined with riding coordinates:
 C01T(H01T), C01V(H01V), C02A(H02A), C02K(H02K), C02V(H02V), C03D(H03D),
 C022(H022), C027(H027), C01Z(H01Z), C02W(H02W), C02Z(H02Z), C03H(H03H),
 C010(H010), C021(H021), C029(H029), C036(H036), C00O(H00O), C01W(H01W),
 C02H(H02H), C02L(H02L), C02O(H02O), C02P(H02P), C013(H013), C024(H024),
 C01G(H01G), C01J(H01J), C01S(H01S), C02B(H02D), C03G(H03G), C03T(H03T),
 C040(H040), C051(H051), C01F(H01F), C01I(H01I), C01N(H01N), C01Q(H01Q),
 C01U(H01U), C03F(H03M), C015(H015), C023(H023), C01E(H01K), C01X(H01X),
 C02D(H02J), C02G(H02M), C02J(H02T), C03J(H03), C016(H016), C028(H028)
2.d Idealised Me refined as rotating group:
 C041(H04C,H04D,H04E), C046(H04J,H04K,H04L), C042(H04S,H04U,H04V), C03I(H03C,
 H03E,H03F), C03A(H03I,H03J,H03L), C03C(H03Z,HB,HC)
2.e Boron cage BH refined with riding coordinates:
 B02Q(H02Q), B03R(H03R), B03V(H03V), B04C(H04F), B04E(H04G), B04M(H04M),
 B032(H032), B035(H035), B045(H045), B03S(H03S), B04A(H04N), B04J(H04O),
 B04N(H04P), B04T(H04T), B04W(H04W), B04Z(H04Z), B050(H050), B052(H052),
 B03P(H03P), B03U(H03U), B03X(H03X), B04D(H04X), B04U(H04Y), B039(H039),
 B043(H043), B047(H047), B049(H049), B02I(H02I), B02N(H02N), B02R(H02R),
 B02Y(H02Y), B03K(H03K), B04F(H0AA), B04G(H1AA), B031(H031), B038(H038),
 B01R(H01R), B02F(H02G), B02U(H02U), B03B(H03Q), B03O(H03W), B03Q(H03Y),
 B033(H033), B034(H034), B044(H044), B02T(H02X), B04B(H5AA), B04H(H6AA),
 B04P(H7AA), B04Q(H8AA), B04R(H9AA), B04S(H0BA), B04X(H1BA), B048(H048)
;
_shelx_shelxl_version_number 2014/7
_olex2_submission_special_instructions 'No special instructions were received'

loop_
_space_group_symop_operation_xyz
'x, y, z'
'-x, -y, -z'

loop_
_atom_site_label
_atom_site_type_symbol
_atom_site_fract_x
_atom_site_fract_y
_atom_site_fract_z
_atom_site_U_iso_or_equiv
_atom_site_adp_type
_atom_site_occupancy
_atom_site_site_symmetry_order
_atom_site_calc_flag
_atom_site_refinement_flags_posn
_atom_site_refinement_flags_adp
_atom_site_refinement_flags_occupancy
_atom_site_disorder_assembly
_atom_site_disorder_group
O009 O -0.3946(4) 0.31664(17) 0.29313(17) 0.1013(14) Uani 1 1 d . . . . .
N001 N -0.8140(4) 0.25582(18) 0.24848(17) 0.0616(12) Uani 1 1 d . . . . .
C00P C -0.7288(4) 0.29106(19) 0.11733(17) 0.0468(12) Uani 1 1 d . . . . .
C00Q C -0.8498(4) 0.2781(2) 0.10888(19) 0.0491(13) Uani 1 1 d . . . . .
C00S C -0.7789(4) 0.3061(2) 0.22291(19) 0.0507(13) Uani 1 1 d . . . . .
C00U C -0.6893(4) 0.30663(18) 0.17879(18) 0.0469(12) Uani 1 1 d . . . . .
C01C C -0.4106(5) 0.2750(2) 0.2729(2) 0.0651(15) Uani 1 1 d . . . . .
C01O C -0.5273(4) 0.2592(2) 0.25889(18) 0.0627(15) Uani 1 1 d . . . . .
H01A H -0.5818 0.2749 0.2816 0.075 Uiso 1 1 calc R . . . .
H01B H -0.5350 0.2183 0.2669 0.075 Uiso 1 1 calc R . . . .
C01T C -0.8938(5) 0.2245(2) 0.1248(2) 0.0695(16) Uani 1 1 d . . . . .
H01T H -0.8478 0.1957 0.1427 0.083 Uiso 1 1 calc R . . . .
C01V C -0.8913(5) 0.2547(2) 0.2892(2) 0.0716(16) Uani 1 1 d . . . . .
H01V H -0.9164 0.2196 0.3077 0.086 Uiso 1 1 calc R . . . .
C02A C -0.9352(5) 0.3020(3) 0.3051(2) 0.0801(18) Uani 1 1 d . . . . .
H02A H -0.9886 0.2990 0.3334 0.096 Uiso 1 1 calc R . . . .
C02K C -0.9228(5) 0.3185(2) 0.0817(2) 0.0793(18) Uani 1 1 d . . . . .
H02K H -0.8966 0.3551 0.0693 0.095 Uiso 1 1 calc R . . . .
C02V C -0.8982(5) 0.3537(3) 0.2781(2) 0.087(2) Uani 1 1 d . . . . .
H02V H -0.9261 0.3868 0.2879 0.104 Uiso 1 1 calc R . . . .
C03D C -1.0330(5) 0.3059(3) 0.0725(3) 0.095(2) Uani 1 1 d . . . . .
H03D H -1.0797 0.3345 0.0549 0.114 Uiso 1 1 calc R . . . .
C04O C -0.2232(5) 0.2304(3) 0.3007(3) 0.113(2) Uani 1 1 d . . . . .
H04A H -0.2306 0.2481 0.3327 0.136 Uiso 1 1 calc R . . . .
H04B H -0.1863 0.1937 0.3073 0.136 Uiso 1 1 calc R . . . .
C018 C -1.0756(4) 0.2532(3) 0.0883(2) 0.0691(16) Uani 1 1 d . . . . .
C022 C -0.8191(5) 0.3564(2) 0.2362(2) 0.0743(17) Uani 1 1 d . . . . .
H022 H -0.7931 0.3912 0.2173 0.089 Uiso 1 1 calc R . . . .
C026 C -0.3161(5) 0.2394(2) 0.2600(2) 0.0754(17) Uani 1 1 d . . . . .
H026 H -0.3341 0.2080 0.2415 0.091 Uiso 1 1 calc R . . . .
C027 C -1.0043(5) 0.2123(3) 0.1149(2) 0.0799(18) Uani 1 1 d . . . . .
H027 H -1.0312 0.1757 0.1266 0.096 Uiso 1 1 calc R . . . .
C041 C -1.1983(4) 0.2393(2) 0.0789(2) 0.091(2) Uani 1 1 d . . . . .
H04C H -1.2028 0.2020 0.0704 0.136 Uiso 1 1 calc GR . . . .
H04D H -1.2270 0.2664 0.0489 0.136 Uiso 1 1 calc GR . . . .
H04E H -1.2422 0.2409 0.1115 0.136 Uiso 1 1 calc GR . . . .
C053 C -0.2033(6) 0.2674(3) 0.2471(3) 0.130(3) Uani 1 1 d . . . . .
H05A H -0.1544 0.2535 0.2208 0.156 Uiso 1 1 calc R . . . .
H05B H -0.1987 0.3079 0.2463 0.156 Uiso 1 1 calc R . . . .
B02Q B -0.6505(4) 0.2427(2) 0.1628(2) 0.0489(15) Uani 1 1 d . . . . .
H02Q H -0.6845 0.2019 0.1843 0.059 Uiso 1 1 calc R . . . .
B03R B -0.6951(5) 0.3602(2) 0.1216(2) 0.0563(16) Uani 1 1 d . . . . .
H03R H -0.7566 0.3951 0.1166 0.068 Uiso 1 1 calc R . . . .
B03V B -0.5102(5) 0.2510(2) 0.1386(2) 0.0540(16) Uani 1 1 d . . . . .
H03V H -0.4511 0.2151 0.1438 0.065 Uiso 1 1 calc R . . . .
B03Z B -0.5541(5) 0.2819(2) 0.1954(2) 0.0550(16) Uani 1 1 d . . . . .
B04C B -0.5832(5) 0.3547(3) 0.1701(2) 0.0607(17) Uani 1 1 d . . . . .
H04F H -0.5721 0.3864 0.1964 0.073 Uiso 1 1 calc R . . . .
B04E B -0.5075(5) 0.3050(3) 0.0789(2) 0.0623(18) Uani 1 1 d . . . . .
H04G H -0.4452 0.3045 0.0456 0.075 Uiso 1 1 calc R . . . .
B04M B -0.4674(5) 0.3215(3) 0.1428(2) 0.0629(18) Uani 1 1 d . . . . .
H04M H -0.3798 0.3321 0.1507 0.075 Uiso 1 1 calc R . . . .
B032 B -0.6481(5) 0.3289(2) 0.0662(2) 0.0613(17) Uani 1 1 d . . . . .
H032 H -0.6790 0.3438 0.0244 0.074 Uiso 1 1 calc R . . . .
B035 B -0.6202(4) 0.2572(2) 0.0905(2) 0.0495(15) Uani 1 1 d . . . . .
H035 H -0.6328 0.2253 0.0644 0.059 Uiso 1 1 calc R . . . .
B045 B -0.5541(5) 0.3697(3) 0.0975(2) 0.0643(18) Uani 1 1 d . . . . .
H045 H -0.5230 0.4112 0.0762 0.077 Uiso 1 1 calc R . . . .
O01B O 0.1080(4) 0.4879(2) 0.2856(2) 0.134(2) Uani 1 1 d . . . . .
N004 N -0.3300(4) 0.55736(17) 0.22812(17) 0.0636(12) Uani 1 1 d . . . . .
C00N C -0.3541(4) 0.5669(2) 0.09436(18) 0.0517(13) Uani 1 1 d . . . . .
C00R C -0.2326(4) 0.5531(2) 0.10456(19) 0.0548(13) Uani 1 1 d . . . . .
C00X C -0.2842(4) 0.5119(2) 0.2135(2) 0.0548(13) Uani 1 1 d . . . . .
C01Z C -0.4125(5) 0.5492(2) 0.2665(2) 0.0731(17) Uani 1 1 d . . . . .
H01Z H -0.4467 0.5809 0.2763 0.088 Uiso 1 1 calc R . . . .
C02C C -0.0306(4) 0.5517(2) 0.2446(2) 0.0781(17) Uani 1 1 d . . . . .
H02B H -0.0406 0.5913 0.2470 0.094 Uiso 1 1 calc R . . . .
H02C H -0.0833 0.5297 0.2703 0.094 Uiso 1 1 calc R . . . .
C02E C -0.5788(5) 0.5960(3) 0.0693(2) 0.0750(17) Uani 1 1 d . . . . .
C02W C -0.3175(5) 0.4574(2) 0.2370(3) 0.0866(19) Uani 1 1 d . . . . .
H02W H -0.2835 0.4262 0.2262 0.104 Uiso 1 1 calc R . . . .
C02Z C -0.4264(5) 0.5305(2) 0.0760(2) 0.088(2) Uani 1 1 d . . . . .
H02Z H -0.4007 0.4949 0.0717 0.106 Uiso 1 1 calc R . . . .
C03H C -0.4018(6) 0.4505(3) 0.2764(2) 0.092(2) Uani 1 1 d . . . . .
H03H H -0.4264 0.4144 0.2924 0.111 Uiso 1 1 calc R . . . .
C04I C 0.2788(5) 0.5737(3) 0.2780(3) 0.110(2) Uani 1 1 d . . . . .
H04H H 0.3156 0.6094 0.2794 0.132 Uiso 1 1 calc R . . . .
H04I H 0.2787 0.5465 0.3123 0.132 Uiso 1 1 calc R . . . .
C010 C -0.3969(5) 0.6195(2) 0.09909(19) 0.0590(14) Uani 1 1 d . . . . .
H010 H -0.3500 0.6460 0.1103 0.071 Uiso 1 1 calc R . . . .
C014 C -0.1925(4) 0.5221(2) 0.17038(19) 0.0551(13) Uani 1 1 d . . . . .
C021 C -0.5083(5) 0.6334(2) 0.0875(2) 0.0688(16) Uani 1 1 d . . . . .
H021 H -0.5356 0.6686 0.0921 0.083 Uiso 1 1 calc R . . . .
C025 C 0.0856(5) 0.5342(3) 0.2601(2) 0.0770(17) Uani 1 1 d . . . . .
C029 C -0.4488(5) 0.4970(3) 0.2918(2) 0.0780(18) Uani 1 1 d . . . . .
H029 H -0.5047 0.4932 0.3191 0.094 Uiso 1 1 calc R . . . .
C036 C -0.5365(5) 0.5454(3) 0.0637(3) 0.095(2) Uani 1 1 d . . . . .
H036 H -0.5830 0.5196 0.0512 0.114 Uiso 1 1 calc R . . . .
C037 C 0.1771(5) 0.5750(3) 0.2416(3) 0.099(2) Uani 1 1 d . . . . .
H037 H 0.1552 0.6119 0.2206 0.119 Uiso 1 1 calc R . . . .
C046 C -0.7011(4) 0.6125(3) 0.0560(3) 0.111(2) Uani 1 1 d . . . . .
H04J H -0.7499 0.5933 0.0847 0.166 Uiso 1 1 calc GR . . . .
H04K H -0.7205 0.6020 0.0218 0.166 Uiso 1 1 calc GR . . . .
H04L H -0.7098 0.6527 0.0531 0.166 Uiso 1 1 calc GR . . . .
C055 C 0.2878(6) 0.5521(4) 0.2275(3) 0.148(3) Uani 1 1 d . . . . .
H05C H 0.2942 0.5115 0.2302 0.177 Uiso 1 1 calc R . . . .
H05D H 0.3310 0.5742 0.1974 0.177 Uiso 1 1 calc R . . . .
B03S B -0.1563(5) 0.5912(3) 0.1444(2) 0.0563(16) Uani 1 1 d . . . . .
H03S H -0.1917 0.6274 0.1603 0.068 Uiso 1 1 calc R . . . .
B03Y B -0.0582(5) 0.5434(3) 0.1839(3) 0.0614(17) Uani 1 1 d . . . . .
B04A B -0.1950(5) 0.4814(3) 0.1185(2) 0.0626(18) Uani 1 1 d . . . . .
H04N H -0.2553 0.4469 0.1178 0.075 Uiso 1 1 calc R . . . .
B04J B -0.1260(5) 0.5950(3) 0.0724(2) 0.0648(18) Uani 1 1 d . . . . .
H04O H -0.1403 0.6338 0.0419 0.078 Uiso 1 1 calc R . . . .
B04N B -0.0142(5) 0.5883(3) 0.1214(2) 0.0640(18) Uani 1 1 d . . . . .
H04P H 0.0452 0.6231 0.1222 0.077 Uiso 1 1 calc R . . . .
B04T B -0.0113(5) 0.5490(3) 0.0676(3) 0.081(2) Uani 1 1 d . . . . .
H04T H 0.0503 0.5582 0.0334 0.098 Uiso 1 1 calc R . . . .
B04W B -0.1489(5) 0.5263(3) 0.0576(3) 0.076(2) Uani 1 1 d . . . . .
H04W H -0.1776 0.5205 0.0171 0.091 Uiso 1 1 calc R . . . .
B04Z B -0.0562(5) 0.4782(3) 0.0966(3) 0.075(2) Uani 1 1 d . . . . .
H04Z H -0.0242 0.4408 0.0815 0.090 Uiso 1 1 calc R . . . .
B050 B -0.0850(5) 0.4760(3) 0.1671(3) 0.0685(19) Uani 1 1 d . . . . .
H050 H -0.0730 0.4373 0.1979 0.082 Uiso 1 1 calc R . . . .
B052 B 0.0296(6) 0.5166(3) 0.1353(3) 0.079(2) Uani 1 1 d . . . . .
H052 H 0.1176 0.5045 0.1446 0.094 Uiso 1 1 calc R . . . .
O003 O 2.0320(3) 0.14711(17) 0.96627(16) 0.0879(13) Uani 1 1 d . . . . .
N007 N 1.6076(4) 0.21943(17) 0.91884(17) 0.0642(12) Uani 1 1 d . . . . .
C00K C 1.6912(4) 0.21754(19) 0.78944(18) 0.0497(13) Uani 1 1 d . . . . .
C00L C 1.5680(4) 0.2311(2) 0.78130(18) 0.0498(13) Uani 1 1 d . . . . .
C00M C 1.7350(4) 0.18664(19) 0.85406(19) 0.0489(13) Uani 1 1 d . . . . .
C00O C 1.5224(4) 0.2813(2) 0.79215(18) 0.0540(13) Uani 1 1 d . . . . .
H00O H 1.5679 0.3068 0.8057 0.065 Uiso 1 1 calc R . . . .
C00Y C 1.6455(4) 0.1750(2) 0.89890(19) 0.0513(13) Uani 1 1 d . . . . .
C01A C 2.0168(5) 0.1946(3) 0.9411(2) 0.0641(15) Uani 1 1 d . . . . .
C01D C 1.3389(4) 0.2566(3) 0.7630(2) 0.0647(15) Uani 1 1 d . . . . .
C01W C 1.6075(4) 0.1209(2) 0.9172(2) 0.0685(16) Uani 1 1 d . . . . .
H01W H 1.6379 0.0907 0.9031 0.082 Uiso 1 1 calc R . . . .
C02H C 1.5251(5) 0.2094(2) 0.9576(2) 0.0780(18) Uani 1 1 d . . . . .
H02H H 1.4964 0.2399 0.9718 0.094 Uiso 1 1 calc R . . . .
C02L C 1.3865(5) 0.2079(3) 0.7511(2) 0.0819(18) Uani 1 1 d . . . . .
H02L H 1.3415 0.1830 0.7365 0.098 Uiso 1 1 calc R . . . .
C02O C 1.5224(5) 0.1121(2) 0.9573(2) 0.0795(18) Uani 1 1 d . . . . .
H02O H 1.4941 0.0759 0.9702 0.095 Uiso 1 1 calc R . . . .
C02P C 1.4976(5) 0.1950(2) 0.7600(2) 0.0746(17) Uani 1 1 d . . . . .
H02P H 1.5264 0.1615 0.7516 0.090 Uiso 1 1 calc R . . . .
C02S C 2.1099(5) 0.2341(2) 0.9234(2) 0.0809(18) Uani 1 1 d . . . . .
H02S H 2.0907 0.2706 0.9005 0.097 Uiso 1 1 calc R . . . .
C03M C 2.2062(5) 0.2336(3) 0.9617(3) 0.094(2) Uani 1 1 d . . . . .
H03A H 2.2436 0.2693 0.9624 0.113 Uiso 1 1 calc R . . . .
H03B H 2.2015 0.2080 0.9968 0.113 Uiso 1 1 calc R . . . .
C04L C 2.2213(5) 0.2087(3) 0.9122(3) 0.117(3) Uani 1 1 d . . . . .
H04Q H 2.2259 0.1678 0.9170 0.141 Uiso 1 1 calc R . . . .
H04R H 2.2680 0.2291 0.8826 0.141 Uiso 1 1 calc R . . . .
C013 C 1.4088(4) 0.2937(2) 0.78287(19) 0.0634(15) Uani 1 1 d . . . . .
H013 H 1.3795 0.3275 0.7902 0.076 Uiso 1 1 calc R . . . .
C019 C 1.8989(4) 0.2162(2) 0.9263(2) 0.0698(16) Uani 1 1 d . . . . .
H01C H 1.8941 0.2559 0.9288 0.084 Uiso 1 1 calc R . . . .
H01D H 1.8449 0.1956 0.9524 0.084 Uiso 1 1 calc R . . . .
C024 C 1.4817(5) 0.1569(3) 0.9772(2) 0.0755(17) Uani 1 1 d . . . . .
H024 H 1.4248 0.1521 1.0039 0.091 Uiso 1 1 calc R . . . .
C042 C 1.2158(4) 0.2704(3) 0.7526(2) 0.095(2) Uani 1 1 d . . . . .
H04S H 1.1963 0.3038 0.7666 0.142 Uiso 1 1 calc GR . . . .
H04U H 1.1701 0.2393 0.7706 0.142 Uiso 1 1 calc GR . . . .
H04V H 1.2028 0.2767 0.7138 0.142 Uiso 1 1 calc GR . . . .
B02M B 1.8672(4) 0.2086(2) 0.8657(2) 0.0496(15) Uani 1 1 d . . . . .
B03P B 1.7964(5) 0.2591(3) 0.7563(2) 0.0569(17) Uani 1 1 d . . . . .
H03P H 1.7811 0.2979 0.7260 0.068 Uiso 1 1 calc R . . . .
B03U B 1.9559(5) 0.1822(3) 0.8164(2) 0.0631(18) Uani 1 1 d . . . . .
H03U H 2.0446 0.1708 0.8247 0.076 Uiso 1 1 calc R . . . .
B03X B 1.9111(5) 0.2131(3) 0.7495(2) 0.0633(18) Uani 1 1 d . . . . .
H03X H 1.9712 0.2217 0.7147 0.076 Uiso 1 1 calc R . . . .
B04D B 1.8411(5) 0.1403(3) 0.8502(3) 0.0610(17) Uani 1 1 d . . . . .
H04X H 1.8547 0.1016 0.8808 0.073 Uiso 1 1 calc R . . . .
B04U B 1.8671(5) 0.1433(3) 0.7785(3) 0.0668(19) Uani 1 1 d . . . . .
H04Y H 1.8983 0.1063 0.7623 0.080 Uiso 1 1 calc R . . . .
B039 B 1.7694(4) 0.2556(2) 0.8281(2) 0.0492(15) Uani 1 1 d . . . . .
H039 H 1.7350 0.2917 0.8446 0.059 Uiso 1 1 calc R . . . .
B043 B 1.7711(5) 0.1913(2) 0.7419(2) 0.0597(17) Uani 1 1 d . . . . .
H043 H 1.7387 0.1858 0.7019 0.072 Uiso 1 1 calc R . . . .
B047 B 1.9098(5) 0.2529(3) 0.8030(2) 0.0578(17) Uani 1 1 d . . . . .
H047 H 1.9692 0.2880 0.8028 0.069 Uiso 1 1 calc R . . . .
B049 B 1.7293(5) 0.1458(2) 0.8034(2) 0.0572(17) Uani 1 1 d . . . . .
H049 H 1.6692 0.1110 0.8039 0.069 Uiso 1 1 calc R . . . .
O00C O 1.6089(4) -0.01211(17) 0.93163(17) 0.1031(15) Uani 1 1 d . . . . .
N00A N 1.2061(4) -0.07445(18) 0.89119(18) 0.0764(15) Uani 1 1 d . . . . .
C00H C 1.3231(4) -0.02095(18) 0.81966(17) 0.0453(12) Uani 1 1 d . . . . .
C00J C 1.2726(4) -0.03404(19) 0.75893(18) 0.0452(12) Uani 1 1 d . . . . .
C01G C 1.0687(4) -0.0060(2) 0.7437(2) 0.0610(14) Uani 1 1 d . . . . .
H01G H 1.0885 0.0317 0.7419 0.073 Uiso 1 1 calc R . . . .
C01J C 1.1157(4) -0.1025(2) 0.7578(2) 0.0758(17) Uani 1 1 d . . . . .
H01J H 1.1686 -0.1314 0.7656 0.091 Uiso 1 1 calc R . . . .
C01M C 1.6067(5) -0.0510(2) 0.9060(2) 0.0669(16) Uani 1 1 d . . . . .
C01S C 0.9584(5) -0.0198(2) 0.7356(2) 0.0685(15) Uani 1 1 d . . . . .
H01S H 0.9052 0.0090 0.7285 0.082 Uiso 1 1 calc R . . . .
C02B C 1.0063(5) -0.1163(2) 0.7500(2) 0.0774(18) Uani 1 1 d . . . . .
H02D H 0.9867 -0.1542 0.7531 0.093 Uiso 1 1 calc R . . . .
C03G C 1.2052(5) 0.0262(2) 0.8834(2) 0.086(2) Uani 1 1 d . . . . .
H03G H 1.2299 0.0614 0.8650 0.104 Uiso 1 1 calc R . . . .
C03I C 0.8044(4) -0.0907(2) 0.7271(2) 0.0834(18) Uani 1 1 d . . . . .
H03C H 0.7974 -0.1311 0.7320 0.125 Uiso 1 1 calc GR . . . .
H03E H 0.7852 -0.0740 0.6901 0.125 Uiso 1 1 calc GR . . . .
H03F H 0.7543 -0.0766 0.7523 0.125 Uiso 1 1 calc GR . . . .
C03T C 1.1358(5) -0.0772(3) 0.9345(3) 0.100(2) Uani 1 1 d . . . . .
H03T H 1.1115 -0.1128 0.9522 0.120 Uiso 1 1 calc R . . . .
C04V C 1.8046(5) -0.0848(3) 0.9296(3) 0.116(2) Uani 1 1 d . . . . .
H04 H 1.7947 -0.0713 0.9638 0.139 Uiso 1 1 calc R . . . .
H H 1.8505 -0.1186 0.9319 0.139 Uiso 1 1 calc R . . . .
C008 C 1.1500(4) -0.0476(2) 0.75451(18) 0.0473(12) Uani 1 1 d . . . . .
C011 C 1.2408(4) -0.0234(2) 0.86752(19) 0.0548(14) Uani 1 1 d . . . . .
C017 C 0.9243(4) -0.0754(2) 0.73765(19) 0.0557(14) Uani 1 1 d . . . . .
C020 C 1.4954(4) -0.0735(2) 0.8912(2) 0.0743(17) Uani 1 1 d . . . . .
H02E H 1.4379 -0.0655 0.9171 0.089 Uiso 1 1 calc R . . . .
H02F H 1.5007 -0.1143 0.8947 0.089 Uiso 1 1 calc R . . . .
C030 C 1.7082(5) -0.0782(3) 0.8912(2) 0.0859(19) Uani 1 1 d . . . . .
H030 H 1.6985 -0.1082 0.8697 0.103 Uiso 1 1 calc R . . . .
C040 C 1.0979(6) -0.0315(3) 0.9541(3) 0.115(3) Uani 1 1 d . . . . .
H040 H 1.0501 -0.0359 0.9848 0.138 Uiso 1 1 calc R . . . .
C051 C 1.1310(6) 0.0213(3) 0.9281(3) 0.121(3) Uani 1 1 d . . . . .
H051 H 1.1043 0.0534 0.9401 0.146 Uiso 1 1 calc R . . . .
C054 C 1.8127(6) -0.0424(3) 0.8788(3) 0.120(3) Uani 1 1 d . . . . .
H05E H 1.8632 -0.0502 0.8499 0.144 Uiso 1 1 calc R . . . .
H05F H 1.8073 -0.0028 0.8819 0.144 Uiso 1 1 calc R . . . .
B02I B 1.3551(4) -0.0838(2) 0.7991(2) 0.0477(15) Uani 1 1 d . . . . .
H02I H 1.3223 -0.1251 0.8200 0.057 Uiso 1 1 calc R . . . .
B02N B 1.3111(5) 0.0337(2) 0.7654(2) 0.0488(15) Uani 1 1 d . . . . .
H02N H 1.2500 0.0683 0.7648 0.059 Uiso 1 1 calc R . . . .
B02R B 1.4475(4) 0.0446(2) 0.7352(2) 0.0519(15) Uani 1 1 d . . . . .
H02R H 1.4766 0.0866 0.7143 0.062 Uiso 1 1 calc R . . . .
B02Y B 1.3468(5) 0.0054(2) 0.7058(2) 0.0513(15) Uani 1 1 d . . . . .
H02Y H 1.3098 0.0220 0.6656 0.062 Uiso 1 1 calc R . . . .
B03E B 1.4575(4) -0.0467(2) 0.8303(2) 0.0491(15) Uani 1 1 d . . . . .
B03K B 1.5381(5) -0.0056(2) 0.7752(2) 0.0524(16) Uani 1 1 d . . . . .
H03K H 1.6275 0.0038 0.7802 0.063 Uiso 1 1 calc R . . . .
B04F B 1.4866(5) -0.0183(2) 0.7119(2) 0.0539(16) Uani 1 1 d . . . . .
H0AA H 1.5421 -0.0170 0.6757 0.065 Uiso 1 1 calc R . . . .
B04G B 1.4924(5) -0.0748(2) 0.7701(2) 0.0552(16) Uani 1 1 d . . . . .
H1AA H 1.5515 -0.1105 0.7718 0.066 Uiso 1 1 calc R . . . .
B031 B 1.3750(5) -0.0673(2) 0.7272(2) 0.0531(16) Uani 1 1 d . . . . .
H031 H 1.3572 -0.0984 0.7011 0.064 Uiso 1 1 calc R . . . .
B038 B 1.4304(5) 0.0267(2) 0.8076(2) 0.0515(16) Uani 1 1 d . . . . .
H038 H 1.4488 0.0575 0.8341 0.062 Uiso 1 1 calc R . . . .
O006 O 0.6077(3) 0.15845(16) 0.61427(16) 0.0920(13) Uani 1 1 d . . . . .
N002 N 0.1804(3) 0.09849(17) 0.57097(16) 0.0588(11) Uani 1 1 d . . . . .
C00B C 0.1456(4) 0.11494(19) 0.43820(17) 0.0419(12) Uani 1 1 d . . . . .
C00D C 0.2663(4) 0.12897(18) 0.44312(17) 0.0428(12) Uani 1 1 d . . . . .
C00G C 0.3130(4) 0.14630(18) 0.50298(17) 0.0442(12) Uani 1 1 d . . . . .
C00V C 0.5929(4) 0.1170(2) 0.59363(19) 0.0566(14) Uani 1 1 d . . . . .
C00Z C -0.0795(4) 0.0857(2) 0.42181(19) 0.0558(14) Uani 1 1 d . . . . .
C01F C 0.1134(4) 0.0591(2) 0.4404(2) 0.0648(15) Uani 1 1 d . . . . .
H01F H 0.1671 0.0306 0.4473 0.078 Uiso 1 1 calc R . . . .
C01I C 0.1951(4) 0.1987(2) 0.5629(2) 0.0704(16) Uani 1 1 d . . . . .
H01I H 0.2272 0.2327 0.5455 0.084 Uiso 1 1 calc R . . . .
C01L C 0.4778(4) 0.0995(2) 0.58033(19) 0.0646(15) Uani 1 1 d . . . . .
H01E H 0.4230 0.1143 0.6035 0.077 Uiso 1 1 calc R . . . .
H01H H 0.4729 0.0585 0.5886 0.077 Uiso 1 1 calc R . . . .
C01N C 0.0022(5) 0.0452(2) 0.4324(2) 0.0692(16) Uani 1 1 d . . . . .
H01N H -0.0170 0.0074 0.4343 0.083 Uiso 1 1 calc R . . . .
C01P C 0.6884(5) 0.0824(2) 0.5809(2) 0.0712(16) Uani 1 1 d . . . . .
H01P H 0.6713 0.0516 0.5614 0.085 Uiso 1 1 calc R . . . .
C01Q C 0.1026(4) 0.0985(3) 0.6112(2) 0.0764(18) Uani 1 1 d . . . . .
H01Q H 0.0699 0.0643 0.6276 0.092 Uiso 1 1 calc R . . . .
C01U C -0.0472(4) 0.1405(2) 0.4202(2) 0.0685(16) Uani 1 1 d . . . . .
H01U H -0.1015 0.1689 0.4140 0.082 Uiso 1 1 calc R . . . .
C03A C -0.1996(4) 0.0695(2) 0.4130(2) 0.0846(18) Uani 1 1 d . . . . .
H03I H -0.2141 0.0758 0.3743 0.127 Uiso 1 1 calc GR . . . .
H03J H -0.2502 0.0923 0.4305 0.127 Uiso 1 1 calc GR . . . .
H03L H -0.2111 0.0303 0.4285 0.127 Uiso 1 1 calc GR . . . .
C03F C 0.1154(5) 0.1970(3) 0.6058(2) 0.088(2) Uani 1 1 d . . . . .
H03M H 0.0946 0.2301 0.6179 0.106 Uiso 1 1 calc R . . . .
C03W C 0.7811(5) 0.0718(3) 0.6223(3) 0.102(2) Uani 1 1 d . . . . .
H03N H 0.7739 0.0889 0.6547 0.122 Uiso 1 1 calc R . . . .
H03O H 0.8172 0.0349 0.6282 0.122 Uiso 1 1 calc R . . . .
C04Y C 0.8004(5) 0.1086(3) 0.5704(3) 0.117(3) Uani 1 1 d . . . . .
H2AA H 0.8494 0.0950 0.5440 0.140 Uiso 1 1 calc R . . . .
HA H 0.8062 0.1489 0.5704 0.140 Uiso 1 1 calc R . . . .
C012 C 0.2245(4) 0.1480(2) 0.54741(19) 0.0481(12) Uani 1 1 d . . . . .
C015 C 0.0633(4) 0.1552(2) 0.42739(19) 0.0587(14) Uani 1 1 d . . . . .
H015 H 0.0820 0.1932 0.4248 0.070 Uiso 1 1 calc R . . . .
C023 C 0.0696(5) 0.1471(3) 0.6292(2) 0.0839(19) Uani 1 1 d . . . . .
H023 H 0.0160 0.1454 0.6573 0.101 Uiso 1 1 calc R . . . .
B01R B 0.3469(4) 0.0815(2) 0.4872(2) 0.0420(14) Uani 1 1 d . . . . .
H01R H 0.3125 0.0411 0.5096 0.050 Uiso 1 1 calc R . . . .
B02F B 0.3725(4) 0.0931(2) 0.4157(2) 0.0489(15) Uani 1 1 d . . . . .
H02G H 0.3571 0.0601 0.3914 0.059 Uiso 1 1 calc R . . . .
B02U B 0.3048(4) 0.1983(2) 0.4453(2) 0.0455(14) Uani 1 1 d . . . . .
H02U H 0.2440 0.2334 0.4407 0.055 Uiso 1 1 calc R . . . .
B02X B 0.4470(4) 0.1209(2) 0.5182(2) 0.0478(15) Uani 1 1 d . . . . .
B03B B 0.3458(5) 0.1661(2) 0.3893(2) 0.0507(15) Uani 1 1 d . . . . .
H03Q H 0.3127 0.1807 0.3479 0.061 Uiso 1 1 calc R . . . .
B03O B 0.5322(5) 0.1590(2) 0.4628(2) 0.0526(16) Uani 1 1 d . . . . .
H03W H 0.6210 0.1690 0.4687 0.063 Uiso 1 1 calc R . . . .
B03Q B 0.4868(4) 0.0882(2) 0.4615(2) 0.0515(15) Uani 1 1 d . . . . .
H03Y H 0.5457 0.0522 0.4668 0.062 Uiso 1 1 calc R . . . .
B033 B 0.4195(5) 0.1941(2) 0.4904(2) 0.0547(16) Uani 1 1 d . . . . .
H033 H 0.4341 0.2271 0.5148 0.066 Uiso 1 1 calc R . . . .
B034 B 0.4434(5) 0.2059(2) 0.4191(2) 0.0550(16) Uani 1 1 d . . . . .
H034 H 0.4748 0.2469 0.3968 0.066 Uiso 1 1 calc R . . . .
B044 B 0.4856(5) 0.1418(2) 0.4004(2) 0.0542(16) Uani 1 1 d . . . . .
H044 H 0.5444 0.1406 0.3658 0.065 Uiso 1 1 calc R . . . .
O00F O 1.0618(4) 0.32494(18) 0.63719(18) 0.1092(16) Uani 1 1 d . . . . .
N005 N 0.6255(3) 0.39239(17) 0.57666(16) 0.0611(12) Uani 1 1 d . . . . .
C00E C 0.6037(4) 0.3969(2) 0.44248(19) 0.0512(13) Uani 1 1 d . . . . .
C00I C 0.7250(4) 0.38281(19) 0.45376(19) 0.0506(13) Uani 1 1 d . . . . .
C00T C 0.6682(4) 0.3454(2) 0.5626(2) 0.0508(13) Uani 1 1 d . . . . .
C00W C 0.7619(4) 0.3546(2) 0.52086(19) 0.0517(13) Uani 1 1 d . . . . .
C01E C 0.4446(4) 0.4601(2) 0.43862(19) 0.0597(14) Uani 1 1 d . . . . .
H01K H 0.4152 0.4945 0.4444 0.072 Uiso 1 1 calc R . . . .
C01H C 1.0380(5) 0.3710(3) 0.6117(2) 0.0670(16) Uani 1 1 d . . . . .
C01K C 0.3759(4) 0.4227(2) 0.4194(2) 0.0625(15) Uani 1 1 d . . . . .
C01X C 0.5400(5) 0.3851(3) 0.6137(2) 0.0718(16) Uani 1 1 d . . . . .
H01X H 0.5074 0.4172 0.6233 0.086 Uiso 1 1 calc R . . . .
C01Y C 0.9194(4) 0.3867(2) 0.5952(2) 0.0739(17) Uani 1 1 d . . . . .
H01L H 0.9068 0.4263 0.5967 0.089 Uiso 1 1 calc R . . . .
H01M H 0.8674 0.3643 0.6211 0.089 Uiso 1 1 calc R . . . .
C02D C 0.4980(5) 0.3335(3) 0.6381(2) 0.0799(18) Uani 1 1 d . . . . .
H02J H 0.4396 0.3307 0.6640 0.096 Uiso 1 1 calc R . . . .
C02G C 0.5356(5) 0.3607(2) 0.4212(2) 0.0814(18) Uani 1 1 d . . . . .
H02M H 0.5657 0.3269 0.4141 0.098 Uiso 1 1 calc R . . . .
C02J C 0.5440(5) 0.2859(3) 0.6236(2) 0.0806(18) Uani 1 1 d . . . . .
H02T H 0.5173 0.2502 0.6393 0.097 Uiso 1 1 calc R . . . .
C03C C 0.2516(4) 0.4359(2) 0.4079(2) 0.0908(19) Uani 1 1 d . . . . .
H03Z H 0.2056 0.4101 0.4332 0.136 Uiso 1 1 calc GR . . . .
HB H 0.2354 0.4318 0.3710 0.136 Uiso 1 1 calc GR . . . .
HC H 0.2357 0.4740 0.4123 0.136 Uiso 1 1 calc GR . . . .
C03J C 0.4241(5) 0.3728(3) 0.4099(3) 0.090(2) Uani 1 1 d . . . . .
H03 H 0.3805 0.3470 0.3957 0.108 Uiso 1 1 calc R . . . .
C03N C 1.1271(6) 0.4126(3) 0.5926(3) 0.103(2) Uani 1 1 d . . . . .
H3AA H 1.1031 0.4493 0.5720 0.123 Uiso 1 1 calc R . . . .
C04K C 1.2284(5) 0.4125(3) 0.6284(3) 0.106(2) Uani 1 1 d . . . . .
H4AA H 1.2632 0.4486 0.6299 0.127 Uiso 1 1 calc R . . . .
HD H 1.2301 0.3851 0.6624 0.127 Uiso 1 1 calc R . . . .
C016 C 0.5568(4) 0.4478(2) 0.44970(18) 0.0526(13) Uani 1 1 d . . . . .
H016 H 0.6014 0.4742 0.4623 0.063 Uiso 1 1 calc R . . . .
C028 C 0.6304(4) 0.2920(2) 0.5853(2) 0.0724(16) Uani 1 1 d . . . . .
H028 H 0.6630 0.2604 0.5747 0.087 Uiso 1 1 calc R . . . .
C056 C 1.2382(6) 0.3915(4) 0.5776(3) 0.153(4) Uani 1 1 d . . . . .
H05G H 1.2468 0.3510 0.5800 0.183 Uiso 1 1 calc R . . . .
H05H H 1.2798 0.4145 0.5475 0.183 Uiso 1 1 calc R . . . .
B02T B 0.8005(4) 0.4228(2) 0.4921(2) 0.0491(15) Uani 1 1 d . . . . .
H02X H 0.7652 0.4605 0.5055 0.059 Uiso 1 1 calc R . . . .
B03L B 0.8948(5) 0.3762(3) 0.5349(3) 0.0603(17) Uani 1 1 d . . . . .
B04B B 0.8695(5) 0.3068(3) 0.5215(3) 0.0650(18) Uani 1 1 d . . . . .
H5AA H 0.8802 0.2691 0.5537 0.078 Uiso 1 1 calc R . . . .
B04H B 0.7612(5) 0.3113(2) 0.4728(3) 0.0605(18) Uani 1 1 d . . . . .
H6AA H 0.7004 0.2766 0.4743 0.073 Uiso 1 1 calc R . . . .
B04P B 0.9499(5) 0.3752(3) 0.4201(3) 0.0665(19) Uani 1 1 d . . . . .
H7AA H 1.0142 0.3821 0.3870 0.080 Uiso 1 1 calc R . . . .
B04Q B 0.9852(5) 0.3464(3) 0.4893(3) 0.072(2) Uani 1 1 d . . . . .
H8AA H 1.0723 0.3343 0.5007 0.086 Uiso 1 1 calc R . . . .
B04R B 0.8098(5) 0.3534(3) 0.4095(3) 0.0651(19) Uani 1 1 d . . . . .
H9AA H 0.7816 0.3458 0.3694 0.078 Uiso 1 1 calc R . . . .
B04S B 0.9419(5) 0.4181(3) 0.4714(3) 0.0635(18) Uani 1 1 d . . . . .
H0BA H 1.0010 0.4533 0.4710 0.076 Uiso 1 1 calc R . . . .
B04X B 0.9022(5) 0.3071(3) 0.4504(3) 0.072(2) Uani 1 1 d . . . . .
H1BA H 0.9348 0.2693 0.4361 0.086 Uiso 1 1 calc R . . . .
B048 B 0.8342(5) 0.4222(2) 0.4224(2) 0.0590(17) Uani 1 1 d . . . . .
H048 H 0.8223 0.4599 0.3903 0.071 Uiso 1 1 calc R . . . .

loop_
_atom_site_aniso_label
_atom_site_aniso_U_11
_atom_site_aniso_U_22
_atom_site_aniso_U_33
_atom_site_aniso_U_23
_atom_site_aniso_U_13
_atom_site_aniso_U_12
O009 0.115(3) 0.092(3) 0.111(4) -0.053(3) -0.049(3) 0.027(3)
N001 0.073(3) 0.058(3) 0.054(3) -0.011(2) 0.013(2) -0.003(3)
C00P 0.055(3) 0.054(3) 0.029(3) -0.004(2) 0.000(2) 0.001(3)
C00Q 0.048(3) 0.057(3) 0.045(3) -0.014(3) 0.001(2) -0.003(3)
C00S 0.058(3) 0.054(3) 0.039(3) -0.006(3) -0.004(3) 0.006(3)
C00U 0.057(3) 0.044(3) 0.039(3) -0.006(2) 0.003(2) -0.001(3)
C01C 0.086(4) 0.065(4) 0.045(4) -0.012(3) -0.015(3) -0.002(4)
C01O 0.063(4) 0.077(4) 0.044(3) -0.001(3) -0.014(3) 0.004(3)
C01T 0.063(4) 0.056(4) 0.088(4) -0.009(3) -0.021(3) 0.007(3)
C01V 0.087(4) 0.068(4) 0.058(4) -0.009(3) 0.019(3) -0.007(3)
C02A 0.091(5) 0.095(5) 0.058(4) -0.026(4) 0.014(3) 0.008(4)
C02K 0.066(4) 0.054(4) 0.108(5) 0.012(4) -0.012(4) 0.003(3)
C02V 0.110(5) 0.080(5) 0.074(5) -0.026(4) 0.027(4) 0.024(4)
C03D 0.057(4) 0.080(5) 0.141(6) 0.002(4) -0.028(4) -0.001(4)
C04O 0.103(6) 0.122(6) 0.123(7) -0.043(5) -0.044(5) 0.031(5)
C018 0.049(4) 0.090(5) 0.070(4) -0.018(4) 0.000(3) -0.002(4)
C022 0.100(5) 0.059(4) 0.065(4) -0.017(3) 0.015(4) 0.008(3)
C026 0.079(4) 0.078(4) 0.073(4) -0.023(3) -0.025(4) 0.024(4)
C027 0.079(5) 0.070(4) 0.089(5) -0.008(4) -0.010(4) -0.016(4)
C041 0.049(4) 0.127(5) 0.103(5) -0.036(4) -0.013(3) 0.003(4)
C053 0.082(6) 0.159(8) 0.147(8) -0.021(7) 0.006(5) -0.001(5)
B02Q 0.048(3) 0.051(4) 0.049(4) -0.011(3) -0.008(3) -0.001(3)
B03R 0.063(4) 0.044(4) 0.058(4) -0.001(3) -0.002(3) -0.009(3)
B03V 0.055(4) 0.058(4) 0.047(4) -0.005(3) 0.003(3) 0.007(3)
B03Z 0.056(4) 0.064(4) 0.045(4) -0.011(3) -0.001(3) -0.002(3)
B04C 0.065(4) 0.058(4) 0.060(4) -0.011(3) -0.003(3) -0.015(3)
B04E 0.058(4) 0.081(5) 0.047(4) -0.009(4) 0.009(3) -0.014(4)
B04M 0.057(4) 0.081(5) 0.048(4) -0.006(4) -0.004(3) -0.005(4)
B032 0.071(4) 0.069(4) 0.039(4) 0.002(3) 0.000(3) 0.001(4)
B035 0.049(3) 0.068(4) 0.030(3) -0.005(3) -0.004(3) 0.008(3)
B045 0.074(5) 0.064(4) 0.050(4) 0.004(3) -0.001(3) -0.011(4)
O01B 0.138(4) 0.085(3) 0.162(5) 0.027(3) -0.081(4) -0.020(3)
N004 0.078(3) 0.060(3) 0.052(3) -0.011(2) 0.008(2) -0.004(3)
C00N 0.054(3) 0.058(3) 0.044(3) -0.012(3) -0.003(2) 0.001(3)
C00R 0.059(3) 0.059(3) 0.047(3) -0.011(3) -0.010(3) 0.006(3)
C00X 0.061(3) 0.057(4) 0.046(3) -0.007(3) -0.006(3) 0.001(3)
C01Z 0.089(4) 0.072(4) 0.059(4) -0.014(3) 0.010(3) -0.007(4)
C02C 0.071(4) 0.104(5) 0.061(4) -0.017(4) -0.016(3) 0.002(4)
C02E 0.056(4) 0.097(5) 0.066(4) 0.001(4) -0.006(3) -0.006(4)
C02W 0.106(5) 0.050(4) 0.096(5) 0.004(4) 0.017(4) -0.007(4)
C02Z 0.071(4) 0.069(4) 0.133(6) -0.035(4) -0.031(4) 0.008(4)
C03H 0.123(6) 0.076(5) 0.066(5) 0.016(4) 0.009(4) -0.019(5)
C04I 0.094(5) 0.101(5) 0.136(7) -0.020(5) -0.047(5) -0.009(4)
C010 0.066(4) 0.056(4) 0.055(4) -0.008(3) -0.005(3) -0.003(3)
C014 0.063(3) 0.055(3) 0.049(3) -0.014(3) -0.007(3) 0.003(3)
C021 0.069(4) 0.073(4) 0.061(4) -0.004(3) 0.003(3) 0.014(4)
C025 0.087(5) 0.072(4) 0.071(4) -0.009(4) -0.027(4) -0.004(4)
C029 0.099(5) 0.080(4) 0.052(4) -0.005(4) 0.012(3) -0.020(4)
C036 0.070(5) 0.081(5) 0.140(6) -0.036(5) -0.030(4) 0.002(4)
C037 0.077(5) 0.086(5) 0.124(6) 0.013(4) -0.045(4) -0.012(4)
C046 0.055(4) 0.138(6) 0.129(6) 0.004(5) -0.017(4) 0.006(4)
C055 0.092(6) 0.223(10) 0.129(7) -0.032(7) -0.014(5) -0.023(7)
B03S 0.057(4) 0.062(4) 0.051(4) -0.011(3) -0.008(3) -0.003(3)
B03Y 0.054(4) 0.067(4) 0.066(5) -0.020(4) -0.008(3) 0.014(3)
B04A 0.069(4) 0.057(4) 0.067(5) -0.024(4) -0.012(3) 0.010(4)
B04J 0.055(4) 0.088(5) 0.050(4) -0.010(4) 0.012(3) -0.002(4)
B04N 0.064(4) 0.074(5) 0.057(4) -0.018(4) 0.001(3) -0.007(4)
B04T 0.061(4) 0.118(6) 0.074(5) -0.039(5) 0.012(4) 0.016(4)
B04W 0.080(5) 0.098(5) 0.055(5) -0.033(4) 0.000(4) 0.022(4)
B04Z 0.071(5) 0.072(5) 0.089(6) -0.033(4) -0.012(4) 0.016(4)
B050 0.069(4) 0.061(4) 0.078(5) -0.018(4) -0.016(4) 0.029(4)
B052 0.062(4) 0.098(6) 0.080(5) -0.026(5) -0.010(4) 0.022(4)
O003 0.095(3) 0.077(3) 0.082(3) 0.013(2) -0.011(2) -0.001(3)
N007 0.074(3) 0.060(3) 0.058(3) -0.010(2) 0.018(2) 0.003(3)
C00K 0.054(3) 0.057(3) 0.040(3) -0.014(3) -0.001(2) -0.006(3)
C00L 0.057(3) 0.056(3) 0.036(3) -0.006(3) -0.002(2) -0.006(3)
C00M 0.052(3) 0.049(3) 0.049(3) -0.018(3) -0.004(3) 0.001(3)
C00O 0.059(4) 0.055(3) 0.048(3) -0.010(3) -0.006(3) -0.003(3)
C00Y 0.062(3) 0.053(3) 0.037(3) -0.004(3) -0.002(3) 0.001(3)
C01A 0.067(4) 0.077(4) 0.047(4) -0.009(3) -0.009(3) -0.002(4)
C01D 0.058(4) 0.083(4) 0.046(4) 0.006(3) -0.001(3) -0.008(4)
C01W 0.078(4) 0.063(4) 0.062(4) -0.004(3) 0.004(3) -0.002(3)
C02H 0.103(5) 0.068(4) 0.061(4) -0.010(3) 0.034(4) 0.008(4)
C02L 0.071(4) 0.074(4) 0.099(5) -0.012(4) -0.020(4) -0.014(4)
C02O 0.090(5) 0.065(4) 0.076(5) 0.003(4) 0.022(4) -0.008(4)
C02P 0.065(4) 0.070(4) 0.094(5) -0.026(4) -0.024(3) 0.001(3)
C02S 0.065(4) 0.079(4) 0.087(5) 0.016(4) -0.025(4) -0.009(4)
C03M 0.087(5) 0.104(5) 0.085(5) 0.000(4) -0.034(4) -0.022(4)
C04L 0.089(5) 0.192(8) 0.071(5) -0.027(5) 0.000(4) -0.030(5)
C013 0.060(4) 0.075(4) 0.053(4) -0.008(3) 0.003(3) 0.007(3)
C019 0.066(4) 0.087(4) 0.058(4) -0.018(3) -0.011(3) 0.001(3)
C024 0.083(4) 0.085(5) 0.053(4) 0.002(4) 0.018(3) 0.008(4)
C042 0.050(4) 0.127(6) 0.096(5) 0.010(4) -0.012(3) 0.000(4)
B02M 0.044(3) 0.057(4) 0.050(4) -0.014(3) -0.002(3) 0.004(3)
B03P 0.055(4) 0.068(4) 0.050(4) -0.019(3) 0.005(3) -0.008(3)
B03U 0.054(4) 0.074(4) 0.064(5) -0.020(4) 0.003(3) 0.002(4)
B03X 0.065(4) 0.082(5) 0.047(4) -0.022(4) 0.011(3) -0.006(4)
B04D 0.063(4) 0.054(4) 0.069(5) -0.020(3) -0.005(3) 0.008(3)
B04U 0.067(4) 0.072(5) 0.067(5) -0.029(4) 0.001(4) 0.007(4)
B039 0.057(4) 0.048(4) 0.043(4) -0.010(3) -0.002(3) -0.004(3)
B043 0.075(4) 0.065(4) 0.043(4) -0.023(3) 0.007(3) -0.003(4)
B047 0.055(4) 0.063(4) 0.056(4) -0.014(3) 0.002(3) -0.006(3)
B049 0.062(4) 0.050(4) 0.065(4) -0.026(3) -0.011(3) 0.001(3)
O00C 0.127(4) 0.085(3) 0.106(4) -0.041(3) -0.017(3) 0.003(3)
N00A 0.099(4) 0.064(3) 0.065(3) -0.012(3) 0.041(3) -0.020(3)
C00H 0.049(3) 0.049(3) 0.037(3) -0.006(2) -0.001(2) -0.002(3)
C00J 0.048(3) 0.048(3) 0.041(3) -0.011(2) -0.001(2) 0.000(3)
C01G 0.049(3) 0.050(3) 0.081(4) -0.006(3) -0.013(3) 0.010(3)
C01J 0.049(4) 0.053(4) 0.128(5) -0.024(4) -0.008(3) 0.006(3)
C01M 0.077(4) 0.063(4) 0.056(4) 0.005(3) -0.019(3) -0.007(4)
C01S 0.059(4) 0.065(4) 0.080(4) -0.009(3) -0.013(3) 0.010(3)
C02B 0.053(4) 0.057(4) 0.128(5) -0.029(4) -0.014(4) -0.005(3)
C03G 0.116(5) 0.069(4) 0.076(5) -0.023(4) 0.036(4) -0.010(4)
C03I 0.053(4) 0.114(5) 0.086(4) -0.025(4) -0.016(3) 0.000(4)
C03T 0.125(6) 0.077(5) 0.098(6) -0.020(4) 0.054(5) -0.019(4)
C04V 0.080(5) 0.156(7) 0.103(6) 0.000(5) -0.042(4) 0.025(5)
C008 0.058(3) 0.047(3) 0.036(3) -0.008(2) 0.005(2) -0.001(3)
C011 0.060(3) 0.061(4) 0.045(3) -0.012(3) 0.009(3) -0.008(3)
C017 0.053(3) 0.072(4) 0.045(3) -0.016(3) -0.006(3) -0.007(3)
C020 0.067(4) 0.084(4) 0.067(4) -0.002(3) -0.010(3) -0.010(3)
C030 0.063(4) 0.108(5) 0.094(5) -0.036(4) -0.024(4) 0.015(4)
C040 0.134(6) 0.121(6) 0.093(6) -0.035(5) 0.064(5) -0.030(6)
C051 0.157(7) 0.095(6) 0.118(6) -0.042(5) 0.068(6) -0.015(5)
C054 0.100(6) 0.150(7) 0.102(6) 0.001(6) -0.001(5) -0.014(5)
B02I 0.047(3) 0.039(3) 0.057(4) -0.007(3) -0.003(3) 0.005(3)
B02N 0.060(4) 0.043(3) 0.044(4) -0.009(3) 0.001(3) -0.007(3)
B02R 0.047(4) 0.056(4) 0.052(4) -0.007(3) -0.006(3) -0.005(3)
B02Y 0.060(4) 0.060(4) 0.034(4) -0.006(3) 0.000(3) -0.008(3)
B03E 0.047(4) 0.048(4) 0.052(4) -0.008(3) -0.012(3) 0.000(3)
B03K 0.045(3) 0.062(4) 0.048(4) -0.005(3) 0.001(3) -0.013(3)
B04F 0.053(4) 0.063(4) 0.045(4) -0.006(3) 0.002(3) -0.006(3)
B04G 0.051(4) 0.059(4) 0.056(4) -0.009(3) 0.006(3) 0.006(3)
B031 0.056(4) 0.054(4) 0.050(4) -0.014(3) 0.009(3) 0.013(3)
B038 0.064(4) 0.047(3) 0.043(4) -0.008(3) 0.000(3) -0.017(3)
O006 0.113(3) 0.071(3) 0.099(3) -0.031(3) -0.030(3) 0.000(3)
N002 0.060(3) 0.063(3) 0.052(3) -0.007(2) 0.013(2) -0.003(2)
C00B 0.046(3) 0.043(3) 0.038(3) -0.009(2) -0.003(2) 0.005(3)
C00D 0.044(3) 0.047(3) 0.040(3) -0.013(2) -0.004(2) -0.001(2)
C00G 0.050(3) 0.047(3) 0.035(3) -0.005(2) -0.003(2) -0.003(3)
C00V 0.068(4) 0.057(4) 0.042(3) -0.001(3) -0.015(3) 0.000(3)
C00Z 0.043(3) 0.074(4) 0.050(3) -0.012(3) -0.001(3) -0.003(3)
C01F 0.063(4) 0.048(3) 0.088(4) -0.024(3) -0.017(3) 0.010(3)
C01I 0.084(4) 0.059(4) 0.072(4) -0.023(3) 0.014(3) 0.000(3)
C01L 0.062(4) 0.073(4) 0.051(4) 0.010(3) -0.011(3) -0.009(3)
C01N 0.060(4) 0.067(4) 0.084(4) -0.022(3) -0.005(3) -0.015(3)
C01P 0.064(4) 0.076(4) 0.079(4) -0.029(3) -0.020(3) 0.009(4)
C01Q 0.072(4) 0.084(4) 0.074(4) -0.022(4) 0.029(3) -0.007(4)
C01U 0.046(3) 0.064(4) 0.097(5) -0.016(3) -0.020(3) 0.010(3)
C03A 0.058(4) 0.093(4) 0.099(5) -0.007(4) -0.009(3) -0.016(3)
C03F 0.098(5) 0.098(5) 0.078(5) -0.041(4) 0.026(4) 0.008(4)
C03W 0.097(5) 0.118(6) 0.095(6) -0.030(5) -0.041(4) 0.041(5)
C04Y 0.056(4) 0.158(7) 0.128(7) 0.000(6) -0.013(4) -0.001(5)
C012 0.054(3) 0.052(3) 0.039(3) -0.009(3) -0.007(2) 0.006(3)
C015 0.058(4) 0.054(3) 0.065(4) -0.012(3) -0.017(3) -0.001(3)
C023 0.081(4) 0.107(5) 0.067(4) -0.024(4) 0.018(3) 0.000(4)
B01R 0.044(3) 0.031(3) 0.049(4) -0.002(3) -0.003(3) 0.004(3)
B02F 0.059(4) 0.046(3) 0.044(4) -0.014(3) 0.008(3) 0.004(3)
B02U 0.051(3) 0.035(3) 0.050(4) -0.005(3) -0.007(3) 0.001(3)
B02X 0.045(3) 0.056(4) 0.038(4) 0.002(3) -0.010(3) 0.002(3)
B03B 0.058(4) 0.054(4) 0.039(4) -0.007(3) 0.002(3) -0.011(3)
B03O 0.042(3) 0.065(4) 0.050(4) -0.010(3) 0.000(3) -0.006(3)
B03Q 0.041(3) 0.062(4) 0.052(4) -0.012(3) -0.002(3) 0.002(3)
B033 0.055(4) 0.052(4) 0.056(4) -0.007(3) -0.007(3) -0.007(3)
B034 0.060(4) 0.050(4) 0.050(4) 0.002(3) -0.003(3) -0.020(3)
B044 0.048(4) 0.062(4) 0.051(4) -0.003(3) 0.001(3) -0.002(3)
O00F 0.120(4) 0.079(3) 0.118(4) 0.015(3) -0.039(3) -0.009(3)
N005 0.061(3) 0.068(3) 0.056(3) -0.017(2) 0.012(2) -0.001(2)
C00E 0.048(3) 0.055(3) 0.055(3) -0.022(3) 0.001(3) -0.001(3)
C00I 0.056(3) 0.051(3) 0.049(3) -0.019(3) 0.002(3) -0.009(3)
C00T 0.051(3) 0.046(3) 0.054(4) -0.006(3) -0.005(3) 0.005(3)
C00W 0.046(3) 0.057(3) 0.053(3) -0.014(3) 0.001(3) 0.000(3)
C01E 0.061(4) 0.068(4) 0.050(3) -0.009(3) -0.004(3) 0.003(3)
C01H 0.068(4) 0.067(4) 0.068(4) -0.014(3) -0.020(3) 0.002(4)
C01K 0.046(3) 0.070(4) 0.067(4) -0.001(3) -0.009(3) -0.002(3)
C01X 0.079(4) 0.082(5) 0.055(4) -0.013(3) 0.013(3) 0.006(4)
C01Y 0.063(4) 0.097(4) 0.068(4) -0.031(3) -0.021(3) 0.010(3)
C02D 0.090(5) 0.096(5) 0.051(4) -0.007(4) 0.016(3) 0.002(4)
C02G 0.061(4) 0.066(4) 0.126(5) -0.040(4) -0.022(4) 0.003(3)
C02J 0.101(5) 0.076(4) 0.057(4) 0.007(3) 0.013(4) -0.013(4)
C03C 0.062(4) 0.115(5) 0.089(5) -0.003(4) -0.009(3) 0.001(4)
C03J 0.069(4) 0.084(5) 0.124(6) -0.037(4) -0.024(4) -0.009(4)
C03N 0.080(5) 0.084(5) 0.130(6) 0.023(4) -0.056(4) -0.015(4)
C04K 0.092(5) 0.096(5) 0.128(7) -0.012(5) -0.047(5) -0.012(4)
C016 0.056(3) 0.057(3) 0.045(3) -0.009(3) -0.004(3) -0.005(3)
C028 0.072(4) 0.062(4) 0.079(4) -0.002(3) 0.015(3) 0.001(3)
C056 0.084(6) 0.259(11) 0.113(7) -0.026(7) -0.021(5) -0.050(7)
B02T 0.055(4) 0.048(4) 0.047(4) -0.016(3) -0.006(3) -0.009(3)
B03L 0.043(4) 0.071(4) 0.071(5) -0.025(4) -0.007(3) 0.009(3)
B04B 0.058(4) 0.058(4) 0.083(5) -0.021(4) -0.010(4) 0.013(3)
B04H 0.060(4) 0.043(4) 0.084(5) -0.027(4) 0.007(3) -0.004(3)
B04P 0.057(4) 0.072(5) 0.076(5) -0.029(4) 0.011(4) -0.014(4)
B04Q 0.049(4) 0.084(5) 0.092(5) -0.041(4) -0.002(4) 0.012(4)
B04R 0.057(4) 0.082(5) 0.068(5) -0.044(4) 0.012(3) -0.001(4)
B04S 0.052(4) 0.067(4) 0.075(5) -0.025(4) -0.003(3) -0.002(3)
B04X 0.057(4) 0.080(5) 0.087(5) -0.042(4) -0.002(4) 0.007(4)
B048 0.074(4) 0.054(4) 0.050(4) -0.012(3) 0.010(3) -0.020(4)

loop_
_atom_type_symbol
_atom_type_description
_atom_type_scat_dispersion_real
_atom_type_scat_dispersion_imag
_atom_type_scat_source
C C 0.0033 0.0016 'International Tables Vol C Tables 4.2.6.8 and 6.1.1.4'
H H 0.0000 0.0000 'International Tables Vol C Tables 4.2.6.8 and 6.1.1.4'
B B 0.0013 0.0007 'International Tables Vol C Tables 4.2.6.8 and 6.1.1.4'
N N 0.0061 0.0033 'International Tables Vol C Tables 4.2.6.8 and 6.1.1.4'
O O 0.0106 0.0060 'International Tables Vol C Tables 4.2.6.8 and 6.1.1.4'

loop_
_geom_angle_atom_site_label_1
_geom_angle_atom_site_label_2
_geom_angle_atom_site_label_3
_geom_angle
_geom_angle_site_symmetry_1
_geom_angle_site_symmetry_3
_geom_angle_publ_flag
C00S N001 C01V 117.0(4) . . ?
C00Q C00P C00U 119.4(3) . . ?
C00Q C00P B02Q 118.8(4) . . ?
C00Q C00P B03R 117.5(4) . . ?
C00Q C00P B032 121.5(4) . . ?
C00Q C00P B035 122.4(4) . . ?
C00U C00P B02Q 59.6(3) . . ?
C00U C00P B03R 60.4(3) . . ?
C00U C00P B035 109.2(4) . . ?
B03R C00P B02Q 111.4(4) . . ?
B032 C00P C00U 109.3(3) . . ?
B032 C00P B02Q 112.6(4) . . ?
B032 C00P B03R 61.9(3) . . ?
B032 C00P B035 61.7(3) . . ?
B035 C00P B02Q 62.6(3) . . ?
B035 C00P B03R 112.3(4) . . ?
C01T C00Q C00P 122.1(5) . . ?
C01T C00Q C02K 115.7(5) . . ?
C02K C00Q C00P 122.1(5) . . ?
N001 C00S C00U 116.5(4) . . ?
N001 C00S C022 122.7(5) . . ?
C022 C00S C00U 120.8(5) . . ?
C00P C00U B02Q 61.1(3) . . ?
C00P C00U B03R 60.5(3) . . ?
C00P C00U B03Z 111.1(3) . . ?
C00S C00U C00P 118.1(4) . . ?
C00S C00U B02Q 117.4(4) . . ?
C00S C00U B03R 117.5(4) . . ?
C00S C00U B03Z 120.8(4) . . ?
C00S C00U B04C 121.3(4) . . ?
B02Q C00U B03R 112.8(4) . . ?
B02Q C00U B03Z 62.1(3) . . ?
B03R C00U B03Z 114.3(4) . . ?
B04C C00U C00P 111.0(3) . . ?
B04C C00U B02Q 113.3(4) . . ?
B04C C00U B03R 63.1(3) . . ?
B04C C00U B03Z 62.5(3) . . ?
O009 C01C C01O 120.8(5) . . ?
O009 C01C C026 121.2(5) . . ?
C026 C01C C01O 117.9(5) . . ?
C01C C01O H01A 109.3 . . ?
C01C C01O H01B 109.3 . . ?
C01C C01O B03Z 111.7(4) . . ?
H01A C01O H01B 107.9 . . ?
B03Z C01O H01A 109.3 . . ?
B03Z C01O H01B 109.3 . . ?
C00Q C01T H01T 119.1 . . ?
C00Q C01T C027 121.8(5) . . ?
C027 C01T H01T 119.1 . . ?
N001 C01V H01V 117.9 . . ?
N001 C01V C02A 124.1(5) . . ?
C02A C01V H01V 117.9 . . ?
C01V C02A H02A 120.9 . . ?
C01V C02A C02V 118.1(5) . . ?
C02V C02A H02A 120.9 . . ?
C00Q C02K H02K 119.1 . . ?
C03D C02K C00Q 121.9(5) . . ?
C03D C02K H02K 119.1 . . ?
C02A C02V H02V 120.4 . . ?
C02A C02V C022 119.3(5) . . ?
C022 C02V H02V 120.4 . . ?
C02K C03D H03D 119.0 . . ?
C018 C03D C02K 122.0(6) . . ?
C018 C03D H03D 119.0 . . ?
H04A C04O H04B 114.8 . . ?
C026 C04O H04A 117.7 . . ?
C026 C04O H04B 117.7 . . ?
C053 C04O H04A 117.7 . . ?
C053 C04O H04B 117.7 . . ?
C053 C04O C026 60.8(4) . . ?
C03D C018 C027 117.1(5) . . ?
C03D C018 C041 122.1(6) . . ?
C027 C018 C041 120.8(6) . . ?
C00S C022 H022 120.7 . . ?
C02V C022 C00S 118.7(5) . . ?
C02V C022 H022 120.7 . . ?
C01C C026 C04O 115.9(5) . . ?
C01C C026 H026 117.2 . . ?
C01C C026 C053 117.5(5) . . ?
C04O C026 H026 117.2 . . ?
C04O C026 C053 58.8(4) . . ?
C053 C026 H026 117.2 . . ?
C01T C027 H027 119.3 . . ?
C018 C027 C01T 121.4(5) . . ?
C018 C027 H027 119.3 . . ?
C018 C041 H04C 109.5 . . ?
C018 C041 H04D 109.5 . . ?
C018 C041 H04E 109.5 . . ?
H04C C041 H04D 109.5 . . ?
H04C C041 H04E 109.5 . . ?
H04D C041 H04E 109.5 . . ?
C04O C053 C026 60.4(4) . . ?
C04O C053 H05A 117.7 . . ?
C04O C053 H05B 117.7 . . ?
C026 C053 H05A 117.7 . . ?
C026 C053 H05B 117.7 . . ?
H05A C053 H05B 114.9 . . ?
C00P B02Q H02Q 123.1 . . ?
C00P B02Q B03V 105.7(4) . . ?
C00P B02Q B03Z 107.6(4) . . ?
C00P B02Q B035 57.9(3) . . ?
C00U B02Q C00P 59.3(3) . . ?
C00U B02Q H02Q 123.3 . . ?
C00U B02Q B03V 106.0(4) . . ?
C00U B02Q B03Z 59.6(3) . . ?
C00U B02Q B035 105.3(4) . . ?
B03V B02Q H02Q 122.7 . . ?
B03V B02Q B03Z 60.3(3) . . ?
B03V B02Q B035 59.8(3) . . ?
B03Z B02Q H02Q 120.9 . . ?
B03Z B02Q B035 108.3(4) . . ?
B035 B02Q H02Q 122.8 . . ?
C00P B03R H03R 123.7 . . ?
C00P B03R B04C 105.3(4) . . ?
C00P B03R B032 58.1(3) . . ?
C00P B03R B045 105.4(4) . . ?
C00U B03R C00P 59.0(3) . . ?
C00U B03R H03R 124.2 . . ?
C00U B03R B04C 57.4(3) . . ?
C00U B03R B032 105.1(4) . . ?
C00U B03R B045 105.0(4) . . ?
B04C B03R H03R 122.3 . . ?
B032 B03R H03R 122.4 . . ?
B032 B03R B04C 107.8(4) . . ?
B032 B03R B045 60.1(3) . . ?
B045 B03R H03R 122.6 . . ?
B045 B03R B04C 60.6(3) . . ?
B02Q B03V H03V 121.4 . . ?
B02Q B03V B03Z 60.4(3) . . ?
B02Q B03V B04E 107.9(4) . . ?
B02Q B03V B04M 107.4(4) . . ?
B02Q B03V B035 61.0(3) . . ?
B03Z B03V H03V 121.0 . . ?
B03Z B03V B04M 59.7(3) . . ?
B04E B03V H03V 122.1 . . ?
B04E B03V B03Z 108.2(4) . . ?
B04E B03V B04M 59.7(3) . . ?
B04M B03V H03V 122.6 . . ?
B035 B03V H03V 121.5 . . ?
B035 B03V B03Z 109.3(4) . . ?
B035 B03V B04E 59.2(3) . . ?
B035 B03V B04M 107.1(4) . . ?
C00U B03Z B02Q 58.3(3) . . ?
C00U B03Z B03V 104.0(4) . . ?
C00U B03Z B04C 57.6(3) . . ?
C00U B03Z B04M 103.8(4) . . ?
C01O B03Z C00U 118.1(4) . . ?
C01O B03Z B02Q 118.2(4) . . ?
C01O B03Z B03V 126.9(5) . . ?
C01O B03Z B04C 121.5(4) . . ?
C01O B03Z B04M 129.5(4) . . ?
B02Q B03Z B04C 106.2(4) . . ?
B03V B03Z B02Q 59.2(3) . . ?
B03V B03Z B04C 107.5(4) . . ?
B04M B03Z B02Q 107.1(4) . . ?
B04M B03Z B03V 60.5(3) . . ?
B04M B03Z B04C 59.7(3) . . ?
C00U B04C B03R 59.4(3) . . ?
C00U B04C B03Z 60.0(3) . . ?
C00U B04C H04F 123.7 . . ?
C00U B04C B04M 105.9(4) . . ?
C00U B04C B045 105.3(4) . . ?
B03R B04C H04F 121.5 . . ?
B03R B04C B045 59.0(3) . . ?
B03Z B04C B03R 109.3(4) . . ?
B03Z B04C H04F 120.5 . . ?
B03Z B04C B045 108.7(4) . . ?
B04M B04C B03R 107.7(4) . . ?
B04M B04C B03Z 60.1(3) . . ?
B04M B04C H04F 122.2 . . ?
B04M B04C B045 60.3(3) . . ?
B045 B04C H04F 122.5 . . ?
B03V B04E H04G 121.3 . . ?
B03V B04E B045 108.7(4) . . ?
B04M B04E B03V 60.6(3) . . ?
B04M B04E H04G 121.1 . . ?
B04M B04E B045 60.5(3) . . ?
B032 B04E B03V 107.8(4) . . ?
B032 B04E H04G 122.3 . . ?
B032 B04E B04M 108.0(4) . . ?
B032 B04E B045 59.6(3) . . ?
B035 B04E B03V 60.2(3) . . ?
B035 B04E H04G 121.8 . . ?
B035 B04E B04M 108.6(4) . . ?
B035 B04E B032 59.5(3) . . ?
B035 B04E B045 107.7(4) . . ?
B045 B04E H04G 121.6 . . ?
B03V B04M H04M 122.4 . . ?
B03V B04M B045 107.6(4) . . ?
B03Z B04M B03V 59.8(3) . . ?
B03Z B04M H04M 121.2 . . ?
B03Z B04M B045 109.0(4) . . ?
B04C B04M B03V 107.4(4) . . ?
B04C B04M B03Z 60.2(3) . . ?
B04C B04M B04E 108.1(4) . . ?
B04C B04M H04M 121.7 . . ?
B04C B04M B045 60.5(3) . . ?
B04E B04M B03V 59.8(3) . . ?
B04E B04M B03Z 108.3(4) . . ?
B04E B04M H04M 121.7 . . ?
B04E B04M B045 59.9(3) . . ?
B045 B04M H04M 121.3 . . ?
C00P B032 B03R 60.0(3) . . ?
C00P B032 B04E 106.0(4) . . ?
C00P B032 H032 123.1 . . ?
C00P B032 B035 59.5(3) . . ?
C00P B032 B045 106.8(4) . . ?
B03R B032 B04E 108.3(4) . . ?
B03R B032 H032 121.0 . . ?
B03R B032 B045 60.0(3) . . ?
B04E B032 H032 122.3 . . ?
B035 B032 B03R 108.9(4) . . ?
B035 B032 B04E 59.6(3) . . ?
B035 B032 H032 121.3 . . ?
B035 B032 B045 108.5(4) . . ?
B045 B032 B04E 60.4(3) . . ?
B045 B032 H032 121.7 . . ?
C00P B035 B02Q 59.5(3) . . ?
C00P B035 B03V 106.4(4) . . ?
C00P B035 B04E 106.6(4) . . ?
C00P B035 B032 58.8(3) . . ?
C00P B035 H035 123.4 . . ?
B02Q B035 H035 122.2 . . ?
B03V B035 B02Q 59.2(3) . . ?
B03V B035 H035 121.7 . . ?
B04E B035 B02Q 107.6(4) . . ?
B04E B035 B03V 60.6(3) . . ?
B04E B035 H035 121.6 . . ?
B032 B035 B02Q 107.8(4) . . ?
B032 B035 B03V 109.2(4) . . ?
B032 B035 B04E 61.0(3) . . ?
B032 B035 H035 121.1 . . ?
B03R B045 B04C 60.4(3) . . ?
B03R B045 B04E 107.9(4) . . ?
B03R B045 B04M 107.9(4) . . ?
B03R B045 B032 59.9(3) . . ?
B03R B045 H045 121.4 . . ?
B04C B045 H045 122.3 . . ?
B04E B045 B04C 106.8(4) . . ?
B04E B045 B04M 59.6(3) . . ?
B04E B045 H045 122.2 . . ?
B04M B045 B04C 59.2(3) . . ?
B04M B045 H045 122.1 . . ?
B032 B045 B04C 107.6(4) . . ?
B032 B045 B04E 60.0(3) . . ?
B032 B045 B04M 107.6(4) . . ?
B032 B045 H045 121.8 . . ?
C00X N004 C01Z 117.6(5) . . ?
C02Z C00N C00R 122.4(5) . . ?
C02Z C00N C010 116.5(5) . . ?
C010 C00N C00R 120.9(5) . . ?
C00N C00R C014 118.8(4) . . ?
C00N C00R B03S 119.4(4) . . ?
C00N C00R B04A 117.3(4) . . ?
C00N C00R B04J 122.5(4) . . ?
C00N C00R B04W 121.8(4) . . ?
C014 C00R B04A 60.3(3) . . ?
B03S C00R C014 59.4(3) . . ?
B03S C00R B04A 110.8(4) . . ?
B04J C00R C014 109.8(4) . . ?
B04J C00R B03S 62.9(3) . . ?
B04J C00R B04A 112.2(4) . . ?
B04J C00R B04W 62.3(3) . . ?
B04W C00R C014 108.7(4) . . ?
B04W C00R B03S 112.6(4) . . ?
B04W C00R B04A 60.9(3) . . ?
N004 C00X C02W 122.3(5) . . ?
N004 C00X C014 116.6(5) . . ?
C02W C00X C014 121.1(5) . . ?
N004 C01Z H01Z 118.3 . . ?
N004 C01Z C029 123.4(5) . . ?
C029 C01Z H01Z 118.3 . . ?
H02B C02C H02C 107.9 . . ?
C025 C02C H02B 109.2 . . ?
C025 C02C H02C 109.2 . . ?
C025 C02C B03Y 112.0(5) . . ?
B03Y C02C H02B 109.2 . . ?
B03Y C02C H02C 109.2 . . ?
C021 C02E C046 120.0(6) . . ?
C036 C02E C021 117.8(6) . . ?
C036 C02E C046 122.2(6) . . ?
C00X C02W H02W 120.7 . . ?
C03H C02W C00X 118.7(6) . . ?
C03H C02W H02W 120.7 . . ?
C00N C02Z H02Z 119.3 . . ?
C00N C02Z C036 121.4(5) . . ?
C036 C02Z H02Z 119.3 . . ?
C02W C03H H03H 120.4 . . ?
C029 C03H C02W 119.2(6) . . ?
C029 C03H H03H 120.4 . . ?
H04H C04I H04I 114.9 . . ?
C037 C04I H04H 117.8 . . ?
C037 C04I H04I 117.8 . . ?
C055 C04I H04H 117.8 . . ?
C055 C04I H04I 117.8 . . ?
C055 C04I C037 60.0(4) . . ?
C00N C010 H010 119.4 . . ?
C021 C010 C00N 121.2(5) . . ?
C021 C010 H010 119.4 . . ?
C00R C014 B04A 60.2(3) . . ?
C00X C014 C00R 116.6(4) . . ?
C00X C014 B03S 117.5(4) . . ?
C00X C014 B03Y 122.4(4) . . ?
C00X C014 B04A 117.4(4) . . ?
C00X C014 B050 123.1(5) . . ?
B03S C014 C00R 60.1(3) . . ?
B03S C014 B03Y 63.0(3) . . ?
B03S C014 B04A 111.3(4) . . ?
B03Y C014 C00R 111.0(4) . . ?
B03Y C014 B04A 113.3(4) . . ?
B050 C014 C00R 110.0(4) . . ?
B050 C014 B03S 113.0(4) . . ?
B050 C014 B03Y 62.4(3) . . ?
B050 C014 B04A 62.0(3) . . ?
C02E C021 C010 120.9(5) . . ?
C02E C021 H021 119.6 . . ?
C010 C021 H021 119.6 . . ?
O01B C025 C02C 122.7(6) . . ?
O01B C025 C037 119.6(6) . . ?
C037 C025 C02C 117.7(6) . . ?
C01Z C029 H029 120.6 . . ?
C03H C029 C01Z 118.7(5) . . ?
C03H C029 H029 120.6 . . ?
C02E C036 C02Z 122.1(6) . . ?
C02E C036 H036 118.9 . . ?
C02Z C036 H036 118.9 . . ?
C04I C037 H037 116.8 . . ?
C025 C037 C04I 117.8(6) . . ?
C025 C037 H037 116.8 . . ?
C025 C037 C055 117.8(6) . . ?
C055 C037 C04I 57.6(4) . . ?
C055 C037 H037 116.8 . . ?
C02E C046 H04J 109.5 . . ?
C02E C046 H04K 109.5 . . ?
C02E C046 H04L 109.5 . . ?
H04J C046 H04K 109.5 . . ?
H04J C046 H04L 109.5 . . ?
H04K C046 H04L 109.5 . . ?
C04I C055 C037 62.4(5) . . ?
C04I C055 H05C 117.5 . . ?
C04I C055 H05D 117.5 . . ?
C037 C055 H05C 117.5 . . ?
C037 C055 H05D 117.5 . . ?
H05C C055 H05D 114.6 . . ?
C00R B03S H03S 122.8 . . ?
C00R B03S B03Y 108.0(4) . . ?
C00R B03S B04J 57.9(3) . . ?
C00R B03S B04N 105.5(4) . . ?
C014 B03S C00R 60.5(3) . . ?
C014 B03S H03S 123.1 . . ?
C014 B03S B03Y 58.9(3) . . ?
C014 B03S B04J 106.6(4) . . ?
C014 B03S B04N 105.1(4) . . ?
B03Y B03S H03S 121.0 . . ?
B04J B03S H03S 121.7 . . ?
B04J B03S B03Y 109.4(4) . . ?
B04N B03S H03S 123.2 . . ?
B04N B03S B03Y 59.9(3) . . ?
B04N B03S B04J 60.5(3) . . ?
C02C B03Y C014 118.8(4) . . ?
C02C B03Y B03S 118.7(4) . . ?
C02C B03Y B04N 126.5(5) . . ?
C02C B03Y B050 122.9(5) . . ?
C02C B03Y B052 129.4(5) . . ?
C014 B03Y B03S 58.1(3) . . ?
C014 B03Y B04N 104.0(4) . . ?
C014 B03Y B050 57.8(3) . . ?
C014 B03Y B052 103.9(4) . . ?
B04N B03Y B03S 59.3(3) . . ?
B050 B03Y B03S 105.4(4) . . ?
B050 B03Y B04N 106.1(4) . . ?
B050 B03Y B052 59.3(3) . . ?
B052 B03Y B03S 106.1(4) . . ?
B052 B03Y B04N 59.4(3) . . ?
C00R B04A C014 59.4(3) . . ?
C00R B04A H04N 123.2 . . ?
C00R B04A B04W 58.8(3) . . ?
C00R B04A B050 105.6(4) . . ?
C014 B04A H04N 123.8 . . ?
C014 B04A B04W 106.3(4) . . ?
C014 B04A B050 57.4(3) . . ?
B04W B04A H04N 121.6 . . ?
B04W B04A B050 108.3(5) . . ?
B04Z B04A C00R 106.2(4) . . ?
B04Z B04A C014 105.2(4) . . ?
B04Z B04A H04N 122.4 . . ?
B04Z B04A B04W 60.5(4) . . ?
B04Z B04A B050 60.3(4) . . ?
B050 B04A H04N 122.5 . . ?
C00R B04J B03S 59.1(3) . . ?
C00R B04J H04O 123.5 . . ?
C00R B04J B04N 105.3(4) . . ?
C00R B04J B04T 105.7(5) . . ?
C00R B04J B04W 59.3(3) . . ?
B03S B04J H04O 122.3 . . ?
B03S B04J B04N 59.1(3) . . ?
B04N B04J H04O 123.0 . . ?
B04T B04J B03S 106.8(5) . . ?
B04T B04J H04O 122.6 . . ?
B04T B04J B04N 59.5(3) . . ?
B04T B04J B04W 59.5(4) . . ?
B04W B04J B03S 107.2(4) . . ?
B04W B04J H04O 122.1 . . ?
B04W B04J B04N 106.6(5) . . ?
B03S B04N B03Y 60.8(3) . . ?
B03S B04N B04J 60.3(3) . . ?
B03S B04N H04P 121.8 . . ?
B03Y B04N B04J 109.9(4) . . ?
B03Y B04N H04P 120.3 . . ?
B04J B04N H04P 121.3 . . ?
B04T B04N B03S 107.6(4) . . ?
B04T B04N B03Y 109.5(4) . . ?
B04T B04N B04J 59.3(3) . . ?
B04T B04N H04P 121.6 . . ?
B052 B04N B03S 108.0(5) . . ?
B052 B04N B03Y 60.2(3) . . ?
B052 B04N B04J 108.3(4) . . ?
B052 B04N H04P 121.6 . . ?
B052 B04N B04T 60.7(4) . . ?
B04J B04T B04N 61.2(3) . . ?
B04J B04T H04T 120.8 . . ?
B04J B04T B04Z 107.8(4) . . ?
B04J B04T B052 109.0(4) . . ?
B04N B04T H04T 121.5 . . ?
B04N B04T B04Z 107.1(5) . . ?
B04N B04T B052 59.7(4) . . ?
B04W B04T B04J 60.6(3) . . ?
B04W B04T B04N 108.9(4) . . ?
B04W B04T H04T 121.5 . . ?
B04W B04T B04Z 59.3(4) . . ?
B04W B04T B052 107.8(5) . . ?
B04Z B04T H04T 122.7 . . ?
B052 B04T H04T 121.8 . . ?
B052 B04T B04Z 59.6(4) . . ?
C00R B04W B04A 60.2(3) . . ?
C00R B04W B04J 58.4(3) . . ?
C00R B04W B04T 105.4(4) . . ?
C00R B04W H04W 123.9 . . ?
C00R B04W B04Z 105.9(4) . . ?
B04A B04W B04J 108.4(4) . . ?
B04A B04W H04W 121.5 . . ?
B04J B04W H04W 121.4 . . ?
B04T B04W B04A 108.2(5) . . ?
B04T B04W B04J 60.0(4) . . ?
B04T B04W H04W 121.8 . . ?
B04T B04W B04Z 61.5(4) . . ?
B04Z B04W B04A 58.8(4) . . ?
B04Z B04W B04J 109.1(5) . . ?
B04Z B04W H04W 121.7 . . ?
B04A B04Z B04T 108.0(5) . . ?
B04A B04Z B04W 60.7(4) . . ?
B04A B04Z H04Z 120.7 . . ?
B04A B04Z B050 61.2(3) . . ?
B04A B04Z B052 109.0(4) . . ?
B04T B04Z H04Z 122.5 . . ?
B04W B04Z B04T 59.2(4) . . ?
B04W B04Z H04Z 121.4 . . ?
B04W B04Z B050 109.2(4) . . ?
B04W B04Z B052 108.1(5) . . ?
B050 B04Z B04T 107.5(4) . . ?
B050 B04Z H04Z 121.3 . . ?
B050 B04Z B052 59.7(4) . . ?
B052 B04Z B04T 59.9(4) . . ?
B052 B04Z H04Z 121.6 . . ?
C014 B050 B03Y 59.8(3) . . ?
C014 B050 B04A 60.6(3) . . ?
C014 B050 B04Z 106.2(5) . . ?
C014 B050 H050 123.0 . . ?
C014 B050 B052 106.4(4) . . ?
B03Y B050 B04A 110.1(4) . . ?
B03Y B050 H050 120.0 . . ?
B04A B050 H050 121.4 . . ?
B04Z B050 B03Y 109.8(5) . . ?
B04Z B050 B04A 58.5(3) . . ?
B04Z B050 H050 122.1 . . ?
B04Z B050 B052 60.7(4) . . ?
B052 B050 B03Y 60.6(3) . . ?
B052 B050 B04A 107.7(5) . . ?
B052 B050 H050 122.1 . . ?
B03Y B052 B04T 108.8(4) . . ?
B03Y B052 H052 121.1 . . ?
B04N B052 B03Y 60.4(3) . . ?
B04N B052 B04T 59.7(4) . . ?
B04N B052 B04Z 107.8(5) . . ?
B04N B052 H052 122.1 . . ?
B04T B052 H052 121.4 . . ?
B04Z B052 B03Y 108.5(5) . . ?
B04Z B052 B04T 60.5(4) . . ?
B04Z B052 H052 121.6 . . ?
B050 B052 B03Y 60.1(3) . . ?
B050 B052 B04N 107.5(5) . . ?
B050 B052 B04T 108.0(5) . . ?
B050 B052 B04Z 59.6(4) . . ?
B050 B052 H052 122.1 . . ?
C00Y N007 C02H 116.6(4) . . ?
C00L C00K C00M 118.5(4) . . ?
C00L C00K B03P 123.3(4) . . ?
C00L C00K B039 119.0(4) . . ?
C00L C00K B043 122.2(4) . . ?
C00L C00K B049 117.2(4) . . ?
C00M C00K B039 59.5(3) . . ?
C00M C00K B049 59.8(3) . . ?
B03P C00K C00M 109.4(4) . . ?
B03P C00K B039 62.9(3) . . ?
B03P C00K B043 62.1(3) . . ?
B03P C00K B049 112.1(4) . . ?
B039 C00K B049 110.6(4) . . ?
B043 C00K C00M 108.6(4) . . ?
B043 C00K B039 112.8(4) . . ?
B043 C00K B049 61.4(3) . . ?
C00O C00L C00K 121.4(4) . . ?
C02P C00L C00K 120.7(5) . . ?
C02P C00L C00O 117.8(5) . . ?
C00K C00M B049 60.9(3) . . ?
C00Y C00M C00K 117.0(4) . . ?
C00Y C00M B02M 122.3(4) . . ?
C00Y C00M B04D 121.3(4) . . ?
C00Y C00M B039 118.3(4) . . ?
C00Y C00M B049 116.3(4) . . ?
B02M C00M C00K 110.9(4) . . ?
B02M C00M B039 62.5(3) . . ?
B02M C00M B049 114.1(4) . . ?
B04D C00M C00K 110.9(4) . . ?
B04D C00M B02M 63.4(3) . . ?
B04D C00M B039 114.0(4) . . ?
B04D C00M B049 62.1(3) . . ?
B039 C00M C00K 60.3(3) . . ?
B039 C00M B049 112.3(4) . . ?
C00L C00O H00O 119.8 . . ?
C00L C00O C013 120.3(5) . . ?
C013 C00O H00O 119.8 . . ?
N007 C00Y C00M 116.6(4) . . ?
N007 C00Y C01W 123.2(5) . . ?
C01W C00Y C00M 120.2(5) . . ?
O003 C01A C02S 122.4(6) . . ?
O003 C01A C019 121.0(5) . . ?
C02S C01A C019 116.6(5) . . ?
C02L C01D C013 117.4(5) . . ?
C02L C01D C042 121.5(6) . . ?
C013 C01D C042 121.1(6) . . ?
C00Y C01W H01W 120.7 . . ?
C00Y C01W C02O 118.6(5) . . ?
C02O C01W H01W 120.7 . . ?
N007 C02H H02H 118.2 . . ?
N007 C02H C024 123.5(5) . . ?
C024 C02H H02H 118.2 . . ?
C01D C02L H02L 118.9 . . ?
C02P C02L C01D 122.3(6) . . ?
C02P C02L H02L 118.9 . . ?
C01W C02O H02O 120.6 . . ?
C024 C02O C01W 118.7(5) . . ?
C024 C02O H02O 120.6 . . ?
C00L C02P H02P 119.5 . . ?
C02L C02P C00L 120.9(5) . . ?
C02L C02P H02P 119.5 . . ?
C01A C02S H02S 117.0 . . ?
C01A C02S C03M 117.5(5) . . ?
C01A C02S C04L 116.8(5) . . ?
C03M C02S H02S 117.0 . . ?
C03M C02S C04L 58.7(4) . . ?
C04L C02S H02S 117.0 . . ?
C02S C03M H03A 117.7 . . ?
C02S C03M H03B 117.7 . . ?
H03A C03M H03B 114.8 . . ?
C04L C03M C02S 60.6(4) . . ?
C04L C03M H03A 117.7 . . ?
C04L C03M H03B 117.7 . . ?
C02S C04L H04Q 117.7 . . ?
C02S C04L H04R 117.7 . . ?
C03M C04L C02S 60.6(4) . . ?
C03M C04L H04Q 117.7 . . ?
C03M C04L H04R 117.7 . . ?
H04Q C04L H04R 114.8 . . ?
C00O C013 H013 119.4 . . ?
C01D C013 C00O 121.2(5) . . ?
C01D C013 H013 119.4 . . ?
C01A C019 H01C 109.3 . . ?
C01A C019 H01D 109.3 . . ?
C01A C019 B02M 111.6(4) . . ?
H01C C019 H01D 108.0 . . ?
B02M C019 H01C 109.3 . . ?
B02M C019 H01D 109.3 . . ?
C02H C024 H024 120.4 . . ?
C02O C024 C02H 119.3(5) . . ?
C02O C024 H024 120.4 . . ?
C01D C042 H04S 109.5 . . ?
C01D C042 H04U 109.5 . . ?
C01D C042 H04V 109.5 . . ?
H04S C042 H04U 109.5 . . ?
H04S C042 H04V 109.5 . . ?
H04U C042 H04V 109.5 . . ?
C00M B02M B03U 104.7(4) . . ?
C00M B02M B04D 58.0(3) . . ?
C00M B02M B039 59.0(3) . . ?
C00M B02M B047 104.8(4) . . ?
C019 B02M C00M 119.1(4) . . ?
C019 B02M B03U 127.6(4) . . ?
C019 B02M B04D 121.2(5) . . ?
C019 B02M B039 119.4(4) . . ?
C019 B02M B047 126.8(4) . . ?
B04D B02M B03U 60.1(3) . . ?
B039 B02M B03U 106.9(4) . . ?
B039 B02M B04D 106.8(4) . . ?
B039 B02M B047 59.9(3) . . ?
B047 B02M B03U 58.8(3) . . ?
B047 B02M B04D 106.6(4) . . ?
C00K B03P H03P 123.4 . . ?
C00K B03P B03X 106.2(4) . . ?
C00K B03P B039 59.1(3) . . ?
C00K B03P B043 59.1(3) . . ?
C00K B03P B047 105.8(4) . . ?
B03X B03P H03P 122.1 . . ?
B03X B03P B039 107.5(4) . . ?
B03X B03P B047 59.8(3) . . ?
B039 B03P H03P 122.0 . . ?
B043 B03P H03P 121.9 . . ?
B043 B03P B03X 60.0(3) . . ?
B043 B03P B039 107.3(4) . . ?
B043 B03P B047 107.4(4) . . ?
B047 B03P H03P 122.5 . . ?
B047 B03P B039 59.6(3) . . ?
B02M B03U H03U 121.8 . . ?
B03X B03U B02M 108.4(4) . . ?
B03X B03U H03U 121.6 . . ?
B03X B03U B04D 107.5(4) . . ?
B03X B03U B04U 59.6(3) . . ?
B04D B03U B02M 59.4(3) . . ?
B04D B03U H03U 122.4 . . ?
B04D B03U B04U 59.6(3) . . ?
B04U B03U B02M 107.2(4) . . ?
B04U B03U H03U 122.4 . . ?
B047 B03U B02M 60.0(3) . . ?
B047 B03U H03U 122.1 . . ?
B047 B03U B03X 60.2(3) . . ?
B047 B03U B04D 107.1(4) . . ?
B047 B03U B04U 107.1(5) . . ?
B03P B03X H03X 121.9 . . ?
B03U B03X B03P 108.2(4) . . ?
B03U B03X H03X 121.3 . . ?
B04U B03X B03P 107.4(4) . . ?
B04U B03X B03U 60.8(3) . . ?
B04U B03X H03X 121.9 . . ?
B043 B03X B03P 59.5(3) . . ?
B043 B03X B03U 108.4(4) . . ?
B043 B03X H03X 122.1 . . ?
B043 B03X B04U 59.5(3) . . ?
B043 B03X B047 107.3(4) . . ?
B047 B03X B03P 60.2(3) . . ?
B047 B03X B03U 59.4(3) . . ?
B047 B03X H03X 122.2 . . ?
B047 B03X B04U 107.4(4) . . ?
C00M B04D B02M 58.6(3) . . ?
C00M B04D B03U 105.4(4) . . ?
C00M B04D H04X 123.9 . . ?
C00M B04D B04U 105.4(4) . . ?
C00M B04D B049 60.1(3) . . ?
B02M B04D B03U 60.4(3) . . ?
B02M B04D H04X 121.1 . . ?
B02M B04D B04U 108.5(4) . . ?
B03U B04D H04X 122.3 . . ?
B04U B04D B03U 60.2(3) . . ?
B04U B04D H04X 122.5 . . ?
B049 B04D B02M 108.6(4) . . ?
B049 B04D B03U 107.4(5) . . ?
B049 B04D H04X 121.6 . . ?
B049 B04D B04U 58.8(3) . . ?
B03U B04U H04Y 121.8 . . ?
B03X B04U B03U 59.6(3) . . ?
B03X B04U B04D 108.0(4) . . ?
B03X B04U H04Y 121.7 . . ?
B04D B04U B03U 60.2(3) . . ?
B04D B04U H04Y 121.7 . . ?
B043 B04U B03U 107.8(4) . . ?
B043 B04U B03X 60.0(3) . . ?
B043 B04U B04D 108.3(4) . . ?
B043 B04U H04Y 121.6 . . ?
B049 B04U B03U 108.4(4) . . ?
B049 B04U B03X 108.8(4) . . ?
B049 B04U B04D 60.1(3) . . ?
B049 B04U H04Y 121.1 . . ?
B049 B04U B043 60.7(3) . . ?
C00K B039 B02M 107.8(4) . . ?
C00K B039 B03P 57.9(3) . . ?
C00K B039 H039 122.9 . . ?
C00K B039 B047 105.1(4) . . ?
C00M B039 C00K 60.3(3) . . ?
C00M B039 B02M 58.6(3) . . ?
C00M B039 B03P 106.1(4) . . ?
C00M B039 H039 123.5 . . ?
C00M B039 B047 104.9(4) . . ?
B02M B039 B03P 109.0(4) . . ?
B02M B039 H039 121.0 . . ?
B02M B039 B047 60.3(3) . . ?
B03P B039 H039 122.1 . . ?
B047 B039 B03P 59.9(3) . . ?
B047 B039 H039 123.3 . . ?
C00K B043 B03P 58.8(3) . . ?
C00K B043 B03X 106.4(4) . . ?
C00K B043 B04U 106.8(4) . . ?
C00K B043 H043 123.0 . . ?
C00K B043 B049 60.6(3) . . ?
B03P B043 B03X 60.5(3) . . ?
B03P B043 H043 121.2 . . ?
B03P B043 B049 108.7(4) . . ?
B03X B043 H043 121.9 . . ?
B03X B043 B049 107.9(4) . . ?
B04U B043 B03P 108.8(4) . . ?
B04U B043 B03X 60.4(4) . . ?
B04U B043 H043 121.9 . . ?
B04U B043 B049 59.2(3) . . ?
B049 B043 H043 121.4 . . ?
B02M B047 H047 120.8 . . ?
B03P B047 B02M 109.0(4) . . ?
B03P B047 H047 121.3 . . ?
B03U B047 B02M 61.2(3) . . ?
B03U B047 B03P 108.9(4) . . ?
B03U B047 B03X 60.4(3) . . ?
B03U B047 B039 108.7(4) . . ?
B03U B047 H047 120.9 . . ?
B03X B047 B02M 109.5(4) . . ?
B03X B047 B03P 60.0(3) . . ?
B03X B047 B039 108.4(4) . . ?
B03X B047 H047 121.3 . . ?
B039 B047 B02M 59.7(3) . . ?
B039 B047 B03P 60.5(3) . . ?
B039 B047 H047 121.7 . . ?
C00K B049 B04D 106.1(4) . . ?
C00K B049 B043 58.0(3) . . ?
C00K B049 H049 123.6 . . ?
C00M B049 C00K 59.3(3) . . ?
C00M B049 B04D 57.8(3) . . ?
C00M B049 B04U 105.5(4) . . ?
C00M B049 B043 105.5(4) . . ?
C00M B049 H049 123.9 . . ?
B04D B049 B043 108.7(4) . . ?
B04D B049 H049 121.6 . . ?
B04U B049 C00K 105.5(4) . . ?
B04U B049 B04D 61.2(3) . . ?
B04U B049 B043 60.1(3) . . ?
B04U B049 H049 122.3 . . ?
B043 B049 H049 122.2 . . ?
C011 N00A C03T 116.5(5) . . ?
C00J C00H B02I 60.2(3) . . ?
C00J C00H B03E 110.9(3) . . ?
C011 C00H C00J 118.0(4) . . ?
C011 C00H B02I 117.2(4) . . ?
C011 C00H B02N 118.1(4) . . ?
C011 C00H B03E 120.4(4) . . ?
C011 C00H B038 122.4(4) . . ?
B02N C00H C00J 60.8(3) . . ?
B02N C00H B02I 112.1(3) . . ?
B02N C00H B03E 114.4(4) . . ?
B03E C00H B02I 62.4(3) . . ?
B038 C00H C00J 110.3(3) . . ?
B038 C00H B02I 112.9(4) . . ?
B038 C00H B02N 62.4(3) . . ?
B038 C00H B03E 62.8(3) . . ?
C00H C00J B02I 60.1(3) . . ?
C00H C00J B02N 59.4(3) . . ?
C008 C00J C00H 119.8(3) . . ?
C008 C00J B02I 117.7(4) . . ?
C008 C00J B02N 119.2(4) . . ?
C008 C00J B02Y 122.0(4) . . ?
C008 C00J B031 121.4(4) . . ?
B02I C00J B02N 110.9(4) . . ?
B02Y C00J C00H 109.1(3) . . ?
B02Y C00J B02I 112.5(4) . . ?
B02Y C00J B02N 62.4(3) . . ?
B02Y C00J B031 62.1(3) . . ?
B031 C00J C00H 108.9(4) . . ?
B031 C00J B02I 61.8(3) . . ?
B031 C00J B02N 112.5(4) . . ?
C01S C01G H01G 119.7 . . ?
C01S C01G C008 120.6(5) . . ?
C008 C01G H01G 119.7 . . ?
C02B C01J H01J 118.9 . . ?
C02B C01J C008 122.1(5) . . ?
C008 C01J H01J 118.9 . . ?
O00C C01M C020 119.8(6) . . ?
O00C C01M C030 122.1(5) . . ?
C030 C01M C020 118.0(5) . . ?
C01G C01S H01S 118.9 . . ?
C01G C01S C017 122.1(5) . . ?
C017 C01S H01S 118.9 . . ?
C01J C02B H02D 119.2 . . ?
C01J C02B C017 121.7(5) . . ?
C017 C02B H02D 119.2 . . ?
C011 C03G H03G 121.3 . . ?
C011 C03G C051 117.4(6) . . ?
C051 C03G H03G 121.3 . . ?
H03C C03I H03E 109.5 . . ?
H03C C03I H03F 109.5 . . ?
H03E C03I H03F 109.5 . . ?
C017 C03I H03C 109.5 . . ?
C017 C03I H03E 109.5 . . ?
C017 C03I H03F 109.5 . . ?
N00A C03T H03T 117.9 . . ?
N00A C03T C040 124.1(6) . . ?
C040 C03T H03T 117.9 . . ?
H04 C04V H 114.7 . . ?
C030 C04V H04 117.6 . . ?
C030 C04V H 117.6 . . ?
C054 C04V H04 117.6 . . ?
C054 C04V H 117.6 . . ?
C054 C04V C030 61.3(4) . . ?
C01G C008 C00J 122.3(4) . . ?
C01J C008 C00J 120.3(5) . . ?
C01J C008 C01G 117.2(5) . . ?
N00A C011 C00H 116.1(4) . . ?
N00A C011 C03G 124.0(4) . . ?
C03G C011 C00H 119.9(5) . . ?
C01S C017 C03I 122.4(5) . . ?
C02B C017 C01S 116.2(5) . . ?
C02B C017 C03I 121.4(5) . . ?
C01M C020 H02E 109.0 . . ?
C01M C020 H02F 109.0 . . ?
C01M C020 B03E 113.1(4) . . ?
H02E C020 H02F 107.8 . . ?
B03E C020 H02E 109.0 . . ?
B03E C020 H02F 109.0 . . ?
C01M C030 C04V 118.9(5) . . ?
C01M C030 H030 116.4 . . ?
C01M C030 C054 117.7(6) . . ?
C04V C030 H030 116.4 . . ?
C04V C030 C054 58.6(4) . . ?
C054 C030 H030 116.4 . . ?
C03T C040 H040 120.6 . . ?
C03T C040 C051 118.9(6) . . ?
C051 C040 H040 120.6 . . ?
C03G C051 H051 120.5 . . ?
C040 C051 C03G 119.0(6) . . ?
C040 C051 H051 120.5 . . ?
C04V C054 C030 60.1(4) . . ?
C04V C054 H05E 117.8 . . ?
C04V C054 H05F 117.8 . . ?
C030 C054 H05E 117.8 . . ?
C030 C054 H05F 117.8 . . ?
H05E C054 H05F 114.9 . . ?
C00H B02I C00J 59.7(3) . . ?
C00H B02I H02I 123.5 . . ?
C00H B02I B03E 58.7(3) . . ?
C00H B02I B04G 105.5(4) . . ?
C00H B02I B031 106.2(4) . . ?
C00J B02I H02I 122.7 . . ?
C00J B02I B03E 107.5(4) . . ?
C00J B02I B04G 105.9(4) . . ?
C00J B02I B031 58.8(3) . . ?
B03E B02I H02I 121.2 . . ?
B04G B02I H02I 122.8 . . ?
B04G B02I B03E 60.6(3) . . ?
B031 B02I H02I 122.0 . . ?
B031 B02I B03E 108.8(4) . . ?
B031 B02I B04G 59.7(3) . . ?
C00H B02N C00J 59.9(3) . . ?
C00H B02N H02N 122.9 . . ?
C00H B02N B02R 106.3(4) . . ?
C00H B02N B02Y 106.1(4) . . ?
C00H B02N B038 58.7(3) . . ?
C00J B02N H02N 123.1 . . ?
C00J B02N B02R 105.8(4) . . ?
C00J B02N B02Y 58.2(3) . . ?
C00J B02N B038 106.6(4) . . ?
B02R B02N H02N 122.5 . . ?
B02R B02N B02Y 59.8(3) . . ?
B02Y B02N H02N 122.5 . . ?
B038 B02N H02N 122.0 . . ?
B038 B02N B02R 60.3(3) . . ?
B038 B02N B02Y 107.6(4) . . ?
B02N B02R H02R 122.0 . . ?
B02N B02R B03K 106.6(4) . . ?
B02N B02R B038 59.7(3) . . ?
B02Y B02R B02N 60.3(3) . . ?
B02Y B02R H02R 122.0 . . ?
B02Y B02R B03K 106.9(4) . . ?
B02Y B02R B038 107.6(4) . . ?
B03K B02R H02R 122.7 . . ?
B04F B02R B02N 107.4(4) . . ?
B04F B02R H02R 122.2 . . ?
B04F B02R B02Y 59.3(3) . . ?
B04F B02R B03K 59.8(3) . . ?
B04F B02R B038 107.0(4) . . ?
B038 B02R H02R 122.3 . . ?
B038 B02R B03K 58.9(3) . . ?
C00J B02Y B02N 59.4(3) . . ?
C00J B02Y B02R 106.8(4) . . ?
C00J B02Y H02Y 123.1 . . ?
C00J B02Y B04F 106.6(4) . . ?
C00J B02Y B031 59.0(3) . . ?
B02N B02Y H02Y 122.0 . . ?
B02R B02Y B02N 59.8(3) . . ?
B02R B02Y H02Y 121.6 . . ?
B04F B02Y B02N 107.8(4) . . ?
B04F B02Y B02R 60.3(3) . . ?
B04F B02Y H02Y 121.9 . . ?
B04F B02Y B031 60.3(3) . . ?
B031 B02Y B02N 107.5(4) . . ?
B031 B02Y B02R 108.5(4) . . ?
B031 B02Y H02Y 121.7 . . ?
C00H B03E B02I 58.9(3) . . ?
C00H B03E B03K 103.7(4) . . ?
C00H B03E B04G 104.7(4) . . ?
C00H B03E B038 58.2(3) . . ?
C020 B03E C00H 119.5(4) . . ?
C020 B03E B02I 118.0(4) . . ?
C020 B03E B03K 129.2(4) . . ?
C020 B03E B04G 125.1(4) . . ?
C020 B03E B038 123.7(4) . . ?
B02I B03E B03K 106.3(4) . . ?
B02I B03E B04G 59.3(3) . . ?
B04G B03E B03K 59.5(3) . . ?
B038 B03E B02I 106.4(4) . . ?
B038 B03E B03K 58.7(3) . . ?
B038 B03E B04G 106.3(4) . . ?
B02R B03K B03E 109.0(4) . . ?
B02R B03K H03K 121.4 . . ?
B03E B03K H03K 121.0 . . ?
B04F B03K B02R 59.7(3) . . ?
B04F B03K B03E 108.9(4) . . ?
B04F B03K H03K 121.5 . . ?
B04F B03K B04G 60.6(3) . . ?
B04G B03K B02R 108.4(4) . . ?
B04G B03K B03E 60.1(3) . . ?
B04G B03K H03K 121.5 . . ?
B038 B03K B02R 60.3(3) . . ?
B038 B03K B03E 60.3(3) . . ?
B038 B03K H03K 121.8 . . ?
B038 B03K B04F 108.0(4) . . ?
B038 B03K B04G 108.0(4) . . ?
B02R B04F B03K 60.5(3) . . ?
B02R B04F H0AA 121.0 . . ?
B02R B04F B04G 108.4(4) . . ?
B02Y B04F B02R 60.3(3) . . ?
B02Y B04F B03K 108.2(4) . . ?
B02Y B04F H0AA 121.6 . . ?
B02Y B04F B04G 107.7(4) . . ?
B02Y B04F B031 60.2(3) . . ?
B03K B04F H0AA 121.8 . . ?
B03K B04F B04G 59.9(3) . . ?
B04G B04F H0AA 122.1 . . ?
B031 B04F B02R 108.4(4) . . ?
B031 B04F B03K 107.3(4) . . ?
B031 B04F H0AA 122.1 . . ?
B031 B04F B04G 59.2(3) . . ?
B02I B04G B03E 60.1(3) . . ?
B02I B04G B03K 107.5(4) . . ?
B02I B04G B04F 107.4(4) . . ?
B02I B04G H1AA 122.1 . . ?
B03E B04G B04F 108.2(4) . . ?
B03E B04G H1AA 121.1 . . ?
B03K B04G B03E 60.3(3) . . ?
B03K B04G B04F 59.5(3) . . ?
B03K B04G H1AA 122.1 . . ?
B04F B04G H1AA 122.1 . . ?
B031 B04G B02I 60.1(3) . . ?
B031 B04G B03E 108.6(4) . . ?
B031 B04G B03K 107.4(4) . . ?
B031 B04G B04F 59.6(3) . . ?
B031 B04G H1AA 121.7 . . ?
C00J B031 B02I 59.4(3) . . ?
C00J B031 B02Y 58.8(3) . . ?
C00J B031 B04F 105.9(4) . . ?
C00J B031 B04G 106.8(4) . . ?
C00J B031 H031 123.6 . . ?
B02I B031 B02Y 107.9(4) . . ?
B02I B031 B04F 108.7(4) . . ?
B02I B031 H031 121.4 . . ?
B02Y B031 B04F 59.6(3) . . ?
B02Y B031 H031 121.8 . . ?
B04F B031 H031 121.8 . . ?
B04G B031 B02I 60.2(3) . . ?
B04G B031 B02Y 108.8(4) . . ?
B04G B031 B04F 61.2(3) . . ?
B04G B031 H031 121.1 . . ?
C00H B038 B02N 58.9(3) . . ?
C00H B038 B02R 106.2(4) . . ?
C00H B038 B03E 59.0(3) . . ?
C00H B038 B03K 106.1(4) . . ?
C00H B038 H038 124.0 . . ?
B02N B038 B02R 60.0(3) . . ?
B02N B038 B03E 108.4(4) . . ?
B02N B038 H038 121.7 . . ?
B02R B038 B03E 110.0(4) . . ?
B02R B038 H038 121.2 . . ?
B03E B038 H038 120.6 . . ?
B03K B038 B02N 108.4(4) . . ?
B03K B038 B02R 60.8(3) . . ?
B03K B038 B03E 61.0(3) . . ?
B03K B038 H038 121.6 . . ?
C012 N002 C01Q 117.7(4) . . ?
C01F C00B C00D 119.9(4) . . ?
C015 C00B C00D 123.0(4) . . ?
C015 C00B C01F 116.9(4) . . ?
C00B C00D C00G 119.7(3) . . ?
C00B C00D B01R 117.6(4) . . ?
C00B C00D B02F 121.9(4) . . ?
C00B C00D B02U 119.6(4) . . ?
C00B C00D B03B 123.1(4) . . ?
C00G C00D B01R 59.9(3) . . ?
C00G C00D B02F 108.3(3) . . ?
C00G C00D B02U 59.7(3) . . ?
C00G C00D B03B 108.2(3) . . ?
B01R C00D B02U 110.8(3) . . ?
B01R C00D B03B 112.0(4) . . ?
B02F C00D B01R 61.5(3) . . ?
B02F C00D B02U 111.7(3) . . ?
B02F C00D B03B 62.3(3) . . ?
B03B C00D B02U 61.3(3) . . ?
C00D C00G B01R 60.3(3) . . ?
C00D C00G B02U 60.9(3) . . ?
C00D C00G B02X 111.8(3) . . ?
C012 C00G C00D 116.2(3) . . ?
C012 C00G B01R 117.8(4) . . ?
C012 C00G B02U 116.4(4) . . ?
C012 C00G B02X 121.7(4) . . ?
C012 C00G B033 122.2(4) . . ?
B01R C00G B02U 112.1(3) . . ?
B01R C00G B02X 62.8(3) . . ?
B02U C00G B02X 114.8(3) . . ?
B033 C00G C00D 111.0(3) . . ?
B033 C00G B01R 113.6(4) . . ?
B033 C00G B02U 62.3(3) . . ?
B033 C00G B02X 63.4(3) . . ?
O006 C00V C01L 121.5(5) . . ?
O006 C00V C01P 120.9(5) . . ?
C01P C00V C01L 117.6(5) . . ?
C01N C00Z C01U 117.0(5) . . ?
C01N C00Z C03A 120.6(5) . . ?
C01U C00Z C03A 122.4(5) . . ?
C00B C01F H01F 119.5 . . ?
C00B C01F C01N 121.1(5) . . ?
C01N C01F H01F 119.5 . . ?
C03F C01I H01I 121.1 . . ?
C012 C01I H01I 121.1 . . ?
C012 C01I C03F 117.8(5) . . ?
C00V C01L H01E 109.0 . . ?
C00V C01L H01H 109.0 . . ?
C00V C01L B02X 112.9(4) . . ?
H01E C01L H01H 107.8 . . ?
B02X C01L H01E 109.0 . . ?
B02X C01L H01H 109.0 . . ?
C00Z C01N C01F 121.6(5) . . ?
C00Z C01N H01N 119.2 . . ?
C01F C01N H01N 119.2 . . ?
C00V C01P H01P 116.7 . . ?
C00V C01P C03W 117.0(5) . . ?
C00V C01P C04Y 119.2(5) . . ?
C03W C01P H01P 116.7 . . ?
C04Y C01P H01P 116.7 . . ?
C04Y C01P C03W 57.6(4) . . ?
N002 C01Q H01Q 118.7 . . ?
N002 C01Q C023 122.7(5) . . ?
C023 C01Q H01Q 118.7 . . ?
C00Z C01U H01U 118.9 . . ?
C00Z C01U C015 122.2(5) . . ?
C015 C01U H01U 118.9 . . ?
C00Z C03A H03I 109.5 . . ?
C00Z C03A H03J 109.5 . . ?
C00Z C03A H03L 109.5 . . ?
H03I C03A H03J 109.5 . . ?
H03I C03A H03L 109.5 . . ?
H03J C03A H03L 109.5 . . ?
C01I C03F H03M 120.4 . . ?
C023 C03F C01I 119.2(5) . . ?
C023 C03F H03M 120.4 . . ?
C01P C03W H03N 117.8 . . ?
C01P C03W H03O 117.8 . . ?
H03N C03W H03O 114.9 . . ?
C04Y C03W C01P 59.9(4) . . ?
C04Y C03W H03N 117.8 . . ?
C04Y C03W H03O 117.8 . . ?
C01P C04Y H2AA 117.5 . . ?
C01P C04Y HA 117.5 . . ?
C03W C04Y C01P 62.5(4) . . ?
C03W C04Y H2AA 117.5 . . ?
C03W C04Y HA 117.5 . . ?
H2AA C04Y HA 114.6 . . ?
N002 C012 C00G 116.3(4) . . ?
N002 C012 C01I 123.0(4) . . ?
C01I C012 C00G 120.7(5) . . ?
C00B C015 C01U 121.2(5) . . ?
C00B C015 H015 119.4 . . ?
C01U C015 H015 119.4 . . ?
C01Q C023 H023 120.2 . . ?
C03F C023 C01Q 119.6(5) . . ?
C03F C023 H023 120.2 . . ?
C00D B01R H01R 122.1 . . ?
C00D B01R B02F 59.2(3) . . ?
C00D B01R B02X 108.0(4) . . ?
C00D B01R B03Q 107.0(4) . . ?
C00G B01R C00D 59.7(3) . . ?
C00G B01R H01R 123.7 . . ?
C00G B01R B02F 106.3(4) . . ?
C00G B01R B02X 58.7(3) . . ?
C00G B01R B03Q 105.5(4) . . ?
B02F B01R H01R 121.7 . . ?
B02F B01R B02X 109.2(4) . . ?
B02F B01R B03Q 60.4(3) . . ?
B02X B01R H01R 121.1 . . ?
B03Q B01R H01R 122.5 . . ?
B03Q B01R B02X 60.4(3) . . ?
C00D B02F B01R 59.4(3) . . ?
C00D B02F H02G 123.4 . . ?
C00D B02F B03B 59.0(3) . . ?
C00D B02F B03Q 106.8(4) . . ?
C00D B02F B044 105.9(4) . . ?
B01R B02F H02G 121.8 . . ?
B01R B02F B03B 107.7(4) . . ?
B01R B02F B03Q 59.9(3) . . ?
B01R B02F B044 108.0(4) . . ?
B03B B02F H02G 121.8 . . ?
B03Q B02F H02G 121.3 . . ?
B03Q B02F B03B 108.6(4) . . ?
B044 B02F H02G 122.1 . . ?
B044 B02F B03B 59.6(3) . . ?
B044 B02F B03Q 60.9(3) . . ?
C00D B02U H02U 122.8 . . ?
C00D B02U B03B 59.0(3) . . ?
C00D B02U B033 106.6(4) . . ?
C00D B02U B034 105.8(4) . . ?
C00G B02U C00D 59.5(3) . . ?
C00G B02U H02U 123.8 . . ?
C00G B02U B03B 106.2(4) . . ?
C00G B02U B033 58.2(3) . . ?
C00G B02U B034 104.7(4) . . ?
B03B B02U H02U 121.8 . . ?
B033 B02U H02U 122.0 . . ?
B033 B02U B03B 108.2(4) . . ?
B034 B02U H02U 123.2 . . ?
B034 B02U B03B 60.0(3) . . ?
B034 B02U B033 59.8(3) . . ?
C00G B02X B01R 58.5(3) . . ?
C00G B02X B03O 103.4(4) . . ?
C00G B02X B03Q 104.3(4) . . ?
C00G B02X B033 57.6(3) . . ?
C01L B02X C00G 118.7(4) . . ?
C01L B02X B01R 118.7(4) . . ?
C01L B02X B03O 129.5(4) . . ?
C01L B02X B03Q 126.3(4) . . ?
C01L B02X B033 122.7(4) . . ?
B01R B02X B03O 106.1(4) . . ?
B01R B02X B033 105.6(4) . . ?
B03Q B02X B01R 59.1(3) . . ?
B03Q B02X B03O 59.9(3) . . ?
B03Q B02X B033 106.6(4) . . ?
B033 B02X B03O 59.0(3) . . ?
C00D B03B B02F 58.7(3) . . ?
C00D B03B B02U 59.7(3) . . ?
C00D B03B H03Q 123.4 . . ?
C00D B03B B034 106.0(4) . . ?
C00D B03B B044 105.9(4) . . ?
B02F B03B H03Q 122.1 . . ?
B02U B03B B02F 107.6(4) . . ?
B02U B03B H03Q 121.7 . . ?
B034 B03B B02F 107.4(4) . . ?
B034 B03B B02U 59.6(3) . . ?
B034 B03B H03Q 122.4 . . ?
B034 B03B B044 59.8(3) . . ?
B044 B03B B02F 59.9(3) . . ?
B044 B03B B02U 107.6(4) . . ?
B044 B03B H03Q 122.3 . . ?
B02X B03O H03W 121.3 . . ?
B03Q B03O B02X 59.7(3) . . ?
B03Q B03O H03W 121.8 . . ?
B033 B03O B02X 60.4(3) . . ?
B033 B03O H03W 122.2 . . ?
B033 B03O B03Q 107.5(4) . . ?
B034 B03O B02X 108.1(4) . . ?
B034 B03O H03W 122.1 . . ?
B034 B03O B03Q 107.7(4) . . ?
B034 B03O B033 59.4(3) . . ?
B034 B03O B044 59.5(3) . . ?
B044 B03O B02X 108.5(4) . . ?
B044 B03O H03W 121.7 . . ?
B044 B03O B03Q 60.6(3) . . ?
B044 B03O B033 107.2(4) . . ?
B01R B03Q B02F 59.7(3) . . ?
B01R B03Q B02X 60.6(3) . . ?
B01R B03Q B03O 107.6(4) . . ?
B01R B03Q H03Y 122.1 . . ?
B01R B03Q B044 106.8(4) . . ?
B02F B03Q B02X 108.8(4) . . ?
B02F B03Q B03O 107.2(4) . . ?
B02F B03Q H03Y 121.8 . . ?
B02F B03Q B044 59.5(3) . . ?
B02X B03Q B03O 60.3(3) . . ?
B02X B03Q H03Y 120.9 . . ?
B02X B03Q B044 107.9(4) . . ?
B03O B03Q H03Y 122.2 . . ?
B03O B03Q B044 59.2(3) . . ?
B044 B03Q H03Y 122.6 . . ?
C00G B033 B02U 59.5(3) . . ?
C00G B033 B02X 59.1(3) . . ?
C00G B033 B03O 105.8(4) . . ?
C00G B033 H033 124.0 . . ?
C00G B033 B034 105.7(4) . . ?
B02U B033 B02X 108.9(4) . . ?
B02U B033 B03O 108.3(4) . . ?
B02U B033 H033 121.2 . . ?
B02X B033 H033 120.8 . . ?
B03O B033 B02X 60.6(3) . . ?
B03O B033 H033 122.0 . . ?
B034 B033 B02U 59.8(3) . . ?
B034 B033 B02X 108.9(4) . . ?
B034 B033 B03O 60.2(3) . . ?
B034 B033 H033 122.0 . . ?
B02U B034 B03B 60.4(3) . . ?
B02U B034 B03O 109.0(4) . . ?
B02U B034 B033 60.5(3) . . ?
B02U B034 H034 121.2 . . ?
B02U B034 B044 108.6(4) . . ?
B03B B034 B03O 109.0(4) . . ?
B03B B034 H034 121.1 . . ?
B03O B034 H034 121.1 . . ?
B033 B034 B03B 109.1(4) . . ?
B033 B034 B03O 60.4(3) . . ?
B033 B034 H034 121.2 . . ?
B033 B034 B044 108.6(4) . . ?
B044 B034 B03B 60.3(3) . . ?
B044 B034 B03O 60.3(3) . . ?
B044 B034 H034 121.5 . . ?
B02F B044 B03Q 59.6(3) . . ?
B02F B044 H044 121.7 . . ?
B03B B044 B02F 60.6(3) . . ?
B03B B044 B03O 108.7(4) . . ?
B03B B044 B03Q 108.4(4) . . ?
B03B B044 H044 121.2 . . ?
B03O B044 B02F 108.2(4) . . ?
B03O B044 B03Q 60.3(3) . . ?
B03O B044 H044 121.3 . . ?
B03Q B044 H044 121.8 . . ?
B034 B044 B02F 108.0(4) . . ?
B034 B044 B03B 60.0(3) . . ?
B034 B044 B03O 60.2(3) . . ?
B034 B044 B03Q 108.0(4) . . ?
B034 B044 H044 121.8 . . ?
C00T N005 C01X 116.3(5) . . ?
C02G C00E C00I 120.8(4) . . ?
C02G C00E C016 116.8(5) . . ?
C016 C00E C00I 122.3(4) . . ?
C00E C00I C00W 118.1(4) . . ?
C00E C00I B02T 118.9(4) . . ?
C00E C00I B04H 117.7(4) . . ?
C00E C00I B04R 122.5(4) . . ?
C00E C00I B048 123.8(4) . . ?
C00W C00I B04H 59.1(3) . . ?
B02T C00I C00W 59.5(3) . . ?
B02T C00I B04H 109.8(4) . . ?
B04R C00I C00W 108.9(4) . . ?
B04R C00I B02T 112.4(4) . . ?
B04R C00I B04H 62.1(3) . . ?
B048 C00I C00W 108.7(4) . . ?
B048 C00I B02T 62.0(3) . . ?
B048 C00I B04H 112.0(4) . . ?
B048 C00I B04R 62.3(3) . . ?
N005 C00T C00W 115.3(4) . . ?
N005 C00T C028 122.9(5) . . ?
C028 C00T C00W 121.8(5) . . ?
C00T C00W C00I 116.7(4) . . ?
C00T C00W B02T 119.2(4) . . ?
C00T C00W B03L 123.0(4) . . ?
C00T C00W B04B 121.6(4) . . ?
C00T C00W B04H 115.7(4) . . ?
B02T C00W C00I 60.1(3) . . ?
B02T C00W B03L 62.8(3) . . ?
B03L C00W C00I 111.1(4) . . ?
B04B C00W C00I 110.5(4) . . ?
B04B C00W B02T 113.2(4) . . ?
B04B C00W B03L 62.7(3) . . ?
B04B C00W B04H 62.0(3) . . ?
B04H C00W C00I 60.8(3) . . ?
B04H C00W B02T 111.7(4) . . ?
B04H C00W B03L 113.6(4) . . ?
C01K C01E H01K 119.3 . . ?
C01K C01E C016 121.5(5) . . ?
C016 C01E H01K 119.3 . . ?
O00F C01H C01Y 122.0(6) . . ?
O00F C01H C03N 120.1(6) . . ?
C03N C01H C01Y 117.8(5) . . ?
C01E C01K C03C 121.5(5) . . ?
C01E C01K C03J 117.2(5) . . ?
C03J C01K C03C 121.2(5) . . ?
N005 C01X H01X 117.9 . . ?
N005 C01X C02D 124.2(5) . . ?
C02D C01X H01X 117.9 . . ?
C01H C01Y H01L 109.3 . . ?
C01H C01Y H01M 109.3 . . ?
C01H C01Y B03L 111.7(4) . . ?
H01L C01Y H01M 107.9 . . ?
B03L C01Y H01L 109.3 . . ?
B03L C01Y H01M 109.3 . . ?
C01X C02D H02J 120.8 . . ?
C01X C02D C02J 118.4(5) . . ?
C02J C02D H02J 120.8 . . ?
C00E C02G H02M 119.0 . . ?
C00E C02G C03J 122.1(5) . . ?
C03J C02G H02M 119.0 . . ?
C02D C02J H02T 120.6 . . ?
C02D C02J C028 118.8(6) . . ?
C028 C02J H02T 120.6 . . ?
C01K C03C H03Z 109.5 . . ?
C01K C03C HB 109.5 . . ?
C01K C03C HC 109.5 . . ?
H03Z C03C HB 109.5 . . ?
H03Z C03C HC 109.5 . . ?
HB C03C HC 109.5 . . ?
C01K C03J H03 119.5 . . ?
C02G C03J C01K 121.0(5) . . ?
C02G C03J H03 119.5 . . ?
C01H C03N H3AA 116.7 . . ?
C01H C03N C04K 117.6(6) . . ?
C01H C03N C056 118.2(6) . . ?
C04K C03N H3AA 116.7 . . ?
C056 C03N H3AA 116.7 . . ?
C056 C03N C04K 57.8(4) . . ?
C03N C04K H4AA 117.8 . . ?
C03N C04K HD 117.8 . . ?
H4AA C04K HD 114.9 . . ?
C056 C04K C03N 60.1(4) . . ?
C056 C04K H4AA 117.8 . . ?
C056 C04K HD 117.8 . . ?
C00E C016 C01E 121.3(5) . . ?
C00E C016 H016 119.3 . . ?
C01E C016 H016 119.3 . . ?
C00T C028 C02J 119.4(5) . . ?
C00T C028 H028 120.3 . . ?
C02J C028 H028 120.3 . . ?
C03N C056 H05G 117.5 . . ?
C03N C056 H05H 117.5 . . ?
C04K C056 C03N 62.2(5) . . ?
C04K C056 H05G 117.5 . . ?
C04K C056 H05H 117.5 . . ?
H05G C056 H05H 114.6 . . ?
C00I B02T H02X 122.6 . . ?
C00I B02T B03L 108.0(4) . . ?
C00I B02T B04S 105.7(4) . . ?
C00I B02T B048 58.0(3) . . ?
C00W B02T C00I 60.4(3) . . ?
C00W B02T H02X 123.3 . . ?
C00W B02T B03L 58.6(3) . . ?
C00W B02T B04S 105.2(4) . . ?
C00W B02T B048 106.3(4) . . ?
B03L B02T H02X 121.0 . . ?
B04S B02T H02X 123.0 . . ?
B04S B02T B03L 60.4(3) . . ?
B04S B02T B048 60.3(3) . . ?
B048 B02T H02X 121.9 . . ?
B048 B02T B03L 109.2(4) . . ?
C00W B03L B02T 58.6(3) . . ?
C00W B03L B04B 58.4(3) . . ?
C00W B03L B04Q 104.0(4) . . ?
C00W B03L B04S 103.8(4) . . ?
C01Y B03L C00W 118.7(4) . . ?
C01Y B03L B02T 119.5(4) . . ?
C01Y B03L B04B 121.5(5) . . ?
C01Y B03L B04Q 128.7(5) . . ?
C01Y B03L B04S 127.3(5) . . ?
B04B B03L B02T 106.3(4) . . ?
B04Q B03L B02T 106.0(4) . . ?
B04Q B03L B04B 59.2(3) . . ?
B04S B03L B02T 58.7(3) . . ?
B04S B03L B04B 106.4(4) . . ?
B04S B03L B04Q 59.5(3) . . ?
C00W B04B B03L 58.9(3) . . ?
C00W B04B H5AA 124.2 . . ?
C00W B04B B04H 59.2(3) . . ?
C00W B04B B04Q 105.3(4) . . ?
C00W B04B B04X 104.9(5) . . ?
B03L B04B H5AA 121.1 . . ?
B03L B04B B04X 108.2(5) . . ?
B04H B04B B03L 108.3(4) . . ?
B04H B04B H5AA 121.7 . . ?
B04H B04B B04X 59.2(3) . . ?
B04Q B04B B03L 60.4(3) . . ?
B04Q B04B H5AA 122.2 . . ?
B04Q B04B B04H 107.6(5) . . ?
B04Q B04B B04X 60.0(3) . . ?
B04X B04B H5AA 122.6 . . ?
C00I B04H B04B 107.4(4) . . ?
C00I B04H H6AA 123.2 . . ?
C00I B04H B04R 58.1(3) . . ?
C00I B04H B04X 104.9(4) . . ?
C00W B04H C00I 60.1(3) . . ?
C00W B04H B04B 58.8(3) . . ?
C00W B04H H6AA 122.9 . . ?
C00W B04H B04R 106.5(4) . . ?
C00W B04H B04X 106.1(4) . . ?
B04B B04H H6AA 120.9 . . ?
B04B B04H B04R 108.9(4) . . ?
B04R B04H H6AA 122.3 . . ?
B04X B04H B04B 61.2(4) . . ?
B04X B04H H6AA 122.9 . . ?
B04X B04H B04R 59.2(3) . . ?
B04Q B04P H7AA 121.7 . . ?
B04Q B04P B04R 107.7(4) . . ?
B04R B04P H7AA 122.3 . . ?
B04S B04P H7AA 122.2 . . ?
B04S B04P B04Q 59.7(3) . . ?
B04S B04P B04R 107.1(4) . . ?
B04S B04P B048 59.6(3) . . ?
B04X B04P H7AA 122.2 . . ?
B04X B04P B04Q 60.3(4) . . ?
B04X B04P B04R 59.3(3) . . ?
B04X B04P B04S 107.4(4) . . ?
B04X B04P B048 106.7(4) . . ?
B048 B04P H7AA 122.5 . . ?
B048 B04P B04Q 107.3(4) . . ?
B048 B04P B04R 59.4(3) . . ?
B03L B04Q H8AA 120.7 . . ?
B04B B04Q B03L 60.4(3) . . ?
B04B B04Q B04P 108.8(4) . . ?
B04B B04Q H8AA 121.1 . . ?
B04B B04Q B04S 107.8(4) . . ?
B04B B04Q B04X 60.9(3) . . ?
B04P B04Q B03L 109.3(4) . . ?
B04P B04Q H8AA 121.3 . . ?
B04S B04Q B03L 60.2(3) . . ?
B04S B04Q B04P 60.0(4) . . ?
B04S B04Q H8AA 122.5 . . ?
B04S B04Q B04X 106.7(5) . . ?
B04X B04Q B03L 109.0(4) . . ?
B04X B04Q B04P 59.2(4) . . ?
B04X B04Q H8AA 122.0 . . ?
C00I B04R B04H 59.8(3) . . ?
C00I B04R B04P 105.9(4) . . ?
C00I B04R H9AA 123.2 . . ?
C00I B04R B04X 106.6(4) . . ?
C00I B04R B048 58.2(3) . . ?
B04H B04R H9AA 122.1 . . ?
B04P B04R B04H 107.1(5) . . ?
B04P B04R H9AA 122.3 . . ?
B04X B04R B04H 59.6(4) . . ?
B04X B04R B04P 59.7(4) . . ?
B04X B04R H9AA 122.1 . . ?
B04X B04R B048 107.6(4) . . ?
B048 B04R B04H 106.9(4) . . ?
B048 B04R B04P 60.2(3) . . ?
B048 B04R H9AA 122.3 . . ?
B02T B04S B03L 60.9(3) . . ?
B02T B04S B04P 108.8(4) . . ?
B02T B04S B04Q 108.4(4) . . ?
B02T B04S H0BA 121.3 . . ?
B02T B04S B048 60.2(3) . . ?
B03L B04S H0BA 120.5 . . ?
B04P B04S B03L 109.6(4) . . ?
B04P B04S H0BA 121.0 . . ?
B04Q B04S B03L 60.2(3) . . ?
B04Q B04S B04P 60.3(3) . . ?
B04Q B04S H0BA 121.8 . . ?
B048 B04S B03L 109.6(4) . . ?
B048 B04S B04P 60.3(3) . . ?
B048 B04S B04Q 108.3(4) . . ?
B048 B04S H0BA 121.2 . . ?
B04B B04X H1BA 122.0 . . ?
B04H B04X B04B 59.5(3) . . ?
B04H B04X B04Q 107.1(4) . . ?
B04H B04X H1BA 121.6 . . ?
B04P B04X B04B 108.4(4) . . ?
B04P B04X B04H 109.4(4) . . ?
B04P B04X B04Q 60.5(4) . . ?
B04P B04X H1BA 120.8 . . ?
B04Q B04X B04B 59.1(3) . . ?
B04Q B04X H1BA 122.2 . . ?
B04R B04X B04B 109.1(4) . . ?
B04R B04X B04H 61.2(3) . . ?
B04R B04X B04P 61.0(4) . . ?
B04R B04X B04Q 109.1(5) . . ?
B04R B04X H1BA 120.3 . . ?
C00I B048 B02T 60.0(3) . . ?
C00I B048 B04P 107.0(4) . . ?
C00I B048 B04R 59.5(3) . . ?
C00I B048 B04S 106.6(4) . . ?
C00I B048 H048 122.8 . . ?
B02T B048 B04P 108.1(5) . . ?
B02T B048 B04S 59.5(3) . . ?
B02T B048 H048 121.5 . . ?
B04P B048 H048 121.7 . . ?
B04R B048 B02T 108.5(4) . . ?
B04R B048 B04P 60.4(3) . . ?
B04R B048 B04S 108.3(5) . . ?
B04R B048 H048 121.3 . . ?
B04S B048 B04P 60.1(3) . . ?
B04S B048 H048 122.2 . . ?

loop_
_geom_bond_atom_site_label_1
_geom_bond_atom_site_label_2
_geom_bond_distance
_geom_bond_site_symmetry_2
_geom_bond_publ_flag
O009 C01C 1.216(5) . ?
N001 C00S 1.321(5) . ?
N001 C01V 1.349(6) . ?
C00P C00Q 1.497(6) . ?
C00P C00U 1.708(6) . ?
C00P B02Q 1.740(7) . ?
C00P B03R 1.734(7) . ?
C00P B032 1.699(7) . ?
C00P B035 1.711(7) . ?
C00Q C01T 1.377(6) . ?
C00Q C02K 1.385(7) . ?
C00S C00U 1.510(6) . ?
C00S C022 1.392(6) . ?
C00U B02Q 1.714(7) . ?
C00U B03R 1.732(7) . ?
C00U B03Z 1.739(7) . ?
C00U B04C 1.695(7) . ?
C01C C01O 1.501(6) . ?
C01C C026 1.473(7) . ?
C01O H01A 0.9700 . ?
C01O H01B 0.9700 . ?
C01O B03Z 1.603(7) . ?
C01T H01T 0.9300 . ?
C01T C027 1.380(7) . ?
C01V H01V 0.9300 . ?
C01V C02A 1.366(6) . ?
C02A H02A 0.9300 . ?
C02A C02V 1.368(7) . ?
C02K H02K 0.9300 . ?
C02K C03D 1.375(7) . ?
C02V H02V 0.9300 . ?
C02V C022 1.380(7) . ?
C03D H03D 0.9300 . ?
C03D C018 1.352(7) . ?
C04O H04A 0.9700 . ?
C04O H04B 0.9700 . ?
C04O C026 1.497(8) . ?
C04O C053 1.472(9) . ?
C018 C027 1.374(7) . ?
C018 C041 1.526(6) . ?
C022 H022 0.9300 . ?
C026 H026 0.9800 . ?
C026 C053 1.502(8) . ?
C027 H027 0.9300 . ?
C041 H04C 0.9600 . ?
C041 H04D 0.9600 . ?
C041 H04E 0.9600 . ?
C053 H05A 0.9700 . ?
C053 H05B 0.9700 . ?
B02Q H02Q 1.1000 . ?
B02Q B03V 1.759(7) . ?
B02Q B03Z 1.781(7) . ?
B02Q B035 1.792(7) . ?
B03R H03R 1.1000 . ?
B03R B04C 1.794(8) . ?
B03R B032 1.767(8) . ?
B03R B045 1.768(8) . ?
B03V H03V 1.1000 . ?
B03V B03Z 1.779(7) . ?
B03V B04E 1.778(8) . ?
B03V B04M 1.792(8) . ?
B03V B035 1.771(7) . ?
B03Z B04C 1.781(8) . ?
B03Z B04M 1.779(8) . ?
B04C H04F 1.1000 . ?
B04C B04M 1.772(8) . ?
B04C B045 1.797(8) . ?
B04E H04G 1.1000 . ?
B04E B04M 1.776(8) . ?
B04E B032 1.776(8) . ?
B04E B035 1.752(7) . ?
B04E B045 1.783(8) . ?
B04M H04M 1.1000 . ?
B04M B045 1.793(8) . ?
B032 H032 1.1000 . ?
B032 B035 1.750(8) . ?
B032 B045 1.769(8) . ?
B035 H035 1.1000 . ?
B045 H045 1.1000 . ?
O01B C025 1.206(6) . ?
N004 C00X 1.325(6) . ?
N004 C01Z 1.341(6) . ?
C00N C00R 1.492(6) . ?
C00N C02Z 1.370(6) . ?
C00N C010 1.386(6) . ?
C00R C014 1.737(6) . ?
C00R B03S 1.732(7) . ?
C00R B04A 1.752(7) . ?
C00R B04J 1.710(7) . ?
C00R B04W 1.727(7) . ?
C00X C02W 1.387(6) . ?
C00X C014 1.500(6) . ?
C01Z H01Z 0.9300 . ?
C01Z C029 1.364(7) . ?
C02C H02B 0.9700 . ?
C02C H02C 0.9700 . ?
C02C C025 1.477(7) . ?
C02C B03Y 1.592(7) . ?
C02E C021 1.371(7) . ?
C02E C036 1.343(7) . ?
C02E C046 1.528(7) . ?
C02W H02W 0.9300 . ?
C02W C03H 1.375(7) . ?
C02Z H02Z 0.9300 . ?
C02Z C036 1.378(7) . ?
C03H H03H 0.9300 . ?
C03H C029 1.361(7) . ?
C04I H04H 0.9700 . ?
C04I H04I 0.9700 . ?
C04I C037 1.518(8) . ?
C04I C055 1.445(9) . ?
C010 H010 0.9300 . ?
C010 C021 1.384(6) . ?
C014 B03S 1.719(7) . ?
C014 B03Y 1.733(7) . ?
C014 B04A 1.754(7) . ?
C014 B050 1.697(7) . ?
C021 H021 0.9300 . ?
C025 C037 1.474(8) . ?
C029 H029 0.9300 . ?
C036 H036 0.9300 . ?
C037 H037 0.9800 . ?
C037 C055 1.482(9) . ?
C046 H04J 0.9600 . ?
C046 H04K 0.9600 . ?
C046 H04L 0.9600 . ?
C055 H05C 0.9700 . ?
C055 H05D 0.9700 . ?
B03S H03S 1.1000 . ?
B03S B03Y 1.804(8) . ?
B03S B04J 1.797(8) . ?
B03S B04N 1.776(8) . ?
B03Y B04N 1.788(8) . ?
B03Y B050 1.776(8) . ?
B03Y B052 1.786(8) . ?
B04A H04N 1.1000 . ?
B04A B04W 1.764(9) . ?
B04A B04Z 1.730(8) . ?
B04A B050 1.779(8) . ?
B04J H04O 1.1000 . ?
B04J B04N 1.801(8) . ?
B04J B04T 1.768(9) . ?
B04J B04W 1.779(8) . ?
B04N H04P 1.1000 . ?
B04N B04T 1.771(8) . ?
B04N B052 1.770(9) . ?
B04T H04T 1.1000 . ?
B04T B04W 1.759(9) . ?
B04T B04Z 1.799(9) . ?
B04T B052 1.789(9) . ?
B04W H04W 1.1000 . ?
B04W B04Z 1.760(9) . ?
B04Z H04Z 1.1000 . ?
B04Z B050 1.763(9) . ?
B04Z B052 1.782(9) . ?
B050 H050 1.1000 . ?
B050 B052 1.763(9) . ?
B052 H052 1.1000 . ?
O003 C01A 1.210(6) . ?
N007 C00Y 1.330(5) . ?
N007 C02H 1.350(6) . ?
C00K C00L 1.506(6) . ?
C00K C00M 1.724(6) . ?
C00K B03P 1.702(7) . ?
C00K B039 1.725(6) . ?
C00K B043 1.707(7) . ?
C00K B049 1.753(7) . ?
C00L C00O 1.389(6) . ?
C00L C02P 1.386(6) . ?
C00M C00Y 1.512(6) . ?
C00M B02M 1.703(7) . ?
C00M B04D 1.692(7) . ?
C00M B039 1.710(7) . ?
C00M B049 1.733(7) . ?
C00O H00O 0.9300 . ?
C00O C013 1.393(6) . ?
C00Y C01W 1.370(6) . ?
C01A C02S 1.467(7) . ?
C01A C019 1.518(7) . ?
C01D C02L 1.374(7) . ?
C01D C013 1.381(6) . ?
C01D C042 1.513(7) . ?
C01W H01W 0.9300 . ?
C01W C02O 1.394(7) . ?
C02H H02H 0.9300 . ?
C02H C024 1.363(6) . ?
C02L H02L 0.9300 . ?
C02L C02P 1.365(7) . ?
C02O H02O 0.9300 . ?
C02O C024 1.349(6) . ?
C02P H02P 0.9300 . ?
C02S H02S 0.9800 . ?
C02S C03M 1.497(7) . ?
C02S C04L 1.497(8) . ?
C03M H03A 0.9700 . ?
C03M H03B 0.9700 . ?
C03M C04L 1.468(8) . ?
C04L H04Q 0.9700 . ?
C04L H04R 0.9700 . ?
C013 H013 0.9300 . ?
C019 H01C 0.9700 . ?
C019 H01D 0.9700 . ?
C019 B02M 1.596(7) . ?
C024 H024 0.9300 . ?
C042 H04S 0.9600 . ?
C042 H04U 0.9600 . ?
C042 H04V 0.9600 . ?
B02M B03U 1.801(7) . ?
B02M B04D 1.783(7) . ?
B02M B039 1.770(8) . ?
B02M B047 1.781(8) . ?
B03P H03P 1.1000 . ?
B03P B03X 1.776(8) . ?
B03P B039 1.789(8) . ?
B03P B043 1.759(7) . ?
B03P B047 1.779(8) . ?
B03U H03U 1.1000 . ?
B03U B03X 1.776(9) . ?
B03U B04D 1.796(8) . ?
B03U B04U 1.797(8) . ?
B03U B047 1.757(8) . ?
B03X H03X 1.1000 . ?
B03X B04U 1.774(8) . ?
B03X B043 1.768(8) . ?
B03X B047 1.772(8) . ?
B04D H04X 1.1000 . ?
B04D B04U 1.786(8) . ?
B04D B049 1.766(8) . ?
B04U H04Y 1.1000 . ?
B04U B043 1.759(9) . ?
B04U B049 1.743(8) . ?
B039 H039 1.1000 . ?
B039 B047 1.773(7) . ?
B043 H043 1.1000 . ?
B043 B049 1.768(8) . ?
B047 H047 1.1000 . ?
B049 H049 1.1000 . ?
O00C C01M 1.224(6) . ?
N00A C03T 1.340(6) . ?
N00A C011 1.322(6) . ?
C00H C00J 1.712(6) . ?
C00H C011 1.515(6) . ?
C00H B02I 1.720(6) . ?
C00H B02N 1.704(7) . ?
C00H B03E 1.715(7) . ?
C00H B038 1.700(6) . ?
C00J C008 1.503(6) . ?
C00J B02I 1.722(7) . ?
C00J B02N 1.728(6) . ?
C00J B02Y 1.706(6) . ?
C00J B031 1.710(6) . ?
C01G H01G 0.9300 . ?
C01G C01S 1.379(6) . ?
C01G C008 1.379(6) . ?
C01J H01J 0.9300 . ?
C01J C02B 1.366(6) . ?
C01J C008 1.371(6) . ?
C01M C020 1.506(7) . ?
C01M C030 1.441(7) . ?
C01S H01S 0.9300 . ?
C01S C017 1.388(6) . ?
C02B H02D 0.9300 . ?
C02B C017 1.378(7) . ?
C03G H03G 0.9300 . ?
C03G C011 1.385(6) . ?
C03G C051 1.389(7) . ?
C03I H03C 0.9600 . ?
C03I H03E 0.9600 . ?
C03I H03F 0.9600 . ?
C03I C017 1.511(6) . ?
C03T H03T 0.9300 . ?
C03T C040 1.352(7) . ?
C04V H04 0.9700 . ?
C04V H 0.9700 . ?
C04V C030 1.490(7) . ?
C04V C054 1.467(8) . ?
C020 H02E 0.9700 . ?
C020 H02F 0.9700 . ?
C020 B03E 1.600(7) . ?
C030 H030 0.9800 . ?
C030 C054 1.506(8) . ?
C040 H040 0.9300 . ?
C040 C051 1.369(8) . ?
C051 H051 0.9300 . ?
C054 H05E 0.9700 . ?
C054 H05F 0.9700 . ?
B02I H02I 1.1000 . ?
B02I B03E 1.779(7) . ?
B02I B04G 1.766(7) . ?
B02I B031 1.763(8) . ?
B02N H02N 1.1000 . ?
B02N B02R 1.771(7) . ?
B02N B02Y 1.780(7) . ?
B02N B038 1.764(8) . ?
B02R H02R 1.1000 . ?
B02R B02Y 1.770(7) . ?
B02R B03K 1.784(8) . ?
B02R B04F 1.770(7) . ?
B02R B038 1.775(8) . ?
B02Y H02Y 1.1000 . ?
B02Y B04F 1.752(8) . ?
B02Y B031 1.763(8) . ?
B03E B03K 1.793(7) . ?
B03E B04G 1.789(8) . ?
B03E B038 1.779(8) . ?
B03K H03K 1.1000 . ?
B03K B04F 1.773(7) . ?
B03K B04G 1.779(7) . ?
B03K B038 1.751(7) . ?
B04F H0AA 1.1000 . ?
B04F B04G 1.792(8) . ?
B04F B031 1.764(7) . ?
B04G H1AA 1.1000 . ?
B04G B031 1.756(8) . ?
B031 H031 1.1000 . ?
B038 H038 1.1000 . ?
O006 C00V 1.215(5) . ?
N002 C01Q 1.347(6) . ?
N002 C012 1.329(5) . ?
C00B C00D 1.484(6) . ?
C00B C01F 1.387(6) . ?
C00B C015 1.367(6) . ?
C00D C00G 1.715(6) . ?
C00D B01R 1.726(7) . ?
C00D B02F 1.722(6) . ?
C00D B02U 1.740(6) . ?
C00D B03B 1.727(6) . ?
C00G C012 1.514(6) . ?
C00G B01R 1.719(6) . ?
C00G B02U 1.720(7) . ?
C00G B02X 1.724(7) . ?
C00G B033 1.696(6) . ?
C00V C01L 1.492(6) . ?
C00V C01P 1.466(7) . ?
C00Z C01N 1.364(6) . ?
C00Z C01U 1.366(6) . ?
C00Z C03A 1.510(6) . ?
C01F H01F 0.9300 . ?
C01F C01N 1.389(6) . ?
C01I H01I 0.9300 . ?
C01I C03F 1.405(6) . ?
C01I C012 1.386(6) . ?
C01L H01E 0.9700 . ?
C01L H01H 0.9700 . ?
C01L B02X 1.579(7) . ?
C01N H01N 0.9300 . ?
C01P H01P 0.9800 . ?
C01P C03W 1.507(7) . ?
C01P C04Y 1.470(7) . ?
C01Q H01Q 0.9300 . ?
C01Q C023 1.378(7) . ?
C01U H01U 0.9300 . ?
C01U C015 1.383(6) . ?
C03A H03I 0.9600 . ?
C03A H03J 0.9600 . ?
C03A H03L 0.9600 . ?
C03F H03M 0.9300 . ?
C03F C023 1.344(7) . ?
C03W H03N 0.9700 . ?
C03W H03O 0.9700 . ?
C03W C04Y 1.435(8) . ?
C04Y H2AA 0.9700 . ?
C04Y HA 0.9700 . ?
C015 H015 0.9300 . ?
C023 H023 0.9300 . ?
B01R H01R 1.1000 . ?
B01R B02F 1.762(7) . ?
B01R B02X 1.793(7) . ?
B01R B03Q 1.765(7) . ?
B02F H02G 1.1000 . ?
B02F B03B 1.784(8) . ?
B02F B03Q 1.774(8) . ?
B02F B044 1.772(7) . ?
B02U H02U 1.1000 . ?
B02U B03B 1.768(7) . ?
B02U B033 1.767(7) . ?
B02U B034 1.754(7) . ?
B02X B03O 1.800(7) . ?
B02X B03Q 1.789(7) . ?
B02X B033 1.796(8) . ?
B03B H03Q 1.1000 . ?
B03B B034 1.761(7) . ?
B03B B044 1.766(8) . ?
B03O H03W 1.1000 . ?
B03O B03Q 1.792(7) . ?
B03O B033 1.772(7) . ?
B03O B034 1.770(8) . ?
B03O B044 1.772(8) . ?
B03Q H03Y 1.1000 . ?
B03Q B044 1.798(8) . ?
B033 H033 1.1000 . ?
B033 B034 1.754(8) . ?
B034 H034 1.1000 . ?
B034 B044 1.758(8) . ?
B044 H044 1.1000 . ?
O00F C01H 1.203(6) . ?
N005 C00T 1.337(5) . ?
N005 C01X 1.346(6) . ?
C00E C00I 1.497(6) . ?
C00E C02G 1.370(6) . ?
C00E C016 1.381(6) . ?
C00I C00W 1.739(6) . ?
C00I B02T 1.733(6) . ?
C00I B04H 1.750(7) . ?
C00I B04R 1.719(7) . ?
C00I B048 1.697(7) . ?
C00T C00W 1.494(6) . ?
C00T C028 1.374(6) . ?
C00W B02T 1.722(7) . ?
C00W B03L 1.723(7) . ?
C00W B04B 1.713(7) . ?
C00W B04H 1.720(7) . ?
C01E H01K 0.9300 . ?
C01E C01K 1.370(6) . ?
C01E C016 1.384(6) . ?
C01H C01Y 1.499(7) . ?
C01H C03N 1.468(7) . ?
C01K C03C 1.527(6) . ?
C01K C03J 1.385(7) . ?
C01X H01X 0.9300 . ?
C01X C02D 1.367(7) . ?
C01Y H01L 0.9700 . ?
C01Y H01M 0.9700 . ?
C01Y B03L 1.593(7) . ?
C02D H02J 0.9300 . ?
C02D C02J 1.369(7) . ?
C02G H02M 0.9300 . ?
C02G C03J 1.376(7) . ?
C02J H02T 0.9300 . ?
C02J C028 1.374(6) . ?
C03C H03Z 0.9600 . ?
C03C HB 0.9600 . ?
C03C HC 0.9600 . ?
C03J H03 0.9300 . ?
C03N H3AA 0.9800 . ?
C03N C04K 1.507(8) . ?
C03N C056 1.476(9) . ?
C04K H4AA 0.9700 . ?
C04K HD 0.9700 . ?
C04K C056 1.441(9) . ?
C016 H016 0.9300 . ?
C028 H028 0.9300 . ?
C056 H05G 0.9700 . ?
C056 H05H 0.9700 . ?
B02T H02X 1.1000 . ?
B02T B03L 1.796(8) . ?
B02T B04S 1.755(8) . ?
B02T B048 1.767(8) . ?
B03L B04B 1.787(8) . ?
B03L B04Q 1.786(8) . ?
B03L B04S 1.786(9) . ?
B04B H5AA 1.1000 . ?
B04B B04H 1.768(8) . ?
B04B B04Q 1.766(8) . ?
B04B B04X 1.798(9) . ?
B04H H6AA 1.1000 . ?
B04H B04R 1.790(9) . ?
B04H B04X 1.762(8) . ?
B04P H7AA 1.1000 . ?
B04P B04Q 1.784(9) . ?
B04P B04R 1.784(8) . ?
B04P B04S 1.778(8) . ?
B04P B04X 1.760(9) . ?
B04P B048 1.781(8) . ?
B04Q H8AA 1.1000 . ?
B04Q B04S 1.774(9) . ?
B04Q B04X 1.781(8) . ?
B04R H9AA 1.1000 . ?
B04R B04X 1.754(9) . ?
B04R B048 1.767(8) . ?
B04S H0BA 1.1000 . ?
B04S B048 1.768(8) . ?
B04X H1BA 1.1000 . ?
B048 H048 1.1000 . ?

loop_
_geom_torsion_atom_site_label_1
_geom_torsion_atom_site_label_2
_geom_torsion_atom_site_label_3
_geom_torsion_atom_site_label_4
_geom_torsion
_geom_torsion_site_symmetry_1
_geom_torsion_site_symmetry_2
_geom_torsion_site_symmetry_3
_geom_torsion_site_symmetry_4
_geom_torsion_publ_flag
O009 C01C C01O B03Z 96.7(6) . . . . ?
O009 C01C C026 C04O 38.7(8) . . . . ?
O009 C01C C026 C053 -28.0(8) . . . . ?
N001 C00S C00U C00P 75.0(6) . . . . ?
N001 C00S C00U B02Q 5.0(6) . . . . ?
N001 C00S C00U B03R 144.5(4) . . . . ?
N001 C00S C00U B03Z -67.3(6) . . . . ?
N001 C00S C00U B04C -141.7(5) . . . . ?
N001 C00S C022 C02V 0.5(8) . . . . ?
N001 C01V C02A C02V -0.2(9) . . . . ?
C00P C00Q C01T C027 -177.4(4) . . . . ?
C00P C00Q C02K C03D 177.9(5) . . . . ?
C00P C00U B02Q B03V 99.0(4) . . . . ?
C00P C00U B02Q B03Z 139.2(4) . . . . ?
C00P C00U B02Q B035 36.6(3) . . . . ?
C00P C00U B03R B04C -138.5(4) . . . . ?
C00P C00U B03R B032 -36.8(3) . . . . ?
C00P C00U B03R B045 -99.2(4) . . . . ?
C00P C00U B03Z C01O -145.3(4) . . . . ?
C00P C00U B03Z B02Q -37.8(3) . . . . ?
C00P C00U B03Z B03V 1.4(5) . . . . ?
C00P C00U B03Z B04C 103.5(4) . . . . ?
C00P C00U B03Z B04M 63.9(4) . . . . ?
C00P C00U B04C B03R 38.2(4) . . . . ?
C00P C00U B04C B03Z -103.5(4) . . . . ?
C00P C00U B04C B04M -63.3(5) . . . . ?
C00P C00U B04C B045 -0.4(5) . . . . ?
C00P B02Q B03V B03Z 101.7(4) . . . . ?
C00P B02Q B03V B04E 0.5(5) . . . . ?
C00P B02Q B03V B04M 63.4(4) . . . . ?
C00P B02Q B03V B035 -36.8(3) . . . . ?
C00P B02Q B03Z C00U 36.1(3) . . . . ?
C00P B02Q B03Z C01O 143.3(4) . . . . ?
C00P B02Q B03Z B03V -98.3(4) . . . . ?
C00P B02Q B03Z B04C 2.8(5) . . . . ?
C00P B02Q B03Z B04M -59.8(5) . . . . ?
C00P B02Q B035 B03V 137.1(4) . . . . ?
C00P B02Q B035 B04E 99.2(4) . . . . ?
C00P B02Q B035 B032 34.9(3) . . . . ?
C00P B03R B04C C00U -36.1(3) . . . . ?
C00P B03R B04C B03Z -1.5(5) . . . . ?
C00P B03R B04C B04M 62.3(4) . . . . ?
C00P B03R B04C B045 99.2(4) . . . . ?
C00P B03R B032 B04E -98.3(4) . . . . ?
C00P B03R B032 B035 -35.1(4) . . . . ?
C00P B03R B032 B045 -136.0(4) . . . . ?
C00P B03R B045 B04C -99.2(4) . . . . ?
C00P B03R B045 B04E 0.3(5) . . . . ?
C00P B03R B045 B04M -62.7(5) . . . . ?
C00P B03R B045 B032 37.7(4) . . . . ?
C00P B032 B035 B02Q -35.2(3) . . . . ?
C00P B032 B035 B03V -97.9(4) . . . . ?
C00P B032 B035 B04E -135.9(4) . . . . ?
C00P B032 B045 B03R -39.0(4) . . . . ?
C00P B032 B045 B04C -0.4(6) . . . . ?
C00P B032 B045 B04E 99.2(4) . . . . ?
C00P B032 B045 B04M 62.0(5) . . . . ?
C00Q C00P C00U C00S 0.6(6) . . . . ?
C00Q C00P C00U B02Q 108.2(5) . . . . ?
C00Q C00P C00U B03R -106.8(5) . . . . ?
C00Q C00P C00U B03Z 146.4(4) . . . . ?
C00Q C00P C00U B04C -146.1(4) . . . . ?
C00Q C00P B02Q C00U -109.0(4) . . . . ?
C00Q C00P B02Q B03V 151.4(4) . . . . ?
C00Q C00P B02Q B03Z -145.3(4) . . . . ?
C00Q C00P B02Q B035 113.7(4) . . . . ?
C00Q C00P B03R C00U 109.9(4) . . . . ?
C00Q C00P B03R B04C 145.3(4) . . . . ?
C00Q C00P B03R B032 -113.0(4) . . . . ?
C00Q C00P B03R B045 -151.6(4) . . . . ?
C00Q C00P B032 B03R 106.6(5) . . . . ?
C00Q C00P B032 B04E -151.2(4) . . . . ?
C00Q C00P B032 B035 -112.5(5) . . . . ?
C00Q C00P B032 B045 145.6(4) . . . . ?
C00Q C00P B035 B02Q -108.3(5) . . . . ?
C00Q C00P B035 B03V -145.8(4) . . . . ?
C00Q C00P B035 B04E 150.7(4) . . . . ?
C00Q C00P B035 B032 111.2(5) . . . . ?
C00Q C01T C027 C018 0.5(9) . . . . ?
C00Q C02K C03D C018 -1.6(10) . . . . ?
C00S N001 C01V C02A 0.3(8) . . . . ?
C00S C00U B02Q C00P 108.6(4) . . . . ?
C00S C00U B02Q B03V -152.3(4) . . . . ?
C00S C00U B02Q B03Z -112.2(4) . . . . ?
C00S C00U B02Q B035 145.3(4) . . . . ?
C00S C00U B03R C00P -108.4(4) . . . . ?
C00S C00U B03R B04C 113.1(4) . . . . ?
C00S C00U B03R B032 -145.1(4) . . . . ?
C00S C00U B03R B045 152.4(4) . . . . ?
C00S C00U B03Z C01O -0.6(6) . . . . ?
C00S C00U B03Z B02Q 106.9(5) . . . . ?
C00S C00U B03Z B03V 146.1(4) . . . . ?
C00S C00U B03Z B04C -111.8(5) . . . . ?
C00S C00U B03Z B04M -151.4(4) . . . . ?
C00S C00U B04C B03R -107.3(5) . . . . ?
C00S C00U B04C B03Z 111.0(5) . . . . ?
C00S C00U B04C B04M 151.2(4) . . . . ?
C00S C00U B04C B045 -146.0(5) . . . . ?
C00U C00P C00Q C01T -85.5(6) . . . . ?
C00U C00P C00Q C02K 98.4(6) . . . . ?
C00U C00P B02Q B03V -99.5(4) . . . . ?
C00U C00P B02Q B03Z -36.3(3) . . . . ?
C00U C00P B02Q B035 -137.2(4) . . . . ?
C00U C00P B03R B04C 35.4(3) . . . . ?
C00U C00P B03R B032 137.1(4) . . . . ?
C00U C00P B03R B045 98.5(4) . . . . ?
C00U C00P B032 B03R -38.8(4) . . . . ?
C00U C00P B032 B04E 63.4(5) . . . . ?
C00U C00P B032 B035 102.0(4) . . . . ?
C00U C00P B032 B045 0.1(5) . . . . ?
C00U C00P B035 B02Q 38.4(3) . . . . ?
C00U C00P B035 B03V 0.8(5) . . . . ?
C00U C00P B035 B04E -62.7(4) . . . . ?
C00U C00P B035 B032 -102.1(4) . . . . ?
C00U C00S C022 C02V -177.8(5) . . . . ?
C00U B02Q B03V B03Z 39.8(4) . . . . ?
C00U B02Q B03V B04E -61.4(5) . . . . ?
C00U B02Q B03V B04M 1.6(5) . . . . ?
C00U B02Q B03V B035 -98.7(4) . . . . ?
C00U B02Q B03Z C01O 107.2(5) . . . . ?
C00U B02Q B03Z B03V -134.4(4) . . . . ?
C00U B02Q B03Z B04C -33.3(3) . . . . ?
C00U B02Q B03Z B04M -95.9(4) . . . . ?
C00U B02Q B035 C00P -37.2(3) . . . . ?
C00U B02Q B035 B03V 99.9(4) . . . . ?
C00U B02Q B035 B04E 62.0(5) . . . . ?
C00U B02Q B035 B032 -2.3(5) . . . . ?
C00U B03R B04C B03Z 34.7(3) . . . . ?
C00U B03R B04C B04M 98.4(4) . . . . ?
C00U B03R B04C B045 135.4(4) . . . . ?
C00U B03R B032 C00P 37.2(3) . . . . ?
C00U B03R B032 B04E -61.1(5) . . . . ?
C00U B03R B032 B035 2.1(5) . . . . ?
C00U B03R B032 B045 -98.8(4) . . . . ?
C00U B03R B045 B04C -37.8(4) . . . . ?
C00U B03R B045 B04E 61.7(5) . . . . ?
C00U B03R B045 B04M -1.3(5) . . . . ?
C00U B03R B045 B032 99.1(4) . . . . ?
C00U B03Z B04C B03R -34.4(3) . . . . ?
C00U B03Z B04C B04M -134.3(4) . . . . ?
C00U B03Z B04C B045 -97.2(4) . . . . ?
C00U B03Z B04M B03V -98.5(4) . . . . ?
C00U B03Z B04M B04C 38.5(3) . . . . ?
C00U B03Z B04M B04E -62.4(5) . . . . ?
C00U B03Z B04M B045 1.3(5) . . . . ?
C00U B04C B04M B03V -2.0(5) . . . . ?
C00U B04C B04M B03Z -40.1(4) . . . . ?
C00U B04C B04M B04E 61.0(5) . . . . ?
C00U B04C B04M B045 98.8(4) . . . . ?
C00U B04C B045 B03R 38.8(4) . . . . ?
C00U B04C B045 B04E -62.6(5) . . . . ?
C00U B04C B045 B04M -99.9(4) . . . . ?
C00U B04C B045 B032 0.5(6) . . . . ?
C01C C01O B03Z C00U -142.4(4) . . . . ?
C01C C01O B03Z B02Q 150.6(4) . . . . ?
C01C C01O B03Z B03V 79.4(6) . . . . ?
C01C C01O B03Z B04C -75.1(6) . . . . ?
C01C C01O B03Z B04M -0.3(8) . . . . ?
C01C C026 C053 C04O 105.1(6) . . . . ?
C01O C01C C026 C04O -142.9(6) . . . . ?
C01O C01C C026 C053 150.5(6) . . . . ?
C01O B03Z B04C C00U -105.3(5) . . . . ?
C01O B03Z B04C B03R -139.8(5) . . . . ?
C01O B03Z B04C B04M 120.4(5) . . . . ?
C01O B03Z B04C B045 157.5(4) . . . . ?
C01O B03Z B04M B03V 115.4(6) . . . . ?
C01O B03Z B04M B04C -107.6(6) . . . . ?
C01O B03Z B04M B04E 151.6(5) . . . . ?
C01O B03Z B04M B045 -144.8(5) . . . . ?
C01T C00Q C02K C03D 1.6(8) . . . . ?
C01V N001 C00S C00U 177.9(4) . . . . ?
C01V N001 C00S C022 -0.5(8) . . . . ?
C01V C02A C02V C022 0.2(9) . . . . ?
C02A C02V C022 C00S -0.3(9) . . . . ?
C02K C00Q C01T C027 -1.0(7) . . . . ?
C02K C03D C018 C027 1.0(9) . . . . ?
C02K C03D C018 C041 179.1(5) . . . . ?
C03D C018 C027 C01T -0.4(9) . . . . ?
C022 C00S C00U C00P -106.6(5) . . . . ?
C022 C00S C00U B02Q -176.7(5) . . . . ?
C022 C00S C00U B03R -37.1(6) . . . . ?
C022 C00S C00U B03Z 111.1(5) . . . . ?
C022 C00S C00U B04C 36.7(7) . . . . ?
C026 C01C C01O B03Z -81.7(6) . . . . ?
C041 C018 C027 C01T -178.6(5) . . . . ?
C053 C04O C026 C01C -107.8(6) . . . . ?
B02Q C00P C00Q C01T -16.1(6) . . . . ?
B02Q C00P C00Q C02K 167.8(4) . . . . ?
B02Q C00P C00U C00S -107.5(5) . . . . ?
B02Q C00P C00U B03R 145.0(4) . . . . ?
B02Q C00P C00U B03Z 38.2(3) . . . . ?
B02Q C00P C00U B04C 105.7(4) . . . . ?
B02Q C00P B03R C00U -32.1(3) . . . . ?
B02Q C00P B03R B04C 3.3(5) . . . . ?
B02Q C00P B03R B032 105.0(4) . . . . ?
B02Q C00P B03R B045 66.4(5) . . . . ?
B02Q C00P B032 B03R -103.1(4) . . . . ?
B02Q C00P B032 B04E -0.9(5) . . . . ?
B02Q C00P B032 B035 37.8(4) . . . . ?
B02Q C00P B032 B045 -64.1(5) . . . . ?
B02Q C00P B035 B03V -37.5(3) . . . . ?
B02Q C00P B035 B04E -101.0(4) . . . . ?
B02Q C00P B035 B032 -140.4(4) . . . . ?
B02Q C00U B03R C00P 33.0(4) . . . . ?
B02Q C00U B03R B04C -105.5(4) . . . . ?
B02Q C00U B03R B032 -3.8(5) . . . . ?
B02Q C00U B03R B045 -66.2(5) . . . . ?
B02Q C00U B03Z C01O -107.5(5) . . . . ?
B02Q C00U B03Z B03V 39.2(4) . . . . ?
B02Q C00U B03Z B04C 141.3(4) . . . . ?
B02Q C00U B03Z B04M 101.7(4) . . . . ?
B02Q C00U B04C B03R 104.7(4) . . . . ?
B02Q C00U B04C B03Z -37.0(4) . . . . ?
B02Q C00U B04C B04M 3.2(5) . . . . ?
B02Q C00U B04C B045 66.1(5) . . . . ?
B02Q B03V B03Z C00U -38.8(4) . . . . ?
B02Q B03V B03Z C01O 103.9(6) . . . . ?
B02Q B03V B03Z B04C -98.7(4) . . . . ?
B02Q B03V B03Z B04M -136.8(4) . . . . ?
B02Q B03V B04E B04M 100.1(4) . . . . ?
B02Q B03V B04E B032 -1.0(5) . . . . ?
B02Q B03V B04E B035 -38.1(4) . . . . ?
B02Q B03V B04E B045 62.1(5) . . . . ?
B02Q B03V B04M B03Z 38.6(4) . . . . ?
B02Q B03V B04M B04C 0.3(5) . . . . ?
B02Q B03V B04M B04E -101.0(4) . . . . ?
B02Q B03V B04M B045 -63.5(5) . . . . ?
B02Q B03V B035 C00P 37.7(3) . . . . ?
B02Q B03V B035 B04E 137.8(4) . . . . ?
B02Q B03V B035 B032 99.7(4) . . . . ?
B02Q B03Z B04C C00U 33.6(3) . . . . ?
B02Q B03Z B04C B03R -0.8(5) . . . . ?
B02Q B03Z B04C B04M -100.6(4) . . . . ?
B02Q B03Z B04C B045 -63.6(5) . . . . ?
B02Q B03Z B04M B03V -37.9(4) . . . . ?
B02Q B03Z B04M B04C 99.1(4) . . . . ?
B02Q B03Z B04M B04E -1.8(6) . . . . ?
B02Q B03Z B04M B045 61.9(5) . . . . ?
B03R C00P C00Q C01T -155.2(4) . . . . ?
B03R C00P C00Q C02K 28.7(6) . . . . ?
B03R C00P C00U C00S 107.5(5) . . . . ?
B03R C00P C00U B02Q -145.0(4) . . . . ?
B03R C00P C00U B03Z -106.8(4) . . . . ?
B03R C00P C00U B04C -39.3(4) . . . . ?
B03R C00P B02Q C00U 32.4(3) . . . . ?
B03R C00P B02Q B03V -67.1(4) . . . . ?
B03R C00P B02Q B03Z -3.9(5) . . . . ?
B03R C00P B02Q B035 -104.8(4) . . . . ?
B03R C00P B032 B04E 102.2(4) . . . . ?
B03R C00P B032 B035 140.8(4) . . . . ?
B03R C00P B032 B045 39.0(4) . . . . ?
B03R C00P B035 B02Q 103.4(4) . . . . ?
B03R C00P B035 B03V 65.9(5) . . . . ?
B03R C00P B035 B04E 2.4(5) . . . . ?
B03R C00P B035 B032 -37.0(4) . . . . ?
B03R C00U B02Q C00P -32.8(4) . . . . ?
B03R C00U B02Q B03V 66.2(5) . . . . ?
B03R C00U B02Q B03Z 106.4(4) . . . . ?
B03R C00U B02Q B035 3.9(5) . . . . ?
B03R C00U B03Z C01O 148.6(4) . . . . ?
B03R C00U B03Z B02Q -104.0(4) . . . . ?
B03R C00U B03Z B03V -64.7(5) . . . . ?
B03R C00U B03Z B04C 37.3(4) . . . . ?
B03R C00U B03Z B04M -2.2(5) . . . . ?
B03R C00U B04C B03Z -141.7(4) . . . . ?
B03R C00U B04C B04M -101.5(4) . . . . ?
B03R C00U B04C B045 -38.6(4) . . . . ?
B03R B04C B04M B03V -64.4(5) . . . . ?
B03R B04C B04M B03Z -102.5(4) . . . . ?
B03R B04C B04M B04E -1.3(5) . . . . ?
B03R B04C B04M B045 36.4(4) . . . . ?
B03R B04C B045 B04E -101.5(4) . . . . ?
B03R B04C B045 B04M -138.7(4) . . . . ?
B03R B04C B045 B032 -38.3(4) . . . . ?
B03R B032 B035 C00P 35.3(4) . . . . ?
B03R B032 B035 B02Q 0.1(5) . . . . ?
B03R B032 B035 B03V -62.6(5) . . . . ?
B03R B032 B035 B04E -100.6(4) . . . . ?
B03R B032 B045 B04C 38.6(4) . . . . ?
B03R B032 B045 B04E 138.1(4) . . . . ?
B03R B032 B045 B04M 100.9(4) . . . . ?
B03V B02Q B03Z C00U 134.4(4) . . . . ?
B03V B02Q B03Z C01O -118.3(5) . . . . ?
B03V B02Q B03Z B04C 101.1(4) . . . . ?
B03V B02Q B03Z B04M 38.5(4) . . . . ?
B03V B02Q B035 C00P -137.1(4) . . . . ?
B03V B02Q B035 B04E -37.8(4) . . . . ?
B03V B02Q B035 B032 -102.2(4) . . . . ?
B03V B03Z B04C C00U 95.8(4) . . . . ?
B03V B03Z B04C B03R 61.3(5) . . . . ?
B03V B03Z B04C B04M -38.5(4) . . . . ?
B03V B03Z B04C B045 -1.4(5) . . . . ?
B03V B03Z B04M B04C 137.0(4) . . . . ?
B03V B03Z B04M B04E 36.2(4) . . . . ?
B03V B03Z B04M B045 99.8(4) . . . . ?
B03V B04E B04M B03Z -36.2(4) . . . . ?
B03V B04E B04M B04C -99.9(4) . . . . ?
B03V B04E B04M B045 -137.9(4) . . . . ?
B03V B04E B032 C00P 1.1(5) . . . . ?
B03V B04E B032 B03R 64.2(5) . . . . ?
B03V B04E B032 B035 -37.5(4) . . . . ?
B03V B04E B032 B045 101.7(4) . . . . ?
B03V B04E B035 C00P 99.7(4) . . . . ?
B03V B04E B035 B02Q 37.2(4) . . . . ?
B03V B04E B035 B032 138.2(4) . . . . ?
B03V B04E B045 B03R -62.7(5) . . . . ?
B03V B04E B045 B04C 1.0(5) . . . . ?
B03V B04E B045 B04M 38.0(4) . . . . ?
B03V B04E B045 B032 -100.1(4) . . . . ?
B03V B04M B045 B03R 63.3(5) . . . . ?
B03V B04M B045 B04C 100.4(4) . . . . ?
B03V B04M B045 B04E -37.4(4) . . . . ?
B03V B04M B045 B032 0.0(5) . . . . ?
B03Z C00U B02Q C00P -139.2(4) . . . . ?
B03Z C00U B02Q B03V -40.2(4) . . . . ?
B03Z C00U B02Q B035 -102.6(4) . . . . ?
B03Z C00U B03R C00P 101.4(4) . . . . ?
B03Z C00U B03R B04C -37.1(4) . . . . ?
B03Z C00U B03R B032 64.6(5) . . . . ?
B03Z C00U B03R B045 2.2(5) . . . . ?
B03Z C00U B04C B03R 141.7(4) . . . . ?
B03Z C00U B04C B04M 40.2(4) . . . . ?
B03Z C00U B04C B045 103.1(4) . . . . ?
B03Z B02Q B03V B04E -101.2(4) . . . . ?
B03Z B02Q B03V B04M -38.3(4) . . . . ?
B03Z B02Q B03V B035 -138.5(4) . . . . ?
B03Z B02Q B035 C00P -99.8(4) . . . . ?
B03Z B02Q B035 B03V 37.3(4) . . . . ?
B03Z B02Q B035 B04E -0.5(5) . . . . ?
B03Z B02Q B035 B032 -64.9(5) . . . . ?
B03Z B03V B04E B04M 36.1(4) . . . . ?
B03Z B03V B04E B032 -64.9(5) . . . . ?
B03Z B03V B04E B035 -102.0(4) . . . . ?
B03Z B03V B04E B045 -1.8(5) . . . . ?
B03Z B03V B04M B04C -38.3(4) . . . . ?
B03Z B03V B04M B04E -139.6(4) . . . . ?
B03Z B03V B04M B045 -102.1(4) . . . . ?
B03Z B03V B035 C00P 0.1(5) . . . . ?
B03Z B03V B035 B02Q -37.6(4) . . . . ?
B03Z B03V B035 B04E 100.2(4) . . . . ?
B03Z B03V B035 B032 62.1(5) . . . . ?
B03Z B04C B04M B03V 38.1(4) . . . . ?
B03Z B04C B04M B04E 101.2(4) . . . . ?
B03Z B04C B04M B045 138.9(4) . . . . ?
B03Z B04C B045 B03R 101.8(4) . . . . ?
B03Z B04C B045 B04E 0.3(5) . . . . ?
B03Z B04C B045 B04M -37.0(4) . . . . ?
B03Z B04C B045 B032 63.4(5) . . . . ?
B03Z B04M B045 B03R 0.0(5) . . . . ?
B03Z B04M B045 B04C 37.1(4) . . . . ?
B03Z B04M B045 B04E -100.7(4) . . . . ?
B03Z B04M B045 B032 -63.3(5) . . . . ?
B04C C00U B02Q C00P -102.1(4) . . . . ?
B04C C00U B02Q B03V -3.1(5) . . . . ?
B04C C00U B02Q B03Z 37.1(4) . . . . ?
B04C C00U B02Q B035 -65.5(5) . . . . ?
B04C C00U B03R C00P 138.5(4) . . . . ?
B04C C00U B03R B032 101.7(4) . . . . ?
B04C C00U B03R B045 39.3(4) . . . . ?
B04C C00U B03Z C01O 111.2(5) . . . . ?
B04C C00U B03Z B02Q -141.3(4) . . . . ?
B04C C00U B03Z B03V -102.1(4) . . . . ?
B04C C00U B03Z B04M -39.5(4) . . . . ?
B04C B03R B032 C00P 97.3(4) . . . . ?
B04C B03R B032 B04E -1.0(5) . . . . ?
B04C B03R B032 B035 62.2(5) . . . . ?
B04C B03R B032 B045 -38.7(4) . . . . ?
B04C B03R B045 B04E 99.5(5) . . . . ?
B04C B03R B045 B04M 36.5(4) . . . . ?
B04C B03R B045 B032 136.9(4) . . . . ?
B04C B03Z B04M B03V -137.0(4) . . . . ?
B04C B03Z B04M B04E -100.8(5) . . . . ?
B04C B03Z B04M B045 -37.2(4) . . . . ?
B04C B04M B045 B03R -37.1(4) . . . . ?
B04C B04M B045 B04E -137.8(4) . . . . ?
B04C B04M B045 B032 -100.4(4) . . . . ?
B04E B03V B03Z C00U 62.0(5) . . . . ?
B04E B03V B03Z C01O -155.4(5) . . . . ?
B04E B03V B03Z B02Q 100.7(4) . . . . ?
B04E B03V B03Z B04C 2.0(5) . . . . ?
B04E B03V B03Z B04M -36.1(4) . . . . ?
B04E B03V B04M B03Z 139.6(4) . . . . ?
B04E B03V B04M B04C 101.3(4) . . . . ?
B04E B03V B04M B045 37.5(4) . . . . ?
B04E B03V B035 C00P -100.1(4) . . . . ?
B04E B03V B035 B02Q -137.8(4) . . . . ?
B04E B03V B035 B032 -38.2(4) . . . . ?
B04E B04M B045 B03R 100.7(4) . . . . ?
B04E B04M B045 B04C 137.8(4) . . . . ?
B04E B04M B045 B032 37.4(4) . . . . ?
B04E B032 B035 C00P 135.9(4) . . . . ?
B04E B032 B035 B02Q 100.7(4) . . . . ?
B04E B032 B035 B03V 38.0(4) . . . . ?
B04E B032 B045 B03R -138.1(4) . . . . ?
B04E B032 B045 B04C -99.6(5) . . . . ?
B04E B032 B045 B04M -37.2(4) . . . . ?
B04M B03V B03Z C00U 98.1(4) . . . . ?
B04M B03V B03Z C01O -119.3(6) . . . . ?
B04M B03V B03Z B02Q 136.8(4) . . . . ?
B04M B03V B03Z B04C 38.1(4) . . . . ?
B04M B03V B04E B032 -101.1(4) . . . . ?
B04M B03V B04E B035 -138.2(4) . . . . ?
B04M B03V B04E B045 -38.0(4) . . . . ?
B04M B03V B035 C00P -63.1(4) . . . . ?
B04M B03V B035 B02Q -100.8(4) . . . . ?
B04M B03V B035 B04E 37.0(4) . . . . ?
B04M B03V B035 B032 -1.1(5) . . . . ?
B04M B03Z B04C C00U 134.3(4) . . . . ?
B04M B03Z B04C B03R 99.8(4) . . . . ?
B04M B03Z B04C B045 37.1(4) . . . . ?
B04M B04C B045 B03R 138.7(4) . . . . ?
B04M B04C B045 B04E 37.3(4) . . . . ?
B04M B04C B045 B032 100.4(5) . . . . ?
B04M B04E B032 C00P -62.9(5) . . . . ?
B04M B04E B032 B03R 0.2(5) . . . . ?
B04M B04E B032 B035 -101.5(4) . . . . ?
B04M B04E B032 B045 37.7(4) . . . . ?
B04M B04E B035 C00P 62.0(5) . . . . ?
B04M B04E B035 B02Q -0.6(6) . . . . ?
B04M B04E B035 B03V -37.8(4) . . . . ?
B04M B04E B035 B032 100.4(5) . . . . ?
B04M B04E B045 B03R -100.7(4) . . . . ?
B04M B04E B045 B04C -37.1(4) . . . . ?
B04M B04E B045 B032 -138.1(4) . . . . ?
B032 C00P C00Q C01T 132.4(5) . . . . ?
B032 C00P C00Q C02K -43.7(7) . . . . ?
B032 C00P C00U C00S 147.0(4) . . . . ?
B032 C00P C00U B02Q -105.5(4) . . . . ?
B032 C00P C00U B03R 39.5(4) . . . . ?
B032 C00P C00U B03Z -67.3(5) . . . . ?
B032 C00P C00U B04C 0.2(5) . . . . ?
B032 C00P B02Q C00U 99.8(4) . . . . ?
B032 C00P B02Q B03V 0.3(5) . . . . ?
B032 C00P B02Q B03Z 63.5(5) . . . . ?
B032 C00P B02Q B035 -37.4(4) . . . . ?
B032 C00P B03R C00U -137.1(4) . . . . ?
B032 C00P B03R B04C -101.7(4) . . . . ?
B032 C00P B03R B045 -38.6(4) . . . . ?
B032 C00P B035 B02Q 140.4(4) . . . . ?
B032 C00P B035 B03V 102.9(4) . . . . ?
B032 C00P B035 B04E 39.4(4) . . . . ?
B032 B03R B04C C00U -96.9(4) . . . . ?
B032 B03R B04C B03Z -62.2(5) . . . . ?
B032 B03R B04C B04M 1.5(5) . . . . ?
B032 B03R B04C B045 38.5(4) . . . . ?
B032 B03R B045 B04C -136.9(4) . . . . ?
B032 B03R B045 B04E -37.4(4) . . . . ?
B032 B03R B045 B04M -100.4(5) . . . . ?
B032 B04E B04M B03V 100.6(4) . . . . ?
B032 B04E B04M B03Z 64.5(5) . . . . ?
B032 B04E B04M B04C 0.7(5) . . . . ?
B032 B04E B04M B045 -37.3(4) . . . . ?
B032 B04E B035 C00P -38.4(4) . . . . ?
B032 B04E B035 B02Q -100.9(4) . . . . ?
B032 B04E B035 B03V -138.2(4) . . . . ?
B032 B04E B045 B03R 37.4(4) . . . . ?
B032 B04E B045 B04C 101.0(4) . . . . ?
B032 B04E B045 B04M 138.1(4) . . . . ?
B035 C00P C00Q C01T 58.0(6) . . . . ?
B035 C00P C00Q C02K -118.1(5) . . . . ?
B035 C00P C00U C00S -147.2(4) . . . . ?
B035 C00P C00U B02Q -39.7(4) . . . . ?
B035 C00P C00U B03R 105.3(4) . . . . ?
B035 C00P C00U B03Z -1.4(5) . . . . ?
B035 C00P C00U B04C 66.0(5) . . . . ?
B035 C00P B02Q C00U 137.2(4) . . . . ?
B035 C00P B02Q B03V 37.7(3) . . . . ?
B035 C00P B02Q B03Z 100.9(4) . . . . ?
B035 C00P B03R C00U -100.1(4) . . . . ?
B035 C00P B03R B04C -64.7(4) . . . . ?
B035 C00P B03R B032 37.0(4) . . . . ?
B035 C00P B03R B045 -1.7(5) . . . . ?
B035 C00P B032 B03R -140.8(4) . . . . ?
B035 C00P B032 B04E -38.6(4) . . . . ?
B035 C00P B032 B045 -101.9(5) . . . . ?
B035 B02Q B03V B03Z 138.5(4) . . . . ?
B035 B02Q B03V B04E 37.3(4) . . . . ?
B035 B02Q B03V B04M 100.2(4) . . . . ?
B035 B02Q B03Z C00U 97.3(4) . . . . ?
B035 B02Q B03Z C01O -155.4(4) . . . . ?
B035 B02Q B03Z B03V -37.1(4) . . . . ?
B035 B02Q B03Z B04C 64.0(5) . . . . ?
B035 B02Q B03Z B04M 1.4(5) . . . . ?
B035 B03V B03Z C00U -0.9(5) . . . . ?
B035 B03V B03Z C01O 141.8(5) . . . . ?
B035 B03V B03Z B02Q 37.9(4) . . . . ?
B035 B03V B03Z B04C -60.8(5) . . . . ?
B035 B03V B03Z B04M -99.0(4) . . . . ?
B035 B03V B04E B04M 138.2(4) . . . . ?
B035 B03V B04E B032 37.1(4) . . . . ?
B035 B03V B04E B045 100.2(4) . . . . ?
B035 B03V B04M B03Z 102.8(4) . . . . ?
B035 B03V B04M B04C 64.5(5) . . . . ?
B035 B03V B04M B04E -36.8(4) . . . . ?
B035 B03V B04M B045 0.7(5) . . . . ?
B035 B04E B04M B03V 37.6(4) . . . . ?
B035 B04E B04M B03Z 1.5(6) . . . . ?
B035 B04E B04M B04C -62.3(5) . . . . ?
B035 B04E B04M B045 -100.3(5) . . . . ?
B035 B04E B032 C00P 38.6(3) . . . . ?
B035 B04E B032 B03R 101.6(4) . . . . ?
B035 B04E B032 B045 139.1(4) . . . . ?
B035 B04E B045 B03R 1.1(6) . . . . ?
B035 B04E B045 B04C 64.7(5) . . . . ?
B035 B04E B045 B04M 101.8(4) . . . . ?
B035 B04E B045 B032 -36.3(4) . . . . ?
B035 B032 B045 B03R -101.7(4) . . . . ?
B035 B032 B045 B04C -63.1(5) . . . . ?
B035 B032 B045 B04E 36.5(4) . . . . ?
B035 B032 B045 B04M -0.7(5) . . . . ?
B045 B03R B04C C00U -135.4(4) . . . . ?
B045 B03R B04C B03Z -100.7(5) . . . . ?
B045 B03R B04C B04M -37.0(4) . . . . ?
B045 B03R B032 C00P 136.0(4) . . . . ?
B045 B03R B032 B04E 37.7(4) . . . . ?
B045 B03R B032 B035 100.9(5) . . . . ?
B045 B04C B04M B03V -100.8(4) . . . . ?
B045 B04C B04M B03Z -138.9(4) . . . . ?
B045 B04C B04M B04E -37.8(4) . . . . ?
B045 B04E B04M B03V 137.9(4) . . . . ?
B045 B04E B04M B03Z 101.8(5) . . . . ?
B045 B04E B04M B04C 38.0(4) . . . . ?
B045 B04E B032 C00P -100.6(4) . . . . ?
B045 B04E B032 B03R -37.5(4) . . . . ?
B045 B04E B032 B035 -139.1(4) . . . . ?
B045 B04E B035 C00P -2.1(5) . . . . ?
B045 B04E B035 B02Q -64.6(5) . . . . ?
B045 B04E B035 B03V -101.8(4) . . . . ?
B045 B04E B035 B032 36.3(4) . . . . ?
B045 B032 B035 C00P 99.1(4) . . . . ?
B045 B032 B035 B02Q 63.9(5) . . . . ?
B045 B032 B035 B03V 1.2(5) . . . . ?
B045 B032 B035 B04E -36.8(4) . . . . ?
O01B C025 C037 C04I -33.7(10) . . . . ?
O01B C025 C037 C055 32.2(10) . . . . ?
N004 C00X C02W C03H 0.6(9) . . . . ?
N004 C00X C014 C00R -68.5(5) . . . . ?
N004 C00X C014 B03S -0.1(6) . . . . ?
N004 C00X C014 B03Y 74.0(6) . . . . ?
N004 C00X C014 B04A -137.1(5) . . . . ?
N004 C00X C014 B050 150.0(5) . . . . ?
N004 C01Z C029 C03H -2.1(9) . . . . ?
C00N C00R C014 C00X -1.0(6) . . . . ?
C00N C00R C014 B03S -109.0(5) . . . . ?
C00N C00R C014 B03Y -147.6(4) . . . . ?
C00N C00R C014 B04A 106.8(5) . . . . ?
C00N C00R C014 B050 145.3(4) . . . . ?
C00N C00R B03S C014 108.0(5) . . . . ?
C00N C00R B03S B03Y 144.1(4) . . . . ?
C00N C00R B03S B04J -113.9(5) . . . . ?
C00N C00R B03S B04N -153.1(4) . . . . ?
C00N C00R B04A C014 -109.3(4) . . . . ?
C00N C00R B04A B04W 113.1(5) . . . . ?
C00N C00R B04A B04Z 152.3(4) . . . . ?
C00N C00R B04A B050 -144.7(4) . . . . ?
C00N C00R B04J B03S 109.1(5) . . . . ?
C00N C00R B04J B04N 147.6(4) . . . . ?
C00N C00R B04J B04T -150.5(4) . . . . ?
C00N C00R B04J B04W -111.9(5) . . . . ?
C00N C00R B04W B04A -105.8(5) . . . . ?
C00N C00R B04W B04J 112.9(5) . . . . ?
C00N C00R B04W B04T 151.7(5) . . . . ?
C00N C00R B04W B04Z -144.2(5) . . . . ?
C00N C02Z C036 C02E -0.2(10) . . . . ?
C00N C010 C021 C02E -2.0(8) . . . . ?
C00R C00N C02Z C036 -176.1(5) . . . . ?
C00R C00N C010 C021 177.3(4) . . . . ?
C00R C014 B03S B03Y -139.2(4) . . . . ?
C00R C014 B03S B04J -36.3(4) . . . . ?
C00R C014 B03S B04N -99.5(4) . . . . ?
C00R C014 B03Y C02C 145.0(5) . . . . ?
C00R C014 B03Y B03S 37.4(4) . . . . ?
C00R C014 B03Y B04N -1.8(5) . . . . ?
C00R C014 B03Y B050 -102.2(4) . . . . ?
C00R C014 B03Y B052 -63.1(5) . . . . ?
C00R C014 B04A B04W 36.9(4) . . . . ?
C00R C014 B04A B04Z 100.0(5) . . . . ?
C00R C014 B04A B050 138.5(4) . . . . ?
C00R C014 B050 B03Y 103.9(4) . . . . ?
C00R C014 B050 B04A -37.7(4) . . . . ?
C00R C014 B050 B04Z 0.1(5) . . . . ?
C00R C014 B050 B052 63.7(5) . . . . ?
C00R B03S B03Y C02C -144.6(5) . . . . ?
C00R B03S B03Y C014 -36.7(3) . . . . ?
C00R B03S B03Y B04N 97.8(4) . . . . ?
C00R B03S B03Y B050 -2.1(5) . . . . ?
C00R B03S B03Y B052 59.9(5) . . . . ?
C00R B03S B04J B04N -135.6(4) . . . . ?
C00R B03S B04J B04T -98.6(5) . . . . ?
C00R B03S B04J B04W -36.2(4) . . . . ?
C00R B03S B04N B03Y -102.1(4) . . . . ?
C00R B03S B04N B04J 37.9(4) . . . . ?
C00R B03S B04N B04T 0.8(6) . . . . ?
C00R B03S B04N B052 -63.3(5) . . . . ?
C00R B04A B04W B04J 34.2(4) . . . . ?
C00R B04A B04W B04T 97.7(4) . . . . ?
C00R B04A B04W B04Z 135.8(4) . . . . ?
C00R B04A B04Z B04T -1.4(6) . . . . ?
C00R B04A B04Z B04W -38.4(4) . . . . ?
C00R B04A B04Z B050 99.1(4) . . . . ?
C00R B04A B04Z B052 62.1(6) . . . . ?
C00R B04A B050 C014 36.3(4) . . . . ?
C00R B04A B050 B03Y 1.5(6) . . . . ?
C00R B04A B050 B04Z -100.0(5) . . . . ?
C00R B04A B050 B052 -62.9(5) . . . . ?
C00R B04J B04N B03S -38.5(4) . . . . ?
C00R B04J B04N B03Y -1.9(5) . . . . ?
C00R B04J B04N B04T 99.5(5) . . . . ?
C00R B04J B04N B052 62.3(5) . . . . ?
C00R B04J B04T B04N -98.7(4) . . . . ?
C00R B04J B04T B04W 38.5(4) . . . . ?
C00R B04J B04T B04Z 1.4(6) . . . . ?
C00R B04J B04T B052 -61.7(5) . . . . ?
C00R B04J B04W B04A -34.9(4) . . . . ?
C00R B04J B04W B04T -135.8(5) . . . . ?
C00R B04J B04W B04Z -97.4(5) . . . . ?
C00R B04W B04Z B04A 39.0(4) . . . . ?
C00R B04W B04Z B04T -99.2(5) . . . . ?
C00R B04W B04Z B050 0.2(6) . . . . ?
C00R B04W B04Z B052 -63.1(6) . . . . ?
C00X N004 C01Z C029 1.8(8) . . . . ?
C00X C02W C03H C029 -0.9(9) . . . . ?
C00X C014 B03S C00R -106.4(5) . . . . ?
C00X C014 B03S B03Y 114.4(5) . . . . ?
C00X C014 B03S B04J -142.7(4) . . . . ?
C00X C014 B03S B04N 154.1(4) . . . . ?
C00X C014 B03Y C02C 0.7(8) . . . . ?
C00X C014 B03Y B03S -106.9(5) . . . . ?
C00X C014 B03Y B04N -146.1(5) . . . . ?
C00X C014 B03Y B050 113.4(6) . . . . ?
C00X C014 B03Y B052 152.5(5) . . . . ?
C00X C014 B04A C00R 106.5(5) . . . . ?
C00X C014 B04A B04W 143.5(5) . . . . ?
C00X C014 B04A B04Z -153.4(5) . . . . ?
C00X C014 B04A B050 -114.9(5) . . . . ?
C00X C014 B050 B03Y -112.4(5) . . . . ?
C00X C014 B050 B04A 106.0(5) . . . . ?
C00X C014 B050 B04Z 143.8(5) . . . . ?
C00X C014 B050 B052 -152.7(4) . . . . ?
C01Z N004 C00X C02W -1.0(8) . . . . ?
C01Z N004 C00X C014 179.7(4) . . . . ?
C02C C025 C037 C04I 148.4(6) . . . . ?
C02C C025 C037 C055 -145.7(6) . . . . ?
C02C B03Y B04N B03S -104.7(6) . . . . ?
C02C B03Y B04N B04J -141.1(5) . . . . ?
C02C B03Y B04N B04T 155.4(5) . . . . ?
C02C B03Y B04N B052 118.6(6) . . . . ?
C02C B03Y B050 C014 105.7(5) . . . . ?
C02C B03Y B050 B04A 140.9(5) . . . . ?
C02C B03Y B050 B04Z -156.5(5) . . . . ?
C02C B03Y B050 B052 -119.6(6) . . . . ?
C02C B03Y B052 B04N -114.1(7) . . . . ?
C02C B03Y B052 B04T -150.3(6) . . . . ?
C02C B03Y B052 B04Z 145.5(6) . . . . ?
C02C B03Y B052 B050 109.3(7) . . . . ?
C02W C00X C014 C00R 112.2(5) . . . . ?
C02W C00X C014 B03S -179.3(5) . . . . ?
C02W C00X C014 B03Y -105.3(6) . . . . ?
C02W C00X C014 B04A 43.6(7) . . . . ?
C02W C00X C014 B050 -29.3(7) . . . . ?
C02W C03H C029 C01Z 1.6(10) . . . . ?
C02Z C00N C00R C014 -93.7(6) . . . . ?
C02Z C00N C00R B03S -162.8(5) . . . . ?
C02Z C00N C00R B04A -24.3(7) . . . . ?
C02Z C00N C00R B04J 122.3(6) . . . . ?
C02Z C00N C00R B04W 46.9(7) . . . . ?
C02Z C00N C010 C021 2.1(7) . . . . ?
C010 C00N C00R C014 91.4(5) . . . . ?
C010 C00N C00R B03S 22.3(7) . . . . ?
C010 C00N C00R B04A 160.8(4) . . . . ?
C010 C00N C00R B04J -52.6(6) . . . . ?
C010 C00N C00R B04W -128.0(5) . . . . ?
C010 C00N C02Z C036 -1.0(9) . . . . ?
C014 C00R B03S B03Y 36.0(3) . . . . ?
C014 C00R B03S B04J 138.0(4) . . . . ?
C014 C00R B03S B04N 98.9(4) . . . . ?
C014 C00R B04A B04W -137.6(4) . . . . ?
C014 C00R B04A B04Z -98.4(4) . . . . ?
C014 C00R B04A B050 -35.4(4) . . . . ?
C014 C00R B04J B03S -37.7(4) . . . . ?
C014 C00R B04J B04N 0.8(5) . . . . ?
C014 C00R B04J B04T 62.7(5) . . . . ?
C014 C00R B04J B04W 101.3(4) . . . . ?
C014 C00R B04W B04A 38.2(4) . . . . ?
C014 C00R B04W B04J -103.1(4) . . . . ?
C014 C00R B04W B04T -64.3(5) . . . . ?
C014 C00R B04W B04Z -0.2(5) . . . . ?
C014 C00X C02W C03H 179.8(5) . . . . ?
C014 B03S B03Y C02C -107.9(5) . . . . ?
C014 B03S B03Y B04N 134.5(4) . . . . ?
C014 B03S B03Y B050 34.7(4) . . . . ?
C014 B03S B03Y B052 96.6(4) . . . . ?
C014 B03S B04J C00R 37.4(4) . . . . ?
C014 B03S B04J B04N -98.3(4) . . . . ?
C014 B03S B04J B04T -61.2(5) . . . . ?
C014 B03S B04J B04W 1.2(5) . . . . ?
C014 B03S B04N B03Y -39.2(4) . . . . ?
C014 B03S B04N B04J 100.8(4) . . . . ?
C014 B03S B04N B04T 63.7(5) . . . . ?
C014 B03S B04N B052 -0.4(5) . . . . ?
C014 B03Y B04N B03S 38.6(4) . . . . ?
C014 B03Y B04N B04J 2.2(5) . . . . ?
C014 B03Y B04N B04T -61.2(5) . . . . ?
C014 B03Y B04N B052 -98.0(4) . . . . ?
C014 B03Y B050 B04A 35.1(4) . . . . ?
C014 B03Y B050 B04Z 97.7(5) . . . . ?
C014 B03Y B050 B052 134.6(5) . . . . ?
C014 B03Y B052 B04N 98.2(5) . . . . ?
C014 B03Y B052 B04T 62.0(6) . . . . ?
C014 B03Y B052 B04Z -2.2(6) . . . . ?
C014 B03Y B052 B050 -38.3(4) . . . . ?
C014 B04A B04W C00R -37.2(4) . . . . ?
C014 B04A B04W B04J -3.0(6) . . . . ?
C014 B04A B04W B04T 60.5(5) . . . . ?
C014 B04A B04W B04Z 98.6(4) . . . . ?
C014 B04A B04Z B04T -63.4(5) . . . . ?
C014 B04A B04Z B04W -100.4(4) . . . . ?
C014 B04A B04Z B050 37.1(4) . . . . ?
C014 B04A B04Z B052 0.2(6) . . . . ?
C014 B04A B050 B03Y -34.8(4) . . . . ?
C014 B04A B050 B04Z -136.3(5) . . . . ?
C014 B04A B050 B052 -99.2(4) . . . . ?
C014 B050 B052 B03Y 39.9(4) . . . . ?
C014 B050 B052 B04N 1.1(6) . . . . ?
C014 B050 B052 B04T -61.9(5) . . . . ?
C014 B050 B052 B04Z -99.7(5) . . . . ?
C021 C02E C036 C02Z 0.4(10) . . . . ?
C025 C02C B03Y C014 143.9(5) . . . . ?
C025 C02C B03Y B03S -148.8(5) . . . . ?
C025 C02C B03Y B04N -77.5(7) . . . . ?
C025 C02C B03Y B050 75.5(7) . . . . ?
C025 C02C B03Y B052 0.2(9) . . . . ?
C025 C037 C055 C04I -106.9(7) . . . . ?
C036 C02E C021 C010 0.7(8) . . . . ?
C046 C02E C021 C010 -179.3(5) . . . . ?
C046 C02E C036 C02Z -179.6(6) . . . . ?
C055 C04I C037 C025 106.8(8) . . . . ?
B03S C00R C014 C00X 108.0(5) . . . . ?
B03S C00R C014 B03Y -38.6(4) . . . . ?
B03S C00R C014 B04A -144.2(4) . . . . ?
B03S C00R C014 B050 -105.7(4) . . . . ?
B03S C00R B04A C014 32.6(4) . . . . ?
B03S C00R B04A B04W -105.0(4) . . . . ?
B03S C00R B04A B04Z -65.8(5) . . . . ?
B03S C00R B04A B050 -2.8(5) . . . . ?
B03S C00R B04J B04N 38.5(4) . . . . ?
B03S C00R B04J B04T 100.4(5) . . . . ?
B03S C00R B04J B04W 139.0(5) . . . . ?
B03S C00R B04W B04A 102.0(5) . . . . ?
B03S C00R B04W B04J -39.2(4) . . . . ?
B03S C00R B04W B04T -0.5(6) . . . . ?
B03S C00R B04W B04Z 63.7(5) . . . . ?
B03S C014 B03Y C02C 107.6(5) . . . . ?
B03S C014 B03Y B04N -39.2(4) . . . . ?
B03S C014 B03Y B050 -139.6(4) . . . . ?
B03S C014 B03Y B052 -100.5(5) . . . . ?
B03S C014 B04A C00R -33.0(4) . . . . ?
B03S C014 B04A B04W 3.9(5) . . . . ?
B03S C014 B04A B04Z 67.0(5) . . . . ?
B03S C014 B04A B050 105.5(4) . . . . ?
B03S C014 B050 B03Y 38.8(4) . . . . ?
B03S C014 B050 B04A -102.8(4) . . . . ?
B03S C014 B050 B04Z -65.0(5) . . . . ?
B03S C014 B050 B052 -1.4(6) . . . . ?
B03S B03Y B04N B04J -36.4(4) . . . . ?
B03S B03Y B04N B04T -99.8(5) . . . . ?
B03S B03Y B04N B052 -136.6(4) . . . . ?
B03S B03Y B050 C014 -34.8(4) . . . . ?
B03S B03Y B050 B04A 0.3(6) . . . . ?
B03S B03Y B050 B04Z 62.9(5) . . . . ?
B03S B03Y B050 B052 99.8(5) . . . . ?
B03S B03Y B052 B04N 37.9(4) . . . . ?
B03S B03Y B052 B04T 1.7(6) . . . . ?
B03S B03Y B052 B04Z -62.6(6) . . . . ?
B03S B03Y B052 B050 -98.7(4) . . . . ?
B03S B04J B04N B03Y 36.6(4) . . . . ?
B03S B04J B04N B04T 138.0(5) . . . . ?
B03S B04J B04N B052 100.7(5) . . . . ?
B03S B04J B04T B04N -36.9(4) . . . . ?
B03S B04J B04T B04W 100.4(5) . . . . ?
B03S B04J B04T B04Z 63.2(5) . . . . ?
B03S B04J B04T B052 0.1(6) . . . . ?
B03S B04J B04W C00R 36.1(4) . . . . ?
B03S B04J B04W B04A 1.2(6) . . . . ?
B03S B04J B04W B04T -99.7(5) . . . . ?
B03S B04J B04W B04Z -61.3(5) . . . . ?
B03S B04N B04T B04J 37.6(4) . . . . ?
B03S B04N B04T B04W -1.1(7) . . . . ?
B03S B04N B04T B04Z -63.7(6) . . . . ?
B03S B04N B04T B052 -101.1(5) . . . . ?
B03S B04N B052 B03Y -39.1(4) . . . . ?
B03S B04N B052 B04T 100.5(5) . . . . ?
B03S B04N B052 B04Z 62.5(5) . . . . ?
B03S B04N B052 B050 -0.4(6) . . . . ?
B03Y C02C C025 O01B -95.7(7) . . . . ?
B03Y C02C C025 C037 82.2(7) . . . . ?
B03Y C014 B03S C00R 139.2(4) . . . . ?
B03Y C014 B03S B04J 102.9(4) . . . . ?
B03Y C014 B03S B04N 39.7(4) . . . . ?
B03Y C014 B04A C00R -101.7(4) . . . . ?
B03Y C014 B04A B04W -64.8(5) . . . . ?
B03Y C014 B04A B04Z -1.7(6) . . . . ?
B03Y C014 B04A B050 36.8(4) . . . . ?
B03Y C014 B050 B04A -141.6(5) . . . . ?
B03Y C014 B050 B04Z -103.8(5) . . . . ?
B03Y C014 B050 B052 -40.3(4) . . . . ?
B03Y B03S B04J C00R 99.6(4) . . . . ?
B03Y B03S B04J B04N -36.1(4) . . . . ?
B03Y B03S B04J B04T 0.9(5) . . . . ?
B03Y B03S B04J B04W 63.4(5) . . . . ?
B03Y B03S B04N B04J 140.1(4) . . . . ?
B03Y B03S B04N B04T 102.9(5) . . . . ?
B03Y B03S B04N B052 38.8(4) . . . . ?
B03Y B04N B04T B04J 102.1(5) . . . . ?
B03Y B04N B04T B04W 63.4(6) . . . . ?
B03Y B04N B04T B04Z 0.8(6) . . . . ?
B03Y B04N B04T B052 -36.6(4) . . . . ?
B03Y B04N B052 B04T 139.6(5) . . . . ?
B03Y B04N B052 B04Z 101.6(5) . . . . ?
B03Y B04N B052 B050 38.6(4) . . . . ?
B03Y B050 B052 B04N -38.8(4) . . . . ?
B03Y B050 B052 B04T -101.7(5) . . . . ?
B03Y B050 B052 B04Z -139.6(5) . . . . ?
B04A C00R C014 C00X -107.8(5) . . . . ?
B04A C00R C014 B03S 144.2(4) . . . . ?
B04A C00R C014 B03Y 105.6(4) . . . . ?
B04A C00R C014 B050 38.5(4) . . . . ?
B04A C00R B03S C014 -32.9(4) . . . . ?
B04A C00R B03S B03Y 3.1(5) . . . . ?
B04A C00R B03S B04J 105.1(5) . . . . ?
B04A C00R B03S B04N 65.9(5) . . . . ?
B04A C00R B04J B03S -102.8(4) . . . . ?
B04A C00R B04J B04N -64.3(5) . . . . ?
B04A C00R B04J B04T -2.4(5) . . . . ?
B04A C00R B04J B04W 36.2(4) . . . . ?
B04A C00R B04W B04J -141.3(5) . . . . ?
B04A C00R B04W B04T -102.5(5) . . . . ?
B04A C00R B04W B04Z -38.4(4) . . . . ?
B04A C014 B03S C00R 33.0(4) . . . . ?
B04A C014 B03S B03Y -106.1(4) . . . . ?
B04A C014 B03S B04J -3.2(5) . . . . ?
B04A C014 B03S B04N -66.4(5) . . . . ?
B04A C014 B03Y C02C -149.4(5) . . . . ?
B04A C014 B03Y B03S 103.0(4) . . . . ?
B04A C014 B03Y B04N 63.8(5) . . . . ?
B04A C014 B03Y B050 -36.7(4) . . . . ?
B04A C014 B03Y B052 2.4(6) . . . . ?
B04A C014 B050 B03Y 141.6(5) . . . . ?
B04A C014 B050 B04Z 37.8(4) . . . . ?
B04A C014 B050 B052 101.4(5) . . . . ?
B04A B04W B04Z B04T -138.2(4) . . . . ?
B04A B04W B04Z B050 -38.8(4) . . . . ?
B04A B04W B04Z B052 -102.1(5) . . . . ?
B04A B04Z B050 C014 -38.8(4) . . . . ?
B04A B04Z B050 B03Y -101.9(5) . . . . ?
B04A B04Z B050 B052 -138.8(5) . . . . ?
B04A B04Z B052 B03Y 1.3(7) . . . . ?
B04A B04Z B052 B04N -62.6(6) . . . . ?
B04A B04Z B052 B04T -100.3(5) . . . . ?
B04A B04Z B052 B050 37.6(4) . . . . ?
B04A B050 B052 B03Y 103.5(4) . . . . ?
B04A B050 B052 B04N 64.7(5) . . . . ?
B04A B050 B052 B04T 1.8(6) . . . . ?
B04A B050 B052 B04Z -36.1(4) . . . . ?
B04J C00R C014 C00X 147.2(4) . . . . ?
B04J C00R C014 B03S 39.3(4) . . . . ?
B04J C00R C014 B03Y 0.7(5) . . . . ?
B04J C00R C014 B04A -104.9(4) . . . . ?
B04J C00R C014 B050 -66.4(5) . . . . ?
B04J C00R B03S C014 -138.0(4) . . . . ?
B04J C00R B03S B03Y -102.0(4) . . . . ?
B04J C00R B03S B04N -39.2(4) . . . . ?
B04J C00R B04A C014 100.8(4) . . . . ?
B04J C00R B04A B04W -36.8(4) . . . . ?
B04J C00R B04A B04Z 2.4(5) . . . . ?
B04J C00R B04A B050 65.4(5) . . . . ?
B04J C00R B04W B04A 141.3(5) . . . . ?
B04J C00R B04W B04T 38.8(4) . . . . ?
B04J C00R B04W B04Z 102.9(5) . . . . ?
B04J B03S B03Y C02C 153.9(5) . . . . ?
B04J B03S B03Y C014 -98.2(4) . . . . ?
B04J B03S B03Y B04N 36.3(4) . . . . ?
B04J B03S B03Y B050 -63.5(5) . . . . ?
B04J B03S B03Y B052 -1.6(5) . . . . ?
B04J B03S B04N B03Y -140.1(4) . . . . ?
B04J B03S B04N B04T -37.2(4) . . . . ?
B04J B03S B04N B052 -101.3(5) . . . . ?
B04J B04N B04T B04W -38.7(5) . . . . ?
B04J B04N B04T B04Z -101.3(5) . . . . ?
B04J B04N B04T B052 -138.7(5) . . . . ?
B04J B04N B052 B03Y -102.9(4) . . . . ?
B04J B04N B052 B04T 36.7(4) . . . . ?
B04J B04N B052 B04Z -1.4(6) . . . . ?
B04J B04N B052 B050 -64.3(5) . . . . ?
B04J B04T B04W C00R -38.0(4) . . . . ?
B04J B04T B04W B04A -101.2(5) . . . . ?
B04J B04T B04W B04Z -138.0(5) . . . . ?
B04J B04T B04Z B04A 0.0(6) . . . . ?
B04J B04T B04Z B04W 37.7(4) . . . . ?
B04J B04T B04Z B050 -64.6(6) . . . . ?
B04J B04T B04Z B052 -102.0(5) . . . . ?
B04J B04T B052 B03Y -1.1(6) . . . . ?
B04J B04T B052 B04N -37.7(4) . . . . ?
B04J B04T B052 B04Z 100.0(5) . . . . ?
B04J B04T B052 B050 62.5(6) . . . . ?
B04J B04W B04Z B04A 100.4(5) . . . . ?
B04J B04W B04Z B04T -37.8(4) . . . . ?
B04J B04W B04Z B050 61.6(6) . . . . ?
B04J B04W B04Z B052 -1.7(6) . . . . ?
B04N B03S B03Y C02C 117.6(5) . . . . ?
B04N B03S B03Y C014 -134.5(4) . . . . ?
B04N B03S B03Y B050 -99.9(4) . . . . ?
B04N B03S B03Y B052 -38.0(4) . . . . ?
B04N B03S B04J C00R 135.6(4) . . . . ?
B04N B03S B04J B04T 37.0(4) . . . . ?
B04N B03S B04J B04W 99.5(5) . . . . ?
B04N B03Y B050 C014 -96.6(4) . . . . ?
B04N B03Y B050 B04A -61.5(5) . . . . ?
B04N B03Y B050 B04Z 1.1(6) . . . . ?
B04N B03Y B050 B052 38.0(4) . . . . ?
B04N B03Y B052 B04T -36.2(4) . . . . ?
B04N B03Y B052 B04Z -100.4(5) . . . . ?
B04N B03Y B052 B050 -136.6(5) . . . . ?
B04N B04J B04T B04W 137.2(5) . . . . ?
B04N B04J B04T B04Z 100.1(5) . . . . ?
B04N B04J B04T B052 37.0(4) . . . . ?
B04N B04J B04W C00R 98.2(4) . . . . ?
B04N B04J B04W B04A 63.3(5) . . . . ?
B04N B04J B04W B04T -37.6(4) . . . . ?
B04N B04J B04W B04Z 0.8(6) . . . . ?
B04N B04T B04W C00R 0.9(6) . . . . ?
B04N B04T B04W B04A -62.2(6) . . . . ?
B04N B04T B04W B04J 39.0(5) . . . . ?
B04N B04T B04W B04Z -99.1(5) . . . . ?
B04N B04T B04Z B04A 64.5(6) . . . . ?
B04N B04T B04Z B04W 102.2(5) . . . . ?
B04N B04T B04Z B050 -0.1(6) . . . . ?
B04N B04T B04Z B052 -37.5(4) . . . . ?
B04N B04T B052 B03Y 36.5(4) . . . . ?
B04N B04T B052 B04Z 137.6(5) . . . . ?
B04N B04T B052 B050 100.1(5) . . . . ?
B04T B04J B04N B03S -138.0(5) . . . . ?
B04T B04J B04N B03Y -101.4(5) . . . . ?
B04T B04J B04N B052 -37.3(4) . . . . ?
B04T B04J B04W C00R 135.8(5) . . . . ?
B04T B04J B04W B04A 100.9(5) . . . . ?
B04T B04J B04W B04Z 38.4(4) . . . . ?
B04T B04N B052 B03Y -139.6(5) . . . . ?
B04T B04N B052 B04Z -38.0(4) . . . . ?
B04T B04N B052 B050 -101.0(5) . . . . ?
B04T B04W B04Z B04A 138.2(4) . . . . ?
B04T B04W B04Z B050 99.4(5) . . . . ?
B04T B04W B04Z B052 36.1(4) . . . . ?
B04T B04Z B050 C014 62.5(5) . . . . ?
B04T B04Z B050 B03Y -0.6(6) . . . . ?
B04T B04Z B050 B04A 101.3(5) . . . . ?
B04T B04Z B050 B052 -37.5(4) . . . . ?
B04T B04Z B052 B03Y 101.6(5) . . . . ?
B04T B04Z B052 B04N 37.7(4) . . . . ?
B04T B04Z B052 B050 137.9(5) . . . . ?
B04W C00R C014 C00X -146.3(4) . . . . ?
B04W C00R C014 B03S 105.7(4) . . . . ?
B04W C00R C014 B03Y 67.1(5) . . . . ?
B04W C00R C014 B04A -38.5(4) . . . . ?
B04W C00R C014 B050 0.0(5) . . . . ?
B04W C00R B03S C014 -99.1(4) . . . . ?
B04W C00R B03S B03Y -63.0(5) . . . . ?
B04W C00R B03S B04J 39.0(4) . . . . ?
B04W C00R B03S B04N -0.2(6) . . . . ?
B04W C00R B04A C014 137.6(4) . . . . ?
B04W C00R B04A B04Z 39.2(4) . . . . ?
B04W C00R B04A B050 102.2(5) . . . . ?
B04W C00R B04J B03S -139.0(5) . . . . ?
B04W C00R B04J B04N -100.6(5) . . . . ?
B04W C00R B04J B04T -38.6(4) . . . . ?
B04W B04A B04Z B04T 37.0(4) . . . . ?
B04W B04A B04Z B050 137.5(4) . . . . ?
B04W B04A B04Z B052 100.6(5) . . . . ?
B04W B04A B050 C014 98.1(4) . . . . ?
B04W B04A B050 B03Y 63.2(5) . . . . ?
B04W B04A B050 B04Z -38.2(4) . . . . ?
B04W B04A B050 B052 -1.2(5) . . . . ?
B04W B04J B04N B03S -100.4(4) . . . . ?
B04W B04J B04N B03Y -63.8(5) . . . . ?
B04W B04J B04N B04T 37.6(4) . . . . ?
B04W B04J B04N B052 0.3(5) . . . . ?
B04W B04J B04T B04N -137.2(5) . . . . ?
B04W B04J B04T B04Z -37.1(4) . . . . ?
B04W B04J B04T B052 -100.2(5) . . . . ?
B04W B04T B04Z B04A -37.7(4) . . . . ?
B04W B04T B04Z B050 -102.3(5) . . . . ?
B04W B04T B04Z B052 -139.7(4) . . . . ?
B04W B04T B052 B03Y -65.3(6) . . . . ?
B04W B04T B052 B04N -101.9(5) . . . . ?
B04W B04T B052 B04Z 35.8(4) . . . . ?
B04W B04T B052 B050 -1.7(6) . . . . ?
B04W B04Z B050 C014 -0.2(6) . . . . ?
B04W B04Z B050 B03Y -63.4(6) . . . . ?
B04W B04Z B050 B04A 38.6(4) . . . . ?
B04W B04Z B050 B052 -100.2(5) . . . . ?
B04W B04Z B052 B03Y 65.8(6) . . . . ?
B04W B04Z B052 B04N 1.9(6) . . . . ?
B04W B04Z B052 B04T -35.8(4) . . . . ?
B04W B04Z B052 B050 102.1(5) . . . . ?
B04Z B04A B04W C00R -135.8(4) . . . . ?
B04Z B04A B04W B04J -101.6(5) . . . . ?
B04Z B04A B04W B04T -38.1(4) . . . . ?
B04Z B04A B050 C014 136.3(5) . . . . ?
B04Z B04A B050 B03Y 101.5(5) . . . . ?
B04Z B04A B050 B052 37.1(4) . . . . ?
B04Z B04T B04W C00R 100.0(5) . . . . ?
B04Z B04T B04W B04A 36.9(4) . . . . ?
B04Z B04T B04W B04J 138.0(5) . . . . ?
B04Z B04T B052 B03Y -101.1(5) . . . . ?
B04Z B04T B052 B04N -137.6(5) . . . . ?
B04Z B04T B052 B050 -37.5(4) . . . . ?
B04Z B050 B052 B03Y 139.6(5) . . . . ?
B04Z B050 B052 B04N 100.8(5) . . . . ?
B04Z B050 B052 B04T 37.9(4) . . . . ?
B050 C014 B03S C00R 100.6(4) . . . . ?
B050 C014 B03S B03Y -38.6(4) . . . . ?
B050 C014 B03S B04J 64.4(5) . . . . ?
B050 C014 B03S B04N 1.2(5) . . . . ?
B050 C014 B03Y C02C -112.8(6) . . . . ?
B050 C014 B03Y B03S 139.6(4) . . . . ?
B050 C014 B03Y B04N 100.5(4) . . . . ?
B050 C014 B03Y B052 39.1(4) . . . . ?
B050 C014 B04A C00R -138.5(4) . . . . ?
B050 C014 B04A B04W -101.6(5) . . . . ?
B050 C014 B04A B04Z -38.5(4) . . . . ?
B050 B03Y B04N B03S 98.6(4) . . . . ?
B050 B03Y B04N B04J 62.3(5) . . . . ?
B050 B03Y B04N B04T -1.2(6) . . . . ?
B050 B03Y B04N B052 -38.0(4) . . . . ?
B050 B03Y B052 B04N 136.6(5) . . . . ?
B050 B03Y B052 B04T 100.4(5) . . . . ?
B050 B03Y B052 B04Z 36.1(5) . . . . ?
B050 B04A B04W C00R -97.6(4) . . . . ?
B050 B04A B04W B04J -63.4(5) . . . . ?
B050 B04A B04W B04T 0.1(5) . . . . ?
B050 B04A B04W B04Z 38.2(4) . . . . ?
B050 B04A B04Z B04T -100.5(5) . . . . ?
B050 B04A B04Z B04W -137.5(4) . . . . ?
B050 B04A B04Z B052 -37.0(4) . . . . ?
B050 B04Z B052 B03Y -36.3(4) . . . . ?
B050 B04Z B052 B04N -100.2(5) . . . . ?
B050 B04Z B052 B04T -137.9(5) . . . . ?
B052 B03Y B04N B03S 136.6(4) . . . . ?
B052 B03Y B04N B04J 100.3(5) . . . . ?
B052 B03Y B04N B04T 36.8(4) . . . . ?
B052 B03Y B050 C014 -134.6(5) . . . . ?
B052 B03Y B050 B04A -99.5(5) . . . . ?
B052 B03Y B050 B04Z -36.9(4) . . . . ?
B052 B04N B04T B04J 138.7(5) . . . . ?
B052 B04N B04T B04W 100.1(6) . . . . ?
B052 B04N B04T B04Z 37.4(4) . . . . ?
B052 B04T B04W C00R 64.1(6) . . . . ?
B052 B04T B04W B04A 1.0(6) . . . . ?
B052 B04T B04W B04J 102.1(5) . . . . ?
B052 B04T B04W B04Z -35.9(4) . . . . ?
B052 B04T B04Z B04A 102.0(5) . . . . ?
B052 B04T B04Z B04W 139.7(5) . . . . ?
B052 B04T B04Z B050 37.4(4) . . . . ?
B052 B04Z B050 C014 100.0(5) . . . . ?
B052 B04Z B050 B03Y 36.9(4) . . . . ?
B052 B04Z B050 B04A 138.8(5) . . . . ?
O003 C01A C02S C03M -38.0(9) . . . . ?
O003 C01A C02S C04L 28.8(8) . . . . ?
O003 C01A C019 B02M -95.2(6) . . . . ?
N007 C00Y C01W C02O 2.2(8) . . . . ?
N007 C02H C024 C02O 0.2(9) . . . . ?
C00K C00L C00O C013 178.2(4) . . . . ?
C00K C00L C02P C02L -178.2(5) . . . . ?
C00K C00M C00Y N007 -75.5(5) . . . . ?
C00K C00M C00Y C01W 104.6(5) . . . . ?
C00K C00M B02M C019 145.8(4) . . . . ?
C00K C00M B02M B03U -64.0(5) . . . . ?
C00K C00M B02M B04D -103.6(4) . . . . ?
C00K C00M B02M B039 37.1(3) . . . . ?
C00K C00M B02M B047 -3.1(5) . . . . ?
C00K C00M B04D B02M 103.6(4) . . . . ?
C00K C00M B04D B03U 63.8(4) . . . . ?
C00K C00M B04D B04U 1.1(5) . . . . ?
C00K C00M B04D B049 -37.8(4) . . . . ?
C00K C00M B039 B02M -139.5(4) . . . . ?
C00K C00M B039 B03P -36.8(3) . . . . ?
C00K C00M B039 B047 -99.2(4) . . . . ?
C00K C00M B049 B04D 139.1(4) . . . . ?
C00K C00M B049 B04U 99.1(4) . . . . ?
C00K C00M B049 B043 36.4(3) . . . . ?
C00K B03P B03X B03U -62.9(5) . . . . ?
C00K B03P B03X B04U 1.4(5) . . . . ?
C00K B03P B03X B043 38.2(4) . . . . ?
C00K B03P B03X B047 -99.2(4) . . . . ?
C00K B03P B039 C00M 37.8(3) . . . . ?
C00K B03P B039 B02M 99.5(4) . . . . ?
C00K B03P B039 B047 136.0(4) . . . . ?
C00K B03P B043 B03X -136.2(4) . . . . ?
C00K B03P B043 B04U -98.7(4) . . . . ?
C00K B03P B043 B049 -35.7(4) . . . . ?
C00K B03P B047 B02M -2.2(5) . . . . ?
C00K B03P B047 B03U 62.9(5) . . . . ?
C00K B03P B047 B03X 99.9(4) . . . . ?
C00K B03P B047 B039 -38.3(3) . . . . ?
C00K B039 B047 B02M -102.1(4) . . . . ?
C00K B039 B047 B03P 37.6(4) . . . . ?
C00K B039 B047 B03U -64.0(5) . . . . ?
C00K B039 B047 B03X 0.1(5) . . . . ?
C00K B043 B049 C00M -37.0(3) . . . . ?
C00K B043 B049 B04D -97.7(4) . . . . ?
C00K B043 B049 B04U -136.3(4) . . . . ?
C00L C00K C00M C00Y 0.1(6) . . . . ?
C00L C00K C00M B02M -146.7(4) . . . . ?
C00L C00K C00M B04D 144.9(4) . . . . ?
C00L C00K C00M B039 -108.7(4) . . . . ?
C00L C00K C00M B049 106.7(5) . . . . ?
C00L C00K B03P B03X -150.6(4) . . . . ?
C00L C00K B03P B039 108.4(5) . . . . ?
C00L C00K B03P B043 -111.9(5) . . . . ?
C00L C00K B03P B047 147.0(4) . . . . ?
C00L C00K B039 C00M 107.9(4) . . . . ?
C00L C00K B039 B02M 143.4(4) . . . . ?
C00L C00K B039 B03P -114.9(5) . . . . ?
C00L C00K B039 B047 -153.4(4) . . . . ?
C00L C00K B043 B03P 113.6(5) . . . . ?
C00L C00K B043 B03X 152.4(4) . . . . ?
C00L C00K B043 B04U -144.2(4) . . . . ?
C00L C00K B043 B049 -105.9(5) . . . . ?
C00L C00K B049 C00M -108.8(4) . . . . ?
C00L C00K B049 B04D -144.0(4) . . . . ?
C00L C00K B049 B04U 152.2(4) . . . . ?
C00L C00K B049 B043 113.7(4) . . . . ?
C00L C00O C013 C01D 0.3(7) . . . . ?
C00M C00K C00L C00O 84.9(5) . . . . ?
C00M C00K C00L C02P -98.5(5) . . . . ?
C00M C00K B03P B03X 62.7(4) . . . . ?
C00M C00K B03P B039 -38.3(3) . . . . ?
C00M C00K B03P B043 101.4(4) . . . . ?
C00M C00K B03P B047 0.3(5) . . . . ?
C00M C00K B039 B02M 35.6(3) . . . . ?
C00M C00K B039 B03P 137.3(4) . . . . ?
C00M C00K B039 B047 98.7(4) . . . . ?
C00M C00K B043 B03P -102.6(4) . . . . ?
C00M C00K B043 B03X -63.7(5) . . . . ?
C00M C00K B043 B04U -0.4(5) . . . . ?
C00M C00K B043 B049 38.0(3) . . . . ?
C00M C00K B049 B04D -35.2(3) . . . . ?
C00M C00K B049 B04U -99.1(4) . . . . ?
C00M C00K B049 B043 -137.6(4) . . . . ?
C00M C00Y C01W C02O -178.0(5) . . . . ?
C00M B02M B03U B03X 61.4(5) . . . . ?
C00M B02M B03U B04D -38.5(4) . . . . ?
C00M B02M B03U B04U -1.5(5) . . . . ?
C00M B02M B03U B047 98.6(4) . . . . ?
C00M B02M B04D B03U 134.7(4) . . . . ?
C00M B02M B04D B04U 97.1(5) . . . . ?
C00M B02M B04D B049 34.8(4) . . . . ?
C00M B02M B039 C00K -36.3(3) . . . . ?
C00M B02M B039 B03P -97.6(4) . . . . ?
C00M B02M B039 B047 -133.9(4) . . . . ?
C00M B02M B047 B03P 3.2(5) . . . . ?
C00M B02M B047 B03U -98.4(4) . . . . ?
C00M B02M B047 B03X -60.8(5) . . . . ?
C00M B02M B047 B039 39.7(3) . . . . ?
C00M B04D B04U B03U 99.2(4) . . . . ?
C00M B04D B04U B03X 62.2(5) . . . . ?
C00M B04D B04U B043 -1.3(5) . . . . ?
C00M B04D B04U B049 -39.5(4) . . . . ?
C00M B04D B049 C00K 35.9(3) . . . . ?
C00M B04D B049 B04U 135.0(4) . . . . ?
C00M B04D B049 B043 96.9(4) . . . . ?
C00M B039 B047 B02M -39.5(3) . . . . ?
C00M B039 B047 B03P 100.2(4) . . . . ?
C00M B039 B047 B03U -1.3(5) . . . . ?
C00M B039 B047 B03X 62.8(5) . . . . ?
C00O C00L C02P C02L -1.4(8) . . . . ?
C00Y N007 C02H C024 1.0(8) . . . . ?
C00Y C00M B02M C019 1.1(7) . . . . ?
C00Y C00M B02M B03U 151.3(4) . . . . ?
C00Y C00M B02M B04D 111.7(5) . . . . ?
C00Y C00M B02M B039 -107.6(5) . . . . ?
C00Y C00M B02M B047 -147.7(4) . . . . ?
C00Y C00M B04D B02M -113.3(5) . . . . ?
C00Y C00M B04D B03U -153.1(4) . . . . ?
C00Y C00M B04D B04U 144.2(4) . . . . ?
C00Y C00M B04D B049 105.3(5) . . . . ?
C00Y C00M B039 C00K -106.6(4) . . . . ?
C00Y C00M B039 B02M 113.8(4) . . . . ?
C00Y C00M B039 B03P -143.4(4) . . . . ?
C00Y C00M B039 B047 154.2(4) . . . . ?
C00Y C00M B049 C00K 107.7(4) . . . . ?
C00Y C00M B049 B04D -113.2(5) . . . . ?
C00Y C00M B049 B04U -153.2(4) . . . . ?
C00Y C00M B049 B043 144.2(4) . . . . ?
C00Y C01W C02O C024 -0.9(8) . . . . ?
C01A C02S C03M C04L 106.1(6) . . . . ?
C01A C02S C04L C03M -107.4(6) . . . . ?
C01A C019 B02M C00M 139.2(5) . . . . ?
C01A C019 B02M B03U -3.4(7) . . . . ?
C01A C019 B02M B04D 71.1(6) . . . . ?
C01A C019 B02M B039 -152.1(4) . . . . ?
C01A C019 B02M B047 -79.4(6) . . . . ?
C01D C02L C02P C00L -0.5(9) . . . . ?
C01W C02O C024 C02H -0.2(9) . . . . ?
C02H N007 C00Y C00M 177.9(5) . . . . ?
C02H N007 C00Y C01W -2.2(8) . . . . ?
C02L C01D C013 C00O -2.1(8) . . . . ?
C02P C00L C00O C013 1.4(7) . . . . ?
C02S C01A C019 B02M 84.7(6) . . . . ?
C013 C01D C02L C02P 2.2(9) . . . . ?
C019 C01A C02S C03M 142.1(5) . . . . ?
C019 C01A C02S C04L -151.0(5) . . . . ?
C019 B02M B03U B03X -151.9(5) . . . . ?
C019 B02M B03U B04D 108.2(6) . . . . ?
C019 B02M B03U B04U 145.3(5) . . . . ?
C019 B02M B03U B047 -114.6(6) . . . . ?
C019 B02M B04D C00M 107.0(5) . . . . ?
C019 B02M B04D B03U -118.3(5) . . . . ?
C019 B02M B04D B04U -155.9(4) . . . . ?
C019 B02M B04D B049 141.7(5) . . . . ?
C019 B02M B039 C00K -144.5(4) . . . . ?
C019 B02M B039 C00M -108.2(5) . . . . ?
C019 B02M B039 B03P 154.1(4) . . . . ?
C019 B02M B039 B047 117.9(5) . . . . ?
C019 B02M B047 B03P -142.5(5) . . . . ?
C019 B02M B047 B03U 115.9(6) . . . . ?
C019 B02M B047 B03X 153.6(5) . . . . ?
C019 B02M B047 B039 -106.0(5) . . . . ?
C042 C01D C02L C02P 179.5(5) . . . . ?
C042 C01D C013 C00O -179.5(5) . . . . ?
B02M C00M C00Y N007 67.2(6) . . . . ?
B02M C00M C00Y C01W -112.7(5) . . . . ?
B02M C00M B04D B03U -39.9(4) . . . . ?
B02M C00M B04D B04U -102.6(4) . . . . ?
B02M C00M B04D B049 -141.4(4) . . . . ?
B02M C00M B039 C00K 139.5(4) . . . . ?
B02M C00M B039 B03P 102.8(4) . . . . ?
B02M C00M B039 B047 40.4(3) . . . . ?
B02M C00M B049 C00K -101.5(4) . . . . ?
B02M C00M B049 B04D 37.6(4) . . . . ?
B02M C00M B049 B04U -2.4(6) . . . . ?
B02M C00M B049 B043 -65.0(5) . . . . ?
B02M B03U B03X B03P 0.6(5) . . . . ?
B02M B03U B03X B04U -99.6(4) . . . . ?
B02M B03U B03X B043 -62.5(5) . . . . ?
B02M B03U B03X B047 37.2(4) . . . . ?
B02M B03U B04D C00M 39.0(4) . . . . ?
B02M B03U B04D B04U 138.2(5) . . . . ?
B02M B03U B04D B049 101.9(4) . . . . ?
B02M B03U B04U B03X 101.5(4) . . . . ?
B02M B03U B04U B04D -37.0(4) . . . . ?
B02M B03U B04U B043 64.3(5) . . . . ?
B02M B03U B04U B049 0.1(6) . . . . ?
B02M B03U B047 B03P -101.8(4) . . . . ?
B02M B03U B047 B03X -138.5(4) . . . . ?
B02M B03U B047 B039 -37.5(4) . . . . ?
B02M B04D B04U B03U 37.7(4) . . . . ?
B02M B04D B04U B03X 0.8(6) . . . . ?
B02M B04D B04U B043 -62.8(5) . . . . ?
B02M B04D B04U B049 -101.0(4) . . . . ?
B02M B04D B049 C00K 1.7(5) . . . . ?
B02M B04D B049 C00M -34.2(4) . . . . ?
B02M B04D B049 B04U 100.8(5) . . . . ?
B02M B04D B049 B043 62.7(5) . . . . ?
B02M B039 B047 B03P 139.7(4) . . . . ?
B02M B039 B047 B03U 38.2(4) . . . . ?
B02M B039 B047 B03X 102.3(4) . . . . ?
B03P C00K C00L C00O -59.0(6) . . . . ?
B03P C00K C00L C02P 117.7(5) . . . . ?
B03P C00K C00M C00Y 148.6(4) . . . . ?
B03P C00K C00M B02M 1.8(5) . . . . ?
B03P C00K C00M B04D -66.6(4) . . . . ?
B03P C00K C00M B039 39.8(4) . . . . ?
B03P C00K C00M B049 -104.9(4) . . . . ?
B03P C00K B039 C00M -137.3(4) . . . . ?
B03P C00K B039 B02M -101.7(4) . . . . ?
B03P C00K B039 B047 -38.5(4) . . . . ?
B03P C00K B043 B03X 38.9(4) . . . . ?
B03P C00K B043 B04U 102.2(4) . . . . ?
B03P C00K B043 B049 140.5(4) . . . . ?
B03P C00K B049 C00M 100.3(4) . . . . ?
B03P C00K B049 B04D 65.0(5) . . . . ?
B03P C00K B049 B04U 1.2(5) . . . . ?
B03P C00K B049 B043 -37.3(4) . . . . ?
B03P B03X B04U B03U -101.5(4) . . . . ?
B03P B03X B04U B04D -64.3(5) . . . . ?
B03P B03X B04U B043 36.8(4) . . . . ?
B03P B03X B04U B049 -0.7(6) . . . . ?
B03P B03X B043 C00K -38.1(4) . . . . ?
B03P B03X B043 B04U -138.4(4) . . . . ?
B03P B03X B043 B049 -101.8(4) . . . . ?
B03P B03X B047 B02M 101.2(4) . . . . ?
B03P B03X B047 B03U 139.2(4) . . . . ?
B03P B03X B047 B039 37.7(4) . . . . ?
B03P B039 B047 B02M -139.7(4) . . . . ?
B03P B039 B047 B03U -101.6(5) . . . . ?
B03P B039 B047 B03X -37.5(4) . . . . ?
B03P B043 B049 C00K 35.0(4) . . . . ?
B03P B043 B049 C00M -2.0(5) . . . . ?
B03P B043 B049 B04D -62.7(5) . . . . ?
B03P B043 B049 B04U -101.2(5) . . . . ?
B03U B02M B04D C00M -134.7(4) . . . . ?
B03U B02M B04D B04U -37.6(4) . . . . ?
B03U B02M B04D B049 -99.9(5) . . . . ?
B03U B02M B039 C00K 61.0(4) . . . . ?
B03U B02M B039 C00M 97.3(4) . . . . ?
B03U B02M B039 B03P -0.4(5) . . . . ?
B03U B02M B039 B047 -36.6(4) . . . . ?
B03U B02M B047 B03P 101.6(4) . . . . ?
B03U B02M B047 B03X 37.7(4) . . . . ?
B03U B02M B047 B039 138.1(4) . . . . ?
B03U B03X B04U B04D 37.2(4) . . . . ?
B03U B03X B04U B043 138.3(4) . . . . ?
B03U B03X B04U B049 100.8(5) . . . . ?
B03U B03X B043 C00K 62.7(5) . . . . ?
B03U B03X B043 B03P 100.7(4) . . . . ?
B03U B03X B043 B04U -37.7(4) . . . . ?
B03U B03X B043 B049 -1.0(5) . . . . ?
B03U B03X B047 B02M -38.0(4) . . . . ?
B03U B03X B047 B03P -139.2(4) . . . . ?
B03U B03X B047 B039 -101.5(5) . . . . ?
B03U B04D B04U B03X -36.9(4) . . . . ?
B03U B04D B04U B043 -100.5(5) . . . . ?
B03U B04D B04U B049 -138.7(4) . . . . ?
B03U B04D B049 C00K -62.2(5) . . . . ?
B03U B04D B049 C00M -98.1(4) . . . . ?
B03U B04D B049 B04U 36.9(4) . . . . ?
B03U B04D B049 B043 -1.2(5) . . . . ?
B03U B04U B043 C00K -62.6(5) . . . . ?
B03U B04U B043 B03P -0.5(5) . . . . ?
B03U B04U B043 B03X 37.0(4) . . . . ?
B03U B04U B043 B049 -101.6(4) . . . . ?
B03U B04U B049 C00K 63.0(5) . . . . ?
B03U B04U B049 C00M 1.3(6) . . . . ?
B03U B04U B049 B04D -37.1(4) . . . . ?
B03U B04U B049 B043 100.5(5) . . . . ?
B03X B03P B039 C00K -98.8(4) . . . . ?
B03X B03P B039 C00M -61.0(5) . . . . ?
B03X B03P B039 B02M 0.7(5) . . . . ?
B03X B03P B039 B047 37.2(4) . . . . ?
B03X B03P B043 C00K 136.2(4) . . . . ?
B03X B03P B043 B04U 37.6(4) . . . . ?
B03X B03P B043 B049 100.5(5) . . . . ?
B03X B03P B047 B02M -102.0(4) . . . . ?
B03X B03P B047 B03U -36.9(4) . . . . ?
B03X B03P B047 B039 -138.2(4) . . . . ?
B03X B03U B04D C00M -62.4(5) . . . . ?
B03X B03U B04D B02M -101.4(4) . . . . ?
B03X B03U B04D B04U 36.8(4) . . . . ?
B03X B03U B04D B049 0.5(5) . . . . ?
B03X B03U B04U B04D -138.5(4) . . . . ?
B03X B03U B04U B043 -37.2(4) . . . . ?
B03X B03U B04U B049 -101.4(5) . . . . ?
B03X B03U B047 B02M 138.5(4) . . . . ?
B03X B03U B047 B03P 36.7(4) . . . . ?
B03X B03U B047 B039 101.0(4) . . . . ?
B03X B04U B043 C00K -99.6(4) . . . . ?
B03X B04U B043 B03P -37.6(4) . . . . ?
B03X B04U B043 B049 -138.6(4) . . . . ?
B03X B04U B049 C00K -0.2(5) . . . . ?
B03X B04U B049 C00M -62.0(5) . . . . ?
B03X B04U B049 B04D -100.4(4) . . . . ?
B03X B04U B049 B043 37.2(4) . . . . ?
B03X B043 B049 C00K 99.1(4) . . . . ?
B03X B043 B049 C00M 62.0(5) . . . . ?
B03X B043 B049 B04D 1.4(5) . . . . ?
B03X B043 B049 B04U -37.2(4) . . . . ?
B04D C00M C00Y N007 143.5(4) . . . . ?
B04D C00M C00Y C01W -36.4(7) . . . . ?
B04D C00M B02M C019 -110.6(5) . . . . ?
B04D C00M B02M B03U 39.6(4) . . . . ?
B04D C00M B02M B039 140.7(4) . . . . ?
B04D C00M B02M B047 100.5(4) . . . . ?
B04D C00M B039 C00K 101.3(4) . . . . ?
B04D C00M B039 B02M -38.3(4) . . . . ?
B04D C00M B039 B03P 64.5(5) . . . . ?
B04D C00M B039 B047 2.1(5) . . . . ?
B04D C00M B049 C00K -139.1(4) . . . . ?
B04D C00M B049 B04U -40.0(4) . . . . ?
B04D C00M B049 B043 -102.7(4) . . . . ?
B04D B02M B03U B03X 99.9(5) . . . . ?
B04D B02M B03U B04U 37.0(4) . . . . ?
B04D B02M B03U B047 137.2(5) . . . . ?
B04D B02M B039 C00K -2.1(5) . . . . ?
B04D B02M B039 C00M 34.1(3) . . . . ?
B04D B02M B039 B03P -63.5(5) . . . . ?
B04D B02M B039 B047 -99.8(4) . . . . ?
B04D B02M B047 B03P 63.6(5) . . . . ?
B04D B02M B047 B03U -38.0(4) . . . . ?
B04D B02M B047 B03X -0.3(5) . . . . ?
B04D B02M B047 B039 100.1(4) . . . . ?
B04D B03U B03X B03P 63.4(5) . . . . ?
B04D B03U B03X B04U -36.8(4) . . . . ?
B04D B03U B03X B043 0.3(5) . . . . ?
B04D B03U B03X B047 100.0(4) . . . . ?
B04D B03U B04U B03X 138.5(4) . . . . ?
B04D B03U B04U B043 101.3(4) . . . . ?
B04D B03U B04U B049 37.1(4) . . . . ?
B04D B03U B047 B02M 37.8(4) . . . . ?
B04D B03U B047 B03P -64.0(5) . . . . ?
B04D B03U B047 B03X -100.8(4) . . . . ?
B04D B03U B047 B039 0.2(5) . . . . ?
B04D B04U B043 C00K 1.0(5) . . . . ?
B04D B04U B043 B03P 63.1(5) . . . . ?
B04D B04U B043 B03X 100.7(4) . . . . ?
B04D B04U B043 B049 -37.9(4) . . . . ?
B04D B04U B049 C00K 100.2(4) . . . . ?
B04D B04U B049 C00M 38.4(4) . . . . ?
B04D B04U B049 B043 137.7(4) . . . . ?
B04U B03U B03X B03P 100.2(4) . . . . ?
B04U B03U B03X B043 37.1(4) . . . . ?
B04U B03U B03X B047 136.8(4) . . . . ?
B04U B03U B04D C00M -99.2(5) . . . . ?
B04U B03U B04D B02M -138.2(5) . . . . ?
B04U B03U B04D B049 -36.3(4) . . . . ?
B04U B03U B047 B02M 100.4(4) . . . . ?
B04U B03U B047 B03P -1.4(5) . . . . ?
B04U B03U B047 B03X -38.1(4) . . . . ?
B04U B03U B047 B039 62.9(5) . . . . ?
B04U B03X B043 C00K 100.3(4) . . . . ?
B04U B03X B043 B03P 138.4(4) . . . . ?
B04U B03X B043 B049 36.7(4) . . . . ?
B04U B03X B047 B02M 0.8(6) . . . . ?
B04U B03X B047 B03P -100.4(4) . . . . ?
B04U B03X B047 B03U 38.8(4) . . . . ?
B04U B03X B047 B039 -62.7(5) . . . . ?
B04U B04D B049 C00K -99.1(4) . . . . ?
B04U B04D B049 C00M -135.0(4) . . . . ?
B04U B04D B049 B043 -38.1(4) . . . . ?
B04U B043 B049 C00K 136.3(4) . . . . ?
B04U B043 B049 C00M 99.2(4) . . . . ?
B04U B043 B049 B04D 38.5(4) . . . . ?
B039 C00K C00L C00O 16.0(6) . . . . ?
B039 C00K C00L C02P -167.3(4) . . . . ?
B039 C00K C00M C00Y 108.7(4) . . . . ?
B039 C00K C00M B02M -38.0(3) . . . . ?
B039 C00K C00M B04D -106.4(4) . . . . ?
B039 C00K C00M B049 -144.7(4) . . . . ?
B039 C00K B03P B03X 101.0(4) . . . . ?
B039 C00K B03P B043 139.7(4) . . . . ?
B039 C00K B03P B047 38.6(4) . . . . ?
B039 C00K B043 B03P -38.7(4) . . . . ?
B039 C00K B043 B03X 0.2(6) . . . . ?
B039 C00K B043 B04U 63.5(5) . . . . ?
B039 C00K B043 B049 101.9(4) . . . . ?
B039 C00K B049 C00M 32.1(3) . . . . ?
B039 C00K B049 B04D -3.1(5) . . . . ?
B039 C00K B049 B04U -67.0(5) . . . . ?
B039 C00K B049 B043 -105.4(4) . . . . ?
B039 C00M C00Y N007 -6.5(6) . . . . ?
B039 C00M C00Y C01W 173.7(4) . . . . ?
B039 C00M B02M C019 108.7(5) . . . . ?
B039 C00M B02M B03U -101.1(4) . . . . ?
B039 C00M B02M B04D -140.7(4) . . . . ?
B039 C00M B02M B047 -40.2(3) . . . . ?
B039 C00M B04D B02M 37.9(4) . . . . ?
B039 C00M B04D B03U -1.9(5) . . . . ?
B039 C00M B04D B04U -64.7(5) . . . . ?
B039 C00M B04D B049 -103.5(4) . . . . ?
B039 C00M B049 C00K -32.8(4) . . . . ?
B039 C00M B049 B04D 106.2(4) . . . . ?
B039 C00M B049 B04U 66.2(5) . . . . ?
B039 C00M B049 B043 3.6(5) . . . . ?
B039 B02M B03U B03X -0.1(5) . . . . ?
B039 B02M B03U B04D -100.0(4) . . . . ?
B039 B02M B03U B04U -63.0(5) . . . . ?
B039 B02M B03U B047 37.2(4) . . . . ?
B039 B02M B04D C00M -34.5(4) . . . . ?
B039 B02M B04D B03U 100.2(4) . . . . ?
B039 B02M B04D B04U 62.6(5) . . . . ?
B039 B02M B04D B049 0.3(5) . . . . ?
B039 B02M B047 B03P -36.5(4) . . . . ?
B039 B02M B047 B03U -138.1(4) . . . . ?
B039 B02M B047 B03X -100.4(4) . . . . ?
B039 B03P B03X B03U -0.8(5) . . . . ?
B039 B03P B03X B04U 63.4(5) . . . . ?
B039 B03P B03X B043 100.3(4) . . . . ?
B039 B03P B03X B047 -37.1(4) . . . . ?
B039 B03P B043 C00K 35.6(4) . . . . ?
B039 B03P B043 B03X -100.6(5) . . . . ?
B039 B03P B043 B04U -63.1(5) . . . . ?
B039 B03P B043 B049 -0.1(6) . . . . ?
B039 B03P B047 B02M 36.2(4) . . . . ?
B039 B03P B047 B03U 101.3(4) . . . . ?
B039 B03P B047 B03X 138.2(4) . . . . ?
B043 C00K C00L C00O -134.7(5) . . . . ?
B043 C00K C00L C02P 42.0(7) . . . . ?
B043 C00K C00M C00Y -145.3(4) . . . . ?
B043 C00K C00M B02M 68.0(4) . . . . ?
B043 C00K C00M B04D -0.5(5) . . . . ?
B043 C00K C00M B039 106.0(4) . . . . ?
B043 C00K C00M B049 -38.7(4) . . . . ?
B043 C00K B03P B03X -38.6(4) . . . . ?
B043 C00K B03P B039 -139.7(4) . . . . ?
B043 C00K B03P B047 -101.1(4) . . . . ?
B043 C00K B039 C00M -98.9(4) . . . . ?
B043 C00K B039 B02M -63.3(5) . . . . ?
B043 C00K B039 B03P 38.4(4) . . . . ?
B043 C00K B039 B047 -0.2(5) . . . . ?
B043 C00K B049 C00M 137.6(4) . . . . ?
B043 C00K B049 B04D 102.3(4) . . . . ?
B043 C00K B049 B04U 38.5(4) . . . . ?
B043 B03P B03X B03U -101.0(5) . . . . ?
B043 B03P B03X B04U -36.8(4) . . . . ?
B043 B03P B03X B047 -137.4(4) . . . . ?
B043 B03P B039 C00K -35.6(4) . . . . ?
B043 B03P B039 C00M 2.3(5) . . . . ?
B043 B03P B039 B02M 63.9(5) . . . . ?
B043 B03P B039 B047 100.4(5) . . . . ?
B043 B03P B047 B02M -64.1(5) . . . . ?
B043 B03P B047 B03U 1.0(5) . . . . ?
B043 B03P B047 B03X 37.9(4) . . . . ?
B043 B03P B047 B039 -100.3(4) . . . . ?
B043 B03X B04U B03U -138.3(4) . . . . ?
B043 B03X B04U B04D -101.2(4) . . . . ?
B043 B03X B04U B049 -37.5(4) . . . . ?
B043 B03X B047 B02M 63.5(5) . . . . ?
B043 B03X B047 B03P -37.7(4) . . . . ?
B043 B03X B047 B03U 101.5(5) . . . . ?
B043 B03X B047 B039 0.0(6) . . . . ?
B043 B04U B049 C00K -37.5(3) . . . . ?
B043 B04U B049 C00M -99.2(4) . . . . ?
B043 B04U B049 B04D -137.7(4) . . . . ?
B047 B02M B03U B03X -37.3(4) . . . . ?
B047 B02M B03U B04D -137.2(5) . . . . ?
B047 B02M B03U B04U -100.1(5) . . . . ?
B047 B02M B04D C00M -97.4(4) . . . . ?
B047 B02M B04D B03U 37.3(4) . . . . ?
B047 B02M B04D B04U -0.3(5) . . . . ?
B047 B02M B04D B049 -62.6(5) . . . . ?
B047 B02M B039 C00K 97.6(4) . . . . ?
B047 B02M B039 C00M 133.9(4) . . . . ?
B047 B02M B039 B03P 36.3(4) . . . . ?
B047 B03P B03X B03U 36.3(4) . . . . ?
B047 B03P B03X B04U 100.5(4) . . . . ?
B047 B03P B03X B043 137.4(4) . . . . ?
B047 B03P B039 C00K -136.0(4) . . . . ?
B047 B03P B039 C00M -98.1(4) . . . . ?
B047 B03P B039 B02M -36.5(4) . . . . ?
B047 B03P B043 C00K 98.4(4) . . . . ?
B047 B03P B043 B03X -37.9(4) . . . . ?
B047 B03P B043 B04U -0.3(5) . . . . ?
B047 B03P B043 B049 62.6(5) . . . . ?
B047 B03U B03X B03P -36.7(4) . . . . ?
B047 B03U B03X B04U -136.8(4) . . . . ?
B047 B03U B03X B043 -99.7(4) . . . . ?
B047 B03U B04D C00M 1.0(5) . . . . ?
B047 B03U B04D B02M -38.0(4) . . . . ?
B047 B03U B04D B04U 100.2(5) . . . . ?
B047 B03U B04D B049 63.9(5) . . . . ?
B047 B03U B04U B03X 38.4(4) . . . . ?
B047 B03U B04U B04D -100.1(5) . . . . ?
B047 B03U B04U B043 1.2(5) . . . . ?
B047 B03U B04U B049 -63.0(6) . . . . ?
B047 B03X B04U B03U -38.1(4) . . . . ?
B047 B03X B04U B04D -0.9(6) . . . . ?
B047 B03X B04U B043 100.2(4) . . . . ?
B047 B03X B04U B049 62.7(5) . . . . ?
B047 B03X B043 C00K -0.1(6) . . . . ?
B047 B03X B043 B03P 38.0(4) . . . . ?
B047 B03X B043 B04U -100.4(5) . . . . ?
B047 B03X B043 B049 -63.7(5) . . . . ?
B049 C00K C00L C00O 153.5(4) . . . . ?
B049 C00K C00L C02P -29.8(6) . . . . ?
B049 C00K C00M C00Y -106.6(4) . . . . ?
B049 C00K C00M B02M 106.7(4) . . . . ?
B049 C00K C00M B04D 38.3(4) . . . . ?
B049 C00K C00M B039 144.7(4) . . . . ?
B049 C00K B03P B03X -1.6(5) . . . . ?
B049 C00K B03P B039 -102.6(4) . . . . ?
B049 C00K B03P B043 37.0(4) . . . . ?
B049 C00K B03P B047 -64.1(5) . . . . ?
B049 C00K B039 C00M -32.2(3) . . . . ?
B049 C00K B039 B02M 3.3(5) . . . . ?
B049 C00K B039 B03P 105.0(4) . . . . ?
B049 C00K B039 B047 66.5(5) . . . . ?
B049 C00K B043 B03P -140.5(4) . . . . ?
B049 C00K B043 B03X -101.7(5) . . . . ?
B049 C00K B043 B04U -38.4(4) . . . . ?
B049 C00M C00Y N007 -144.7(4) . . . . ?
B049 C00M C00Y C01W 35.5(7) . . . . ?
B049 C00M B02M C019 -147.7(5) . . . . ?
B049 C00M B02M B03U 2.5(5) . . . . ?
B049 C00M B02M B04D -37.1(4) . . . . ?
B049 C00M B02M B039 103.6(4) . . . . ?
B049 C00M B02M B047 63.4(5) . . . . ?
B049 C00M B04D B02M 141.4(4) . . . . ?
B049 C00M B04D B03U 101.6(4) . . . . ?
B049 C00M B04D B04U 38.8(4) . . . . ?
B049 C00M B039 C00K 33.1(4) . . . . ?
B049 C00M B039 B02M -106.5(4) . . . . ?
B049 C00M B039 B03P -3.7(5) . . . . ?
B049 C00M B039 B047 -66.1(5) . . . . ?
B049 B04D B04U B03U 138.7(4) . . . . ?
B049 B04D B04U B03X 101.7(5) . . . . ?
B049 B04D B04U B043 38.2(4) . . . . ?
B049 B04U B043 C00K 39.0(4) . . . . ?
B049 B04U B043 B03P 101.0(4) . . . . ?
B049 B04U B043 B03X 138.6(4) . . . . ?
O00C C01M C020 B03E 96.6(6) . . . . ?
O00C C01M C030 C04V 34.6(9) . . . . ?
O00C C01M C030 C054 -33.0(9) . . . . ?
N00A C03T C040 C051 1.1(12) . . . . ?
C00H C00J C008 C01G 83.5(6) . . . . ?
C00H C00J C008 C01J -100.6(5) . . . . ?
C00H C00J B02I B03E -35.4(3) . . . . ?
C00H C00J B02I B04G -98.9(4) . . . . ?
C00H C00J B02I B031 -137.1(4) . . . . ?
C00H C00J B02N B02R 99.9(4) . . . . ?
C00H C00J B02N B02Y 137.6(4) . . . . ?
C00H C00J B02N B038 36.8(3) . . . . ?
C00H C00J B02Y B02N -37.9(4) . . . . ?
C00H C00J B02Y B02R 0.0(5) . . . . ?
C00H C00J B02Y B04F 63.3(4) . . . . ?
C00H C00J B02Y B031 101.9(4) . . . . ?
C00H C00J B031 B02I 38.6(3) . . . . ?
C00H C00J B031 B02Y -102.1(4) . . . . ?
C00H C00J B031 B04F -64.1(4) . . . . ?
C00H C00J B031 B04G 0.0(5) . . . . ?
C00H B02I B03E C020 109.3(5) . . . . ?
C00H B02I B03E B03K -96.4(4) . . . . ?
C00H B02I B03E B04G -134.5(4) . . . . ?
C00H B02I B03E B038 -35.0(3) . . . . ?
C00H B02I B04G B03E 39.2(3) . . . . ?
C00H B02I B04G B03K 0.4(5) . . . . ?
C00H B02I B04G B04F -62.3(5) . . . . ?
C00H B02I B04G B031 -100.0(4) . . . . ?
C00H B02I B031 C00J -37.7(3) . . . . ?
C00H B02I B031 B02Y -3.1(5) . . . . ?
C00H B02I B031 B04F 60.0(5) . . . . ?
C00H B02I B031 B04G 98.8(4) . . . . ?
C00H B02N B02R B02Y 99.5(4) . . . . ?
C00H B02N B02R B03K -0.8(5) . . . . ?
C00H B02N B02R B04F 62.0(4) . . . . ?
C00H B02N B02R B038 -37.8(3) . . . . ?
C00H B02N B02Y C00J 37.4(3) . . . . ?
C00H B02N B02Y B02R -99.7(4) . . . . ?
C00H B02N B02Y B04F -61.7(5) . . . . ?
C00H B02N B02Y B031 1.9(5) . . . . ?
C00H B02N B038 B02R 136.4(4) . . . . ?
C00H B02N B038 B03E 33.4(3) . . . . ?
C00H B02N B038 B03K 98.2(4) . . . . ?
C00H B03E B03K B02R 1.6(5) . . . . ?
C00H B03E B03K B04F -61.9(5) . . . . ?
C00H B03E B03K B04G -99.2(4) . . . . ?
C00H B03E B03K B038 38.5(3) . . . . ?
C00H B03E B04G B02I -39.1(3) . . . . ?
C00H B03E B04G B03K 97.5(4) . . . . ?
C00H B03E B04G B04F 60.8(4) . . . . ?
C00H B03E B04G B031 -2.4(5) . . . . ?
C00H B03E B038 B02N -33.4(3) . . . . ?
C00H B03E B038 B02R -97.4(4) . . . . ?
C00H B03E B038 B03K -134.7(4) . . . . ?
C00J C00H C011 N00A 72.8(6) . . . . ?
C00J C00H C011 C03G -106.3(5) . . . . ?
C00J C00H B02I B03E 139.7(4) . . . . ?
C00J C00H B02I B04G 99.6(4) . . . . ?
C00J C00H B02I B031 37.3(3) . . . . ?
C00J C00H B02N B02R -99.2(4) . . . . ?
C00J C00H B02N B02Y -36.6(3) . . . . ?
C00J C00H B02N B038 -137.8(4) . . . . ?
C00J C00H B03E C020 -143.7(4) . . . . ?
C00J C00H B03E B02I -36.9(3) . . . . ?
C00J C00H B03E B03K 64.0(4) . . . . ?
C00J C00H B03E B04G 2.4(5) . . . . ?
C00J C00H B03E B038 102.8(4) . . . . ?
C00J C00H B038 B02N 38.7(3) . . . . ?
C00J C00H B038 B02R 0.2(5) . . . . ?
C00J C00H B038 B03E -103.7(4) . . . . ?
C00J C00H B038 B03K -63.4(5) . . . . ?
C00J B02I B03E C00H 35.8(3) . . . . ?
C00J B02I B03E C020 145.1(4) . . . . ?
C00J B02I B03E B03K -60.7(4) . . . . ?
C00J B02I B03E B04G -98.8(4) . . . . ?
C00J B02I B03E B038 0.8(5) . . . . ?
C00J B02I B04G B03E 101.4(4) . . . . ?
C00J B02I B04G B03K 62.7(5) . . . . ?
C00J B02I B04G B04F 0.0(5) . . . . ?
C00J B02I B04G B031 -37.7(3) . . . . ?
C00J B02I B031 B02Y 34.7(3) . . . . ?
C00J B02I B031 B04F 97.7(4) . . . . ?
C00J B02I B031 B04G 136.5(4) . . . . ?
C00J B02N B02R B02Y 37.0(3) . . . . ?
C00J B02N B02R B03K -63.4(4) . . . . ?
C00J B02N B02R B04F -0.5(5) . . . . ?
C00J B02N B02R B038 -100.4(4) . . . . ?
C00J B02N B02Y B02R -137.1(4) . . . . ?
C00J B02N B02Y B04F -99.1(4) . . . . ?
C00J B02N B02Y B031 -35.5(4) . . . . ?
C00J B02N B038 C00H -37.3(3) . . . . ?
C00J B02N B038 B02R 99.1(4) . . . . ?
C00J B02N B038 B03E -3.9(5) . . . . ?
C00J B02N B038 B03K 60.8(4) . . . . ?
C00J B02Y B04F B02R -100.2(4) . . . . ?
C00J B02Y B04F B03K -61.9(5) . . . . ?
C00J B02Y B04F B04G 1.3(5) . . . . ?
C00J B02Y B04F B031 38.0(3) . . . . ?
C00J B02Y B031 B02I -34.9(3) . . . . ?
C00J B02Y B031 B04F -136.5(4) . . . . ?
C00J B02Y B031 B04G -98.7(4) . . . . ?
C01G C01S C017 C02B 2.0(8) . . . . ?
C01G C01S C017 C03I -178.1(5) . . . . ?
C01J C02B C017 C01S -2.3(8) . . . . ?
C01J C02B C017 C03I 177.8(5) . . . . ?
C01M C020 B03E C00H -131.6(5) . . . . ?
C01M C020 B03E B02I 160.2(5) . . . . ?
C01M C020 B03E B03K 12.7(8) . . . . ?
C01M C020 B03E B04G 89.6(6) . . . . ?
C01M C020 B03E B038 -62.1(7) . . . . ?
C01M C030 C054 C04V 108.6(7) . . . . ?
C01S C01G C008 C00J 174.8(4) . . . . ?
C01S C01G C008 C01J -1.3(7) . . . . ?
C02B C01J C008 C00J -175.1(5) . . . . ?
C02B C01J C008 C01G 1.0(8) . . . . ?
C03T N00A C011 C00H 178.2(5) . . . . ?
C03T N00A C011 C03G -2.8(9) . . . . ?
C03T C040 C051 C03G -1.9(12) . . . . ?
C008 C00J B02I C00H -110.2(4) . . . . ?
C008 C00J B02I B03E -145.6(4) . . . . ?
C008 C00J B02I B04G 150.9(4) . . . . ?
C008 C00J B02I B031 112.7(4) . . . . ?
C008 C00J B02N C00H 109.3(4) . . . . ?
C008 C00J B02N B02R -150.8(4) . . . . ?
C008 C00J B02N B02Y -113.1(4) . . . . ?
C008 C00J B02N B038 146.1(4) . . . . ?
C008 C00J B02Y B02N 108.9(5) . . . . ?
C008 C00J B02Y B02R 146.8(4) . . . . ?
C008 C00J B02Y B04F -149.9(4) . . . . ?
C008 C00J B02Y B031 -111.4(5) . . . . ?
C008 C00J B031 B02I -106.9(5) . . . . ?
C008 C00J B031 B02Y 112.3(5) . . . . ?
C008 C00J B031 B04F 150.3(4) . . . . ?
C008 C00J B031 B04G -145.6(4) . . . . ?
C008 C01G C01S C017 -0.2(8) . . . . ?
C008 C01J C02B C017 0.8(9) . . . . ?
C011 N00A C03T C040 1.2(10) . . . . ?
C011 C00H C00J C008 -0.1(6) . . . . ?
C011 C00H C00J B02I -106.9(5) . . . . ?
C011 C00H C00J B02N 108.2(5) . . . . ?
C011 C00H C00J B02Y 147.5(4) . . . . ?
C011 C00H C00J B031 -146.3(4) . . . . ?
C011 C00H B02I C00J 108.4(4) . . . . ?
C011 C00H B02I B03E -111.9(4) . . . . ?
C011 C00H B02I B04G -152.0(4) . . . . ?
C011 C00H B02I B031 145.7(4) . . . . ?
C011 C00H B02N C00J -108.2(4) . . . . ?
C011 C00H B02N B02R 152.6(4) . . . . ?
C011 C00H B02N B02Y -144.8(4) . . . . ?
C011 C00H B02N B038 114.0(4) . . . . ?
C011 C00H B03E C020 0.1(6) . . . . ?
C011 C00H B03E B02I 106.9(5) . . . . ?
C011 C00H B03E B03K -152.2(4) . . . . ?
C011 C00H B03E B04G 146.2(4) . . . . ?
C011 C00H B03E B038 -113.4(4) . . . . ?
C011 C00H B038 B02N -107.3(5) . . . . ?
C011 C00H B038 B02R -145.7(4) . . . . ?
C011 C00H B038 B03E 110.3(5) . . . . ?
C011 C00H B038 B03K 150.7(4) . . . . ?
C011 C03G C051 C040 0.5(11) . . . . ?
C020 C01M C030 C04V -142.8(6) . . . . ?
C020 C01M C030 C054 149.7(5) . . . . ?
C020 B03E B03K B02R -146.8(5) . . . . ?
C020 B03E B03K B04F 149.7(5) . . . . ?
C020 B03E B03K B04G 112.4(6) . . . . ?
C020 B03E B03K B038 -110.0(6) . . . . ?
C020 B03E B04G B02I 104.5(5) . . . . ?
C020 B03E B04G B03K -118.9(5) . . . . ?
C020 B03E B04G B04F -155.6(4) . . . . ?
C020 B03E B04G B031 141.2(5) . . . . ?
C020 B03E B038 C00H -106.4(5) . . . . ?
C020 B03E B038 B02N -139.8(5) . . . . ?
C020 B03E B038 B02R 156.2(4) . . . . ?
C020 B03E B038 B03K 118.9(5) . . . . ?
C030 C01M C020 B03E -86.0(6) . . . . ?
C051 C03G C011 N00A 2.0(9) . . . . ?
C051 C03G C011 C00H -179.1(5) . . . . ?
C054 C04V C030 C01M -106.5(7) . . . . ?
B02I C00H C00J C008 106.8(5) . . . . ?
B02I C00H C00J B02N -144.8(4) . . . . ?
B02I C00H C00J B02Y -105.6(4) . . . . ?
B02I C00H C00J B031 -39.4(3) . . . . ?
B02I C00H C011 N00A 3.8(6) . . . . ?
B02I C00H C011 C03G -175.2(5) . . . . ?
B02I C00H B02N C00J 32.6(3) . . . . ?
B02I C00H B02N B02R -66.5(4) . . . . ?
B02I C00H B02N B02Y -4.0(5) . . . . ?
B02I C00H B02N B038 -105.1(4) . . . . ?
B02I C00H B03E C020 -106.8(5) . . . . ?
B02I C00H B03E B03K 100.9(4) . . . . ?
B02I C00H B03E B04G 39.3(3) . . . . ?
B02I C00H B03E B038 139.7(4) . . . . ?
B02I C00H B038 B02N 103.9(4) . . . . ?
B02I C00H B038 B02R 65.4(5) . . . . ?
B02I C00H B038 B03E -38.5(4) . . . . ?
B02I C00H B038 B03K 1.9(5) . . . . ?
B02I C00J C008 C01G 153.1(4) . . . . ?
B02I C00J C008 C01J -30.9(6) . . . . ?
B02I C00J B02N C00H -32.3(3) . . . . ?
B02I C00J B02N B02R 67.6(4) . . . . ?
B02I C00J B02N B02Y 105.3(4) . . . . ?
B02I C00J B02N B038 4.5(5) . . . . ?
B02I C00J B02Y B02N -102.6(4) . . . . ?
B02I C00J B02Y B02R -64.7(5) . . . . ?
B02I C00J B02Y B04F -1.4(5) . . . . ?
B02I C00J B02Y B031 37.1(4) . . . . ?
B02I C00J B031 B02Y -140.8(4) . . . . ?
B02I C00J B031 B04F -102.7(4) . . . . ?
B02I C00J B031 B04G -38.6(4) . . . . ?
B02I B03E B03K B02R 62.8(5) . . . . ?
B02I B03E B03K B04F -0.7(5) . . . . ?
B02I B03E B03K B04G -38.0(4) . . . . ?
B02I B03E B03K B038 99.7(4) . . . . ?
B02I B03E B04G B03K 136.6(4) . . . . ?
B02I B03E B04G B04F 99.9(4) . . . . ?
B02I B03E B04G B031 36.7(4) . . . . ?
B02I B03E B038 C00H 35.3(3) . . . . ?
B02I B03E B038 B02N 1.9(5) . . . . ?
B02I B03E B038 B02R -62.0(5) . . . . ?
B02I B03E B038 B03K -99.3(4) . . . . ?
B02I B04G B031 C00J 38.3(3) . . . . ?
B02I B04G B031 B02Y 100.3(4) . . . . ?
B02I B04G B031 B04F 137.4(4) . . . . ?
B02N C00H C00J C008 -108.3(5) . . . . ?
B02N C00H C00J B02I 144.8(4) . . . . ?
B02N C00H C00J B02Y 39.3(4) . . . . ?
B02N C00H C00J B031 105.5(4) . . . . ?
B02N C00H C011 N00A 142.7(5) . . . . ?
B02N C00H C011 C03G -36.4(6) . . . . ?
B02N C00H B02I C00J -32.8(3) . . . . ?
B02N C00H B02I B03E 106.9(4) . . . . ?
B02N C00H B02I B04G 66.8(5) . . . . ?
B02N C00H B02I B031 4.5(5) . . . . ?
B02N C00H B03E C020 150.0(4) . . . . ?
B02N C00H B03E B02I -103.2(4) . . . . ?
B02N C00H B03E B03K -2.3(5) . . . . ?
B02N C00H B03E B04G -63.9(4) . . . . ?
B02N C00H B03E B038 36.4(4) . . . . ?
B02N C00H B038 B02R -38.5(4) . . . . ?
B02N C00H B038 B03E -142.4(4) . . . . ?
B02N C00H B038 B03K -102.0(4) . . . . ?
B02N C00J C008 C01G 14.1(6) . . . . ?
B02N C00J C008 C01J -170.0(4) . . . . ?
B02N C00J B02I C00H 32.0(3) . . . . ?
B02N C00J B02I B03E -3.3(5) . . . . ?
B02N C00J B02I B04G -66.9(4) . . . . ?
B02N C00J B02I B031 -105.1(4) . . . . ?
B02N C00J B02Y B02R 37.9(4) . . . . ?
B02N C00J B02Y B04F 101.2(4) . . . . ?
B02N C00J B02Y B031 139.8(4) . . . . ?
B02N C00J B031 B02I 102.5(4) . . . . ?
B02N C00J B031 B02Y -38.3(4) . . . . ?
B02N C00J B031 B04F -0.2(5) . . . . ?
B02N C00J B031 B04G 63.8(5) . . . . ?
B02N B02R B02Y C00J -37.7(4) . . . . ?
B02N B02R B02Y B04F -137.5(4) . . . . ?
B02N B02R B02Y B031 -99.9(4) . . . . ?
B02N B02R B03K B03E -0.5(5) . . . . ?
B02N B02R B03K B04F 100.8(4) . . . . ?
B02N B02R B03K B04G 63.3(4) . . . . ?
B02N B02R B03K B038 -37.3(3) . . . . ?
B02N B02R B04F B02Y 37.9(4) . . . . ?
B02N B02R B04F B03K -99.5(4) . . . . ?
B02N B02R B04F B04G -62.3(5) . . . . ?
B02N B02R B04F B031 0.4(5) . . . . ?
B02N B02R B038 C00H 37.9(4) . . . . ?
B02N B02R B038 B03E 100.3(4) . . . . ?
B02N B02R B038 B03K 137.7(4) . . . . ?
B02N B02Y B04F B02R -37.8(4) . . . . ?
B02N B02Y B04F B03K 0.5(5) . . . . ?
B02N B02Y B04F B04G 63.7(5) . . . . ?
B02N B02Y B04F B031 100.4(4) . . . . ?
B02N B02Y B031 C00J 35.6(3) . . . . ?
B02N B02Y B031 B02I 0.7(5) . . . . ?
B02N B02Y B031 B04F -100.9(4) . . . . ?
B02N B02Y B031 B04G -63.1(5) . . . . ?
B02R B02N B02Y C00J 137.1(4) . . . . ?
B02R B02N B02Y B04F 38.0(4) . . . . ?
B02R B02N B02Y B031 101.6(4) . . . . ?
B02R B02N B038 C00H -136.4(4) . . . . ?
B02R B02N B038 B03E -103.0(4) . . . . ?
B02R B02N B038 B03K -38.3(4) . . . . ?
B02R B02Y B04F B03K 38.3(4) . . . . ?
B02R B02Y B04F B04G 101.6(4) . . . . ?
B02R B02Y B04F B031 138.2(4) . . . . ?
B02R B02Y B031 C00J 98.9(4) . . . . ?
B02R B02Y B031 B02I 64.0(5) . . . . ?
B02R B02Y B031 B04F -37.6(3) . . . . ?
B02R B02Y B031 B04G 0.2(5) . . . . ?
B02R B03K B04F B02Y -38.3(4) . . . . ?
B02R B03K B04F B04G -138.5(4) . . . . ?
B02R B03K B04F B031 -101.8(4) . . . . ?
B02R B03K B04G B02I -63.2(5) . . . . ?
B02R B03K B04G B03E -101.8(4) . . . . ?
B02R B03K B04G B04F 37.1(4) . . . . ?
B02R B03K B04G B031 0.1(5) . . . . ?
B02R B03K B038 C00H 99.9(4) . . . . ?
B02R B03K B038 B02N 37.9(3) . . . . ?
B02R B03K B038 B03E 139.3(4) . . . . ?
B02R B04F B04G B02I 63.0(5) . . . . ?
B02R B04F B04G B03E -0.4(5) . . . . ?
B02R B04F B04G B03K -37.4(4) . . . . ?
B02R B04F B04G B031 100.9(4) . . . . ?
B02R B04F B031 C00J -0.1(5) . . . . ?
B02R B04F B031 B02I -62.6(5) . . . . ?
B02R B04F B031 B02Y 37.6(4) . . . . ?
B02R B04F B031 B04G -100.9(4) . . . . ?
B02Y C00J C008 C01G -59.9(6) . . . . ?
B02Y C00J C008 C01J 116.0(5) . . . . ?
B02Y C00J B02I C00H 99.8(4) . . . . ?
B02Y C00J B02I B03E 64.5(4) . . . . ?
B02Y C00J B02I B04G 0.9(5) . . . . ?
B02Y C00J B02I B031 -37.3(4) . . . . ?
B02Y C00J B02N C00H -137.6(4) . . . . ?
B02Y C00J B02N B02R -37.7(4) . . . . ?
B02Y C00J B02N B038 -100.8(4) . . . . ?
B02Y C00J B031 B02I 140.8(4) . . . . ?
B02Y C00J B031 B04F 38.1(4) . . . . ?
B02Y C00J B031 B04G 102.1(4) . . . . ?
B02Y B02N B02R B03K -100.3(4) . . . . ?
B02Y B02N B02R B04F -37.5(4) . . . . ?
B02Y B02N B02R B038 -137.4(4) . . . . ?
B02Y B02N B038 C00H -98.5(4) . . . . ?
B02Y B02N B038 B02R 37.9(4) . . . . ?
B02Y B02N B038 B03E -65.1(5) . . . . ?
B02Y B02N B038 B03K -0.4(5) . . . . ?
B02Y B02R B03K B03E -63.9(4) . . . . ?
B02Y B02R B03K B04F 37.5(3) . . . . ?
B02Y B02R B03K B04G 0.0(5) . . . . ?
B02Y B02R B03K B038 -100.7(4) . . . . ?
B02Y B02R B04F B03K -137.4(4) . . . . ?
B02Y B02R B04F B04G -100.3(4) . . . . ?
B02Y B02R B04F B031 -37.6(4) . . . . ?
B02Y B02R B038 C00H -0.2(5) . . . . ?
B02Y B02R B038 B02N -38.1(4) . . . . ?
B02Y B02R B038 B03E 62.1(5) . . . . ?
B02Y B02R B038 B03K 99.5(4) . . . . ?
B02Y B04F B04G B02I -0.8(5) . . . . ?
B02Y B04F B04G B03E -64.2(5) . . . . ?
B02Y B04F B04G B03K -101.2(4) . . . . ?
B02Y B04F B04G B031 37.1(4) . . . . ?
B02Y B04F B031 C00J -37.7(3) . . . . ?
B02Y B04F B031 B02I -100.2(4) . . . . ?
B02Y B04F B031 B04G -138.5(4) . . . . ?
B03E C00H C00J C008 144.6(4) . . . . ?
B03E C00H C00J B02I 37.8(3) . . . . ?
B03E C00H C00J B02N -107.0(4) . . . . ?
B03E C00H C00J B02Y -67.8(4) . . . . ?
B03E C00H C00J B031 -1.6(5) . . . . ?
B03E C00H C011 N00A -68.5(6) . . . . ?
B03E C00H C011 C03G 112.4(6) . . . . ?
B03E C00H B02I C00J -139.7(4) . . . . ?
B03E C00H B02I B04G -40.1(4) . . . . ?
B03E C00H B02I B031 -102.4(4) . . . . ?
B03E C00H B02N C00J 101.2(4) . . . . ?
B03E C00H B02N B02R 2.0(5) . . . . ?
B03E C00H B02N B02Y 64.6(5) . . . . ?
B03E C00H B02N B038 -36.6(4) . . . . ?
B03E C00H B038 B02N 142.4(4) . . . . ?
B03E C00H B038 B02R 103.9(4) . . . . ?
B03E C00H B038 B03K 40.4(4) . . . . ?
B03E B02I B04G B03K -38.7(4) . . . . ?
B03E B02I B04G B04F -101.4(4) . . . . ?
B03E B02I B04G B031 -139.1(4) . . . . ?
B03E B02I B031 C00J -99.5(4) . . . . ?
B03E B02I B031 B02Y -64.8(5) . . . . ?
B03E B02I B031 B04F -1.7(5) . . . . ?
B03E B02I B031 B04G 37.0(4) . . . . ?
B03E B03K B04F B02R 101.4(4) . . . . ?
B03E B03K B04F B02Y 63.2(5) . . . . ?
B03E B03K B04F B04G -37.1(4) . . . . ?
B03E B03K B04F B031 -0.4(5) . . . . ?
B03E B03K B04G B02I 38.6(4) . . . . ?
B03E B03K B04G B04F 138.9(4) . . . . ?
B03E B03K B04G B031 101.9(4) . . . . ?
B03E B03K B038 C00H -39.4(3) . . . . ?
B03E B03K B038 B02N -101.3(4) . . . . ?
B03E B03K B038 B02R -139.3(4) . . . . ?
B03E B04G B031 C00J 1.5(5) . . . . ?
B03E B04G B031 B02I -36.7(4) . . . . ?
B03E B04G B031 B02Y 63.6(5) . . . . ?
B03E B04G B031 B04F 100.7(4) . . . . ?
B03K B02R B02Y C00J 62.1(4) . . . . ?
B03K B02R B02Y B02N 99.8(4) . . . . ?
B03K B02R B02Y B04F -37.7(4) . . . . ?
B03K B02R B02Y B031 -0.1(5) . . . . ?
B03K B02R B04F B02Y 137.4(4) . . . . ?
B03K B02R B04F B04G 37.1(4) . . . . ?
B03K B02R B04F B031 99.9(4) . . . . ?
B03K B02R B038 C00H -99.7(4) . . . . ?
B03K B02R B038 B02N -137.7(4) . . . . ?
B03K B02R B038 B03E -37.4(4) . . . . ?
B03K B03E B04G B02I -136.6(4) . . . . ?
B03K B03E B04G B04F -36.7(4) . . . . ?
B03K B03E B04G B031 -99.9(4) . . . . ?
B03K B03E B038 C00H 134.7(4) . . . . ?
B03K B03E B038 B02N 101.3(4) . . . . ?
B03K B03E B038 B02R 37.3(4) . . . . ?
B03K B04F B04G B02I 100.4(4) . . . . ?
B03K B04F B04G B03E 37.0(4) . . . . ?
B03K B04F B04G B031 138.3(4) . . . . ?
B03K B04F B031 C00J 63.8(5) . . . . ?
B03K B04F B031 B02I 1.3(5) . . . . ?
B03K B04F B031 B02Y 101.5(4) . . . . ?
B03K B04F B031 B04G -37.0(4) . . . . ?
B03K B04G B031 C00J -62.3(4) . . . . ?
B03K B04G B031 B02I -100.5(4) . . . . ?
B03K B04G B031 B02Y -0.2(5) . . . . ?
B03K B04G B031 B04F 36.9(3) . . . . ?
B04F B02R B02Y C00J 99.8(4) . . . . ?
B04F B02R B02Y B02N 137.5(4) . . . . ?
B04F B02R B02Y B031 37.6(4) . . . . ?
B04F B02R B03K B03E -101.3(4) . . . . ?
B04F B02R B03K B04G -37.5(4) . . . . ?
B04F B02R B03K B038 -138.1(4) . . . . ?
B04F B02R B038 C00H -62.6(5) . . . . ?
B04F B02R B038 B02N -100.5(4) . . . . ?
B04F B02R B038 B03E -0.3(5) . . . . ?
B04F B02R B038 B03K 37.1(3) . . . . ?
B04F B02Y B031 C00J 136.5(4) . . . . ?
B04F B02Y B031 B02I 101.6(4) . . . . ?
B04F B02Y B031 B04G 37.8(4) . . . . ?
B04F B03K B04G B02I -100.2(4) . . . . ?
B04F B03K B04G B03E -138.9(4) . . . . ?
B04F B03K B04G B031 -37.0(4) . . . . ?
B04F B03K B038 C00H 62.6(5) . . . . ?
B04F B03K B038 B02N 0.7(5) . . . . ?
B04F B03K B038 B02R -37.3(4) . . . . ?
B04F B03K B038 B03E 102.0(4) . . . . ?
B04F B04G B031 C00J -99.2(4) . . . . ?
B04F B04G B031 B02I -137.4(4) . . . . ?
B04F B04G B031 B02Y -37.1(4) . . . . ?
B04G B02I B03E C00H 134.5(4) . . . . ?
B04G B02I B03E C020 -116.2(5) . . . . ?
B04G B02I B03E B03K 38.1(4) . . . . ?
B04G B02I B03E B038 99.5(4) . . . . ?
B04G B02I B031 C00J -136.5(4) . . . . ?
B04G B02I B031 B02Y -101.8(4) . . . . ?
B04G B02I B031 B04F -38.8(4) . . . . ?
B04G B03E B03K B02R 100.8(4) . . . . ?
B04G B03E B03K B04F 37.3(4) . . . . ?
B04G B03E B03K B038 137.6(4) . . . . ?
B04G B03E B038 C00H 97.4(4) . . . . ?
B04G B03E B038 B02N 64.0(5) . . . . ?
B04G B03E B038 B02R 0.0(5) . . . . ?
B04G B03E B038 B03K -37.2(4) . . . . ?
B04G B03K B04F B02R 138.5(4) . . . . ?
B04G B03K B04F B02Y 100.3(4) . . . . ?
B04G B03K B04F B031 36.7(4) . . . . ?
B04G B03K B038 C00H -1.5(5) . . . . ?
B04G B03K B038 B02N -63.4(5) . . . . ?
B04G B03K B038 B02R -101.4(4) . . . . ?
B04G B03K B038 B03E 37.9(4) . . . . ?
B04G B04F B031 C00J 100.8(4) . . . . ?
B04G B04F B031 B02I 38.3(4) . . . . ?
B04G B04F B031 B02Y 138.5(4) . . . . ?
B031 C00J C008 C01G -134.6(5) . . . . ?
B031 C00J C008 C01J 41.4(6) . . . . ?
B031 C00J B02I C00H 137.1(4) . . . . ?
B031 C00J B02I B03E 101.7(4) . . . . ?
B031 C00J B02I B04G 38.2(3) . . . . ?
B031 C00J B02N C00H -99.4(4) . . . . ?
B031 C00J B02N B02R 0.5(5) . . . . ?
B031 C00J B02N B02Y 38.2(4) . . . . ?
B031 C00J B02N B038 -62.6(4) . . . . ?
B031 C00J B02Y B02N -139.8(4) . . . . ?
B031 C00J B02Y B02R -101.8(4) . . . . ?
B031 C00J B02Y B04F -38.5(4) . . . . ?
B031 B02I B03E C00H 97.9(4) . . . . ?
B031 B02I B03E C020 -152.8(4) . . . . ?
B031 B02I B03E B03K 1.5(5) . . . . ?
B031 B02I B03E B04G -36.6(4) . . . . ?
B031 B02I B03E B038 62.9(5) . . . . ?
B031 B02I B04G B03E 139.1(4) . . . . ?
B031 B02I B04G B03K 100.4(4) . . . . ?
B031 B02I B04G B04F 37.7(4) . . . . ?
B031 B02Y B04F B02R -138.2(4) . . . . ?
B031 B02Y B04F B03K -99.9(4) . . . . ?
B031 B02Y B04F B04G -36.7(4) . . . . ?
B031 B04F B04G B02I -37.9(3) . . . . ?
B031 B04F B04G B03E -101.3(4) . . . . ?
B031 B04F B04G B03K -138.3(4) . . . . ?
B038 C00H C00J C008 -147.8(4) . . . . ?
B038 C00H C00J B02I 105.4(4) . . . . ?
B038 C00H C00J B02N -39.4(4) . . . . ?
B038 C00H C00J B02Y -0.1(5) . . . . ?
B038 C00H C00J B031 66.0(4) . . . . ?
B038 C00H C011 N00A -143.7(5) . . . . ?
B038 C00H C011 C03G 37.2(7) . . . . ?
B038 C00H B02I C00J -101.1(4) . . . . ?
B038 C00H B02I B03E 38.7(4) . . . . ?
B038 C00H B02I B04G -1.5(5) . . . . ?
B038 C00H B02I B031 -63.8(5) . . . . ?
B038 C00H B02N C00J 137.8(4) . . . . ?
B038 C00H B02N B02R 38.6(3) . . . . ?
B038 C00H B02N B02Y 101.1(4) . . . . ?
B038 C00H B03E C020 113.5(5) . . . . ?
B038 C00H B03E B02I -139.7(4) . . . . ?
B038 C00H B03E B03K -38.7(3) . . . . ?
B038 C00H B03E B04G -100.3(4) . . . . ?
B038 B02N B02R B02Y 137.4(4) . . . . ?
B038 B02N B02R B03K 37.0(3) . . . . ?
B038 B02N B02R B04F 99.9(4) . . . . ?
B038 B02N B02Y C00J 99.0(4) . . . . ?
B038 B02N B02Y B02R -38.1(4) . . . . ?
B038 B02N B02Y B04F -0.1(5) . . . . ?
B038 B02N B02Y B031 63.5(5) . . . . ?
B038 B02R B02Y C00J 0.1(5) . . . . ?
B038 B02R B02Y B02N 37.8(4) . . . . ?
B038 B02R B02Y B04F -99.7(4) . . . . ?
B038 B02R B02Y B031 -62.1(5) . . . . ?
B038 B02R B03K B03E 36.8(4) . . . . ?
B038 B02R B03K B04F 138.1(4) . . . . ?
B038 B02R B03K B04G 100.7(4) . . . . ?
B038 B02R B04F B02Y 100.7(4) . . . . ?
B038 B02R B04F B03K -36.7(3) . . . . ?
B038 B02R B04F B04G 0.4(5) . . . . ?
B038 B02R B04F B031 63.1(5) . . . . ?
B038 B03E B03K B02R -36.8(4) . . . . ?
B038 B03E B03K B04F -100.3(4) . . . . ?
B038 B03E B03K B04G -137.6(4) . . . . ?
B038 B03E B04G B02I -99.7(4) . . . . ?
B038 B03E B04G B03K 36.9(4) . . . . ?
B038 B03E B04G B04F 0.2(5) . . . . ?
B038 B03E B04G B031 -63.0(5) . . . . ?
B038 B03K B04F B02R 37.5(4) . . . . ?
B038 B03K B04F B02Y -0.7(5) . . . . ?
B038 B03K B04F B04G -101.0(4) . . . . ?
B038 B03K B04F B031 -64.2(5) . . . . ?
B038 B03K B04G B02I 0.6(5) . . . . ?
B038 B03K B04G B03E -38.0(4) . . . . ?
B038 B03K B04G B04F 100.9(4) . . . . ?
B038 B03K B04G B031 63.9(5) . . . . ?
O006 C00V C01L B02X 97.3(6) . . . . ?
O006 C00V C01P C03W 40.2(8) . . . . ?
O006 C00V C01P C04Y -26.0(8) . . . . ?
N002 C01Q C023 C03F 0.5(9) . . . . ?
C00B C00D C00G C012 -1.9(6) . . . . ?
C00B C00D C00G B01R 106.6(5) . . . . ?
C00B C00D C00G B02U -109.0(5) . . . . ?
C00B C00D C00G B02X 143.9(4) . . . . ?
C00B C00D C00G B033 -147.4(4) . . . . ?
C00B C00D B01R C00G -110.1(4) . . . . ?
C00B C00D B01R B02F 113.3(4) . . . . ?
C00B C00D B01R B02X -144.7(4) . . . . ?
C00B C00D B01R B03Q 151.6(4) . . . . ?
C00B C00D B02F B01R -106.4(5) . . . . ?
C00B C00D B02F B03B 113.5(5) . . . . ?
C00B C00D B02F B03Q -144.4(4) . . . . ?
C00B C00D B02F B044 151.8(4) . . . . ?
C00B C00D B02U C00G 109.1(4) . . . . ?
C00B C00D B02U B03B -113.9(4) . . . . ?
C00B C00D B02U B033 144.6(4) . . . . ?
C00B C00D B02U B034 -152.9(4) . . . . ?
C00B C00D B03B B02F -111.8(5) . . . . ?
C00B C00D B03B B02U 108.4(5) . . . . ?
C00B C00D B03B B034 147.4(4) . . . . ?
C00B C00D B03B B044 -150.2(4) . . . . ?
C00B C01F C01N C00Z 0.3(8) . . . . ?
C00D C00B C01F C01N -175.8(4) . . . . ?
C00D C00B C015 C01U 176.4(4) . . . . ?
C00D C00G C012 N002 69.0(5) . . . . ?
C00D C00G C012 C01I -112.8(5) . . . . ?
C00D C00G B01R B02F 37.9(3) . . . . ?
C00D C00G B01R B02X 140.7(4) . . . . ?
C00D C00G B01R B03Q 100.9(4) . . . . ?
C00D C00G B02U B03B -37.5(3) . . . . ?
C00D C00G B02U B033 -139.1(4) . . . . ?
C00D C00G B02U B034 -99.9(4) . . . . ?
C00D C00G B02X C01L -144.2(4) . . . . ?
C00D C00G B02X B01R -36.3(3) . . . . ?
C00D C00G B02X B03O 64.5(4) . . . . ?
C00D C00G B02X B03Q 2.6(5) . . . . ?
C00D C00G B02X B033 103.4(4) . . . . ?
C00D C00G B033 B02U 37.8(3) . . . . ?
C00D C00G B033 B02X -104.6(4) . . . . ?
C00D C00G B033 B03O -64.5(4) . . . . ?
C00D C00G B033 B034 -1.7(5) . . . . ?
C00D B01R B02F B03B 35.2(3) . . . . ?
C00D B01R B02F B03Q 136.9(4) . . . . ?
C00D B01R B02F B044 98.1(4) . . . . ?
C00D B01R B02X C00G 35.1(3) . . . . ?
C00D B01R B02X C01L 143.0(4) . . . . ?
C00D B01R B02X B03O -61.0(4) . . . . ?
C00D B01R B02X B03Q -99.7(4) . . . . ?
C00D B01R B02X B033 0.6(5) . . . . ?
C00D B01R B03Q B02F -37.8(3) . . . . ?
C00D B01R B03Q B02X 101.5(4) . . . . ?
C00D B01R B03Q B03O 62.2(4) . . . . ?
C00D B01R B03Q B044 0.0(5) . . . . ?
C00D B02F B03B B02U 35.7(3) . . . . ?
C00D B02F B03B B034 98.6(4) . . . . ?
C00D B02F B03B B044 136.3(4) . . . . ?
C00D B02F B03Q B01R 37.9(3) . . . . ?
C00D B02F B03Q B02X 1.0(5) . . . . ?
C00D B02F B03Q B03O -62.8(4) . . . . ?
C00D B02F B03Q B044 -99.1(4) . . . . ?
C00D B02F B044 B03B -38.0(3) . . . . ?
C00D B02F B044 B03O 63.7(5) . . . . ?
C00D B02F B044 B03Q 100.7(4) . . . . ?
C00D B02F B044 B034 0.0(5) . . . . ?
C00D B02U B03B B02F -35.3(3) . . . . ?
C00D B02U B03B B034 -135.5(4) . . . . ?
C00D B02U B03B B044 -98.5(4) . . . . ?
C00D B02U B033 C00G -36.0(3) . . . . ?
C00D B02U B033 B02X -2.4(5) . . . . ?
C00D B02U B033 B03O 61.9(4) . . . . ?
C00D B02U B033 B034 98.9(4) . . . . ?
C00D B02U B034 B03B 38.6(3) . . . . ?
C00D B02U B034 B03O -63.0(4) . . . . ?
C00D B02U B034 B033 -100.3(4) . . . . ?
C00D B02U B034 B044 1.1(5) . . . . ?
C00D B03B B034 B02U -39.0(4) . . . . ?
C00D B03B B034 B03O 62.5(5) . . . . ?
C00D B03B B034 B033 -1.7(5) . . . . ?
C00D B03B B034 B044 99.4(4) . . . . ?
C00D B03B B044 B02F 37.9(3) . . . . ?
C00D B03B B044 B03O -62.9(4) . . . . ?
C00D B03B B044 B03Q 1.0(5) . . . . ?
C00D B03B B044 B034 -99.6(4) . . . . ?
C00G C00D B01R B02F -136.7(4) . . . . ?
C00G C00D B01R B02X -34.7(3) . . . . ?
C00G C00D B01R B03Q -98.3(4) . . . . ?
C00G C00D B02F B01R 38.7(3) . . . . ?
C00G C00D B02F B03B -101.4(4) . . . . ?
C00G C00D B02F B03Q 0.6(4) . . . . ?
C00G C00D B02F B044 -63.1(4) . . . . ?
C00G C00D B02U B03B 137.0(4) . . . . ?
C00G C00D B02U B033 35.5(3) . . . . ?
C00G C00D B02U B034 98.0(4) . . . . ?
C00G C00D B03B B02F 101.6(4) . . . . ?
C00G C00D B03B B02U -38.3(3) . . . . ?
C00G C00D B03B B034 0.7(5) . . . . ?
C00G C00D B03B B044 63.1(4) . . . . ?
C00G B01R B02F C00D -38.1(3) . . . . ?
C00G B01R B02F B03B -2.9(5) . . . . ?
C00G B01R B02F B03Q 98.8(4) . . . . ?
C00G B01R B02F B044 60.0(4) . . . . ?
C00G B01R B02X C01L 107.9(5) . . . . ?
C00G B01R B02X B03O -96.1(4) . . . . ?
C00G B01R B02X B03Q -134.8(4) . . . . ?
C00G B01R B02X B033 -34.5(3) . . . . ?
C00G B01R B03Q B02F -100.2(4) . . . . ?
C00G B01R B03Q B02X 39.0(3) . . . . ?
C00G B01R B03Q B03O -0.2(5) . . . . ?
C00G B01R B03Q B044 -62.4(4) . . . . ?
C00G B02U B03B C00D 37.7(3) . . . . ?
C00G B02U B03B B02F 2.4(5) . . . . ?
C00G B02U B03B B034 -97.9(4) . . . . ?
C00G B02U B03B B044 -60.8(4) . . . . ?
C00G B02U B033 B02X 33.6(3) . . . . ?
C00G B02U B033 B03O 97.9(4) . . . . ?
C00G B02U B033 B034 134.9(4) . . . . ?
C00G B02U B034 B03B 100.4(4) . . . . ?
C00G B02U B034 B03O -1.2(5) . . . . ?
C00G B02U B034 B033 -38.4(3) . . . . ?
C00G B02U B034 B044 62.9(4) . . . . ?
C00G B02X B03O B03Q -98.9(4) . . . . ?
C00G B02X B03O B033 38.2(3) . . . . ?
C00G B02X B03O B034 1.5(5) . . . . ?
C00G B02X B03O B044 -61.6(5) . . . . ?
C00G B02X B03Q B01R -38.7(3) . . . . ?
C00G B02X B03Q B02F -2.1(5) . . . . ?
C00G B02X B03Q B03O 97.4(4) . . . . ?
C00G B02X B03Q B044 60.9(4) . . . . ?
C00G B02X B033 B02U -33.8(3) . . . . ?
C00G B02X B033 B03O -134.6(4) . . . . ?
C00G B02X B033 B034 -97.3(4) . . . . ?
C00G B033 B034 B02U 39.3(4) . . . . ?
C00G B033 B034 B03B 2.1(5) . . . . ?
C00G B033 B034 B03O -99.5(4) . . . . ?
C00G B033 B034 B044 -62.0(5) . . . . ?
C00V C01L B02X C00G -139.1(4) . . . . ?
C00V C01L B02X B01R 153.1(4) . . . . ?
C00V C01L B02X B03O 3.6(8) . . . . ?
C00V C01L B02X B03Q 82.1(6) . . . . ?
C00V C01L B02X B033 -71.1(6) . . . . ?
C00V C01P C03W C04Y -109.0(6) . . . . ?
C00V C01P C04Y C03W 105.1(6) . . . . ?
C00Z C01U C015 C00B -2.0(8) . . . . ?
C01F C00B C00D C00G -105.6(5) . . . . ?
C01F C00B C00D B01R -36.2(6) . . . . ?
C01F C00B C00D B02F 35.7(6) . . . . ?
C01F C00B C00D B02U -175.4(4) . . . . ?
C01F C00B C00D B03B 111.4(5) . . . . ?
C01F C00B C015 C01U 1.4(7) . . . . ?
C01I C03F C023 C01Q 0.8(10) . . . . ?
C01L C00V C01P C03W -139.9(5) . . . . ?
C01L C00V C01P C04Y 154.0(5) . . . . ?
C01L B02X B03O B03Q 114.2(6) . . . . ?
C01L B02X B03O B033 -108.7(6) . . . . ?
C01L B02X B03O B034 -145.4(5) . . . . ?
C01L B02X B03O B044 151.5(5) . . . . ?
C01L B02X B03Q B01R 104.8(5) . . . . ?
C01L B02X B03Q B02F 141.3(5) . . . . ?
C01L B02X B03Q B03O -119.1(5) . . . . ?
C01L B02X B03Q B044 -155.7(4) . . . . ?
C01L B02X B033 C00G -105.6(5) . . . . ?
C01L B02X B033 B02U -139.4(4) . . . . ?
C01L B02X B033 B03O 119.8(5) . . . . ?
C01L B02X B033 B034 157.1(4) . . . . ?
C01N C00Z C01U C015 1.6(8) . . . . ?
C01P C00V C01L B02X -82.6(6) . . . . ?
C01Q N002 C012 C00G 179.0(4) . . . . ?
C01Q N002 C012 C01I 0.9(7) . . . . ?
C01U C00Z C01N C01F -0.8(8) . . . . ?
C03A C00Z C01N C01F 179.7(5) . . . . ?
C03A C00Z C01U C015 -178.9(5) . . . . ?
C03F C01I C012 N002 0.4(8) . . . . ?
C03F C01I C012 C00G -177.7(5) . . . . ?
C012 N002 C01Q C023 -1.3(8) . . . . ?
C012 C00G B01R C00D 105.9(4) . . . . ?
C012 C00G B01R B02F 143.7(4) . . . . ?
C012 C00G B01R B02X -113.4(4) . . . . ?
C012 C00G B01R B03Q -153.2(4) . . . . ?
C012 C00G B02U C00D -106.6(4) . . . . ?
C012 C00G B02U B03B -144.1(4) . . . . ?
C012 C00G B02U B033 114.2(4) . . . . ?
C012 C00G B02U B034 153.4(4) . . . . ?
C012 C00G B02X C01L -0.6(6) . . . . ?
C012 C00G B02X B01R 107.3(5) . . . . ?
C012 C00G B02X B03O -151.8(4) . . . . ?
C012 C00G B02X B03Q 146.3(4) . . . . ?
C012 C00G B02X B033 -113.0(5) . . . . ?
C012 C00G B033 B02U -105.3(5) . . . . ?
C012 C00G B033 B02X 112.3(5) . . . . ?
C012 C00G B033 B03O 152.5(4) . . . . ?
C012 C00G B033 B034 -144.7(4) . . . . ?
C012 C01I C03F C023 -1.2(9) . . . . ?
C015 C00B C00D C00G 79.5(6) . . . . ?
C015 C00B C00D B01R 148.8(4) . . . . ?
C015 C00B C00D B02F -139.2(5) . . . . ?
C015 C00B C00D B02U 9.6(6) . . . . ?
C015 C00B C00D B03B -63.6(6) . . . . ?
C015 C00B C01F C01N -0.6(7) . . . . ?
B01R C00D C00G C012 -108.5(4) . . . . ?
B01R C00D C00G B02U 144.4(4) . . . . ?
B01R C00D C00G B02X 37.3(3) . . . . ?
B01R C00D C00G B033 106.0(4) . . . . ?
B01R C00D B02F B03B -140.1(4) . . . . ?
B01R C00D B02F B03Q -38.1(3) . . . . ?
B01R C00D B02F B044 -101.9(4) . . . . ?
B01R C00D B02U C00G -32.6(3) . . . . ?
B01R C00D B02U B03B 104.4(4) . . . . ?
B01R C00D B02U B033 2.9(5) . . . . ?
B01R C00D B02U B034 65.3(4) . . . . ?
B01R C00D B03B B02F 37.4(4) . . . . ?
B01R C00D B03B B02U -102.4(4) . . . . ?
B01R C00D B03B B034 -63.5(5) . . . . ?
B01R C00D B03B B044 -1.0(5) . . . . ?
B01R C00G C012 N002 0.4(6) . . . . ?
B01R C00G C012 C01I 178.6(4) . . . . ?
B01R C00G B02U C00D 33.1(3) . . . . ?
B01R C00G B02U B03B -4.4(5) . . . . ?
B01R C00G B02U B033 -106.0(4) . . . . ?
B01R C00G B02U B034 -66.8(4) . . . . ?
B01R C00G B02X C01L -107.9(5) . . . . ?
B01R C00G B02X B03O 100.8(4) . . . . ?
B01R C00G B02X B03Q 38.9(3) . . . . ?
B01R C00G B02X B033 139.7(4) . . . . ?
B01R C00G B033 B02U 103.5(4) . . . . ?
B01R C00G B033 B02X -38.9(4) . . . . ?
B01R C00G B033 B03O 1.3(5) . . . . ?
B01R C00G B033 B034 64.1(5) . . . . ?
B01R B02F B03B C00D -35.4(3) . . . . ?
B01R B02F B03B B02U 0.3(5) . . . . ?
B01R B02F B03B B034 63.2(5) . . . . ?
B01R B02F B03B B044 100.9(4) . . . . ?
B01R B02F B03Q B02X -36.9(3) . . . . ?
B01R B02F B03Q B03O -100.7(4) . . . . ?
B01R B02F B03Q B044 -137.0(4) . . . . ?
B01R B02F B044 B03B -100.3(4) . . . . ?
B01R B02F B044 B03O 1.3(5) . . . . ?
B01R B02F B044 B03Q 38.3(4) . . . . ?
B01R B02F B044 B034 -62.4(5) . . . . ?
B01R B02X B03O B03Q -38.2(4) . . . . ?
B01R B02X B03O B033 98.8(4) . . . . ?
B01R B02X B03O B034 62.1(5) . . . . ?
B01R B02X B03O B044 -0.9(5) . . . . ?
B01R B02X B03Q B02F 36.5(4) . . . . ?
B01R B02X B03Q B03O 136.1(4) . . . . ?
B01R B02X B03Q B044 99.6(4) . . . . ?
B01R B02X B033 C00G 34.9(3) . . . . ?
B01R B02X B033 B02U 1.2(5) . . . . ?
B01R B02X B033 B03O -99.7(4) . . . . ?
B01R B02X B033 B034 -62.4(5) . . . . ?
B01R B03Q B044 B02F -38.0(3) . . . . ?
B01R B03Q B044 B03B -0.7(5) . . . . ?
B01R B03Q B044 B03O 100.8(4) . . . . ?
B01R B03Q B044 B034 62.8(5) . . . . ?
B02F C00D C00G C012 -148.0(4) . . . . ?
B02F C00D C00G B01R -39.4(3) . . . . ?
B02F C00D C00G B02U 105.0(4) . . . . ?
B02F C00D C00G B02X -2.1(4) . . . . ?
B02F C00D C00G B033 66.6(4) . . . . ?
B02F C00D B01R C00G 136.7(4) . . . . ?
B02F C00D B01R B02X 102.0(4) . . . . ?
B02F C00D B01R B03Q 38.4(3) . . . . ?
B02F C00D B02U C00G -99.1(4) . . . . ?
B02F C00D B02U B03B 37.9(4) . . . . ?
B02F C00D B02U B033 -63.6(4) . . . . ?
B02F C00D B02U B034 -1.1(5) . . . . ?
B02F C00D B03B B02U -139.8(4) . . . . ?
B02F C00D B03B B034 -100.9(4) . . . . ?
B02F C00D B03B B044 -38.4(3) . . . . ?
B02F B01R B02X C00G 97.9(4) . . . . ?
B02F B01R B02X C01L -154.2(4) . . . . ?
B02F B01R B02X B03O 1.7(5) . . . . ?
B02F B01R B02X B03Q -36.9(4) . . . . ?
B02F B01R B02X B033 63.3(4) . . . . ?
B02F B01R B03Q B02X 139.3(4) . . . . ?
B02F B01R B03Q B03O 100.1(4) . . . . ?
B02F B01R B03Q B044 37.8(3) . . . . ?
B02F B03B B034 B02U -100.6(4) . . . . ?
B02F B03B B034 B03O 1.0(5) . . . . ?
B02F B03B B034 B033 -63.3(5) . . . . ?
B02F B03B B034 B044 37.8(4) . . . . ?
B02F B03B B044 B03O -100.8(4) . . . . ?
B02F B03B B044 B03Q -36.9(4) . . . . ?
B02F B03B B044 B034 -137.5(4) . . . . ?
B02F B03Q B044 B03B 37.3(4) . . . . ?
B02F B03Q B044 B03O 138.8(4) . . . . ?
B02F B03Q B044 B034 100.8(4) . . . . ?
B02U C00D C00G C012 107.1(4) . . . . ?
B02U C00D C00G B01R -144.4(4) . . . . ?
B02U C00D C00G B02X -107.1(4) . . . . ?
B02U C00D C00G B033 -38.4(4) . . . . ?
B02U C00D B01R C00G 32.5(3) . . . . ?
B02U C00D B01R B02F -104.1(4) . . . . ?
B02U C00D B01R B02X -2.2(5) . . . . ?
B02U C00D B01R B03Q -65.8(4) . . . . ?
B02U C00D B02F B01R 102.6(4) . . . . ?
B02U C00D B02F B03B -37.5(4) . . . . ?
B02U C00D B02F B03Q 64.5(4) . . . . ?
B02U C00D B02F B044 0.7(5) . . . . ?
B02U C00D B03B B02F 139.8(4) . . . . ?
B02U C00D B03B B034 39.0(4) . . . . ?
B02U C00D B03B B044 101.4(4) . . . . ?
B02U C00G C012 N002 137.8(4) . . . . ?
B02U C00G C012 C01I -44.0(6) . . . . ?
B02U C00G B01R C00D -33.3(3) . . . . ?
B02U C00G B01R B02F 4.6(5) . . . . ?
B02U C00G B01R B02X 107.4(4) . . . . ?
B02U C00G B01R B03Q 67.6(4) . . . . ?
B02U C00G B02X C01L 148.9(4) . . . . ?
B02U C00G B02X B01R -103.2(4) . . . . ?
B02U C00G B02X B03O -2.4(5) . . . . ?
B02U C00G B02X B03Q -64.3(4) . . . . ?
B02U C00G B02X B033 36.5(4) . . . . ?
B02U C00G B033 B02X -142.4(4) . . . . ?
B02U C00G B033 B03O -102.3(4) . . . . ?
B02U C00G B033 B034 -39.4(4) . . . . ?
B02U B03B B034 B03O 101.5(4) . . . . ?
B02U B03B B034 B033 37.3(4) . . . . ?
B02U B03B B034 B044 138.3(4) . . . . ?
B02U B03B B044 B02F 100.5(4) . . . . ?
B02U B03B B044 B03O -0.3(5) . . . . ?
B02U B03B B044 B03Q 63.6(5) . . . . ?
B02U B03B B044 B034 -37.0(4) . . . . ?
B02U B033 B034 B03B -37.2(4) . . . . ?
B02U B033 B034 B03O -138.8(4) . . . . ?
B02U B033 B034 B044 -101.3(4) . . . . ?
B02U B034 B044 B02F -0.7(5) . . . . ?
B02U B034 B044 B03B 37.6(4) . . . . ?
B02U B034 B044 B03O -101.7(4) . . . . ?
B02U B034 B044 B03Q -63.7(5) . . . . ?
B02X C00G C012 N002 -73.2(5) . . . . ?
B02X C00G C012 C01I 105.0(5) . . . . ?
B02X C00G B01R C00D -140.7(4) . . . . ?
B02X C00G B01R B02F -102.9(4) . . . . ?
B02X C00G B01R B03Q -39.8(3) . . . . ?
B02X C00G B02U C00D 102.2(4) . . . . ?
B02X C00G B02U B03B 64.7(4) . . . . ?
B02X C00G B02U B033 -36.9(4) . . . . ?
B02X C00G B02U B034 2.3(5) . . . . ?
B02X C00G B033 B02U 142.4(4) . . . . ?
B02X C00G B033 B03O 40.1(3) . . . . ?
B02X C00G B033 B034 103.0(4) . . . . ?
B02X B01R B02F C00D -100.0(4) . . . . ?
B02X B01R B02F B03B -64.8(5) . . . . ?
B02X B01R B02F B03Q 36.9(4) . . . . ?
B02X B01R B02F B044 -1.9(5) . . . . ?
B02X B01R B03Q B02F -139.3(4) . . . . ?
B02X B01R B03Q B03O -39.2(4) . . . . ?
B02X B01R B03Q B044 -101.4(4) . . . . ?
B02X B03O B03Q B01R 39.3(4) . . . . ?
B02X B03O B03Q B02F 102.2(4) . . . . ?
B02X B03O B03Q B044 138.7(4) . . . . ?
B02X B03O B033 C00G -39.4(3) . . . . ?
B02X B03O B033 B02U -101.9(4) . . . . ?
B02X B03O B033 B034 -138.7(4) . . . . ?
B02X B03O B034 B02U -0.2(5) . . . . ?
B02X B03O B034 B03B -64.5(5) . . . . ?
B02X B03O B034 B033 37.1(4) . . . . ?
B02X B03O B034 B044 -101.3(4) . . . . ?
B02X B03O B044 B02F -0.2(5) . . . . ?
B02X B03O B044 B03B 64.0(5) . . . . ?
B02X B03O B044 B03Q -37.0(4) . . . . ?
B02X B03O B044 B034 100.5(4) . . . . ?
B02X B03Q B044 B02F -101.7(4) . . . . ?
B02X B03Q B044 B03B -64.4(5) . . . . ?
B02X B03Q B044 B03O 37.1(4) . . . . ?
B02X B03Q B044 B034 -1.0(5) . . . . ?
B02X B033 B034 B02U 101.4(4) . . . . ?
B02X B033 B034 B03B 64.2(5) . . . . ?
B02X B033 B034 B03O -37.4(4) . . . . ?
B02X B033 B034 B044 0.1(5) . . . . ?
B03B C00D C00G C012 146.1(4) . . . . ?
B03B C00D C00G B01R -105.4(4) . . . . ?
B03B C00D C00G B02U 39.0(3) . . . . ?
B03B C00D C00G B02X -68.1(4) . . . . ?
B03B C00D C00G B033 0.6(5) . . . . ?
B03B C00D B01R C00G 98.9(4) . . . . ?
B03B C00D B01R B02F -37.7(3) . . . . ?
B03B C00D B01R B02X 64.2(4) . . . . ?
B03B C00D B01R B03Q 0.6(5) . . . . ?
B03B C00D B02F B01R 140.1(4) . . . . ?
B03B C00D B02F B03Q 102.0(4) . . . . ?
B03B C00D B02F B044 38.3(3) . . . . ?
B03B C00D B02U C00G -137.0(4) . . . . ?
B03B C00D B02U B033 -101.6(4) . . . . ?
B03B C00D B02U B034 -39.1(4) . . . . ?
B03B B02F B03Q B01R 100.1(4) . . . . ?
B03B B02F B03Q B02X 63.2(5) . . . . ?
B03B B02F B03Q B03O -0.6(5) . . . . ?
B03B B02F B03Q B044 -36.9(3) . . . . ?
B03B B02F B044 B03O 101.7(4) . . . . ?
B03B B02F B044 B03Q 138.7(4) . . . . ?
B03B B02F B044 B034 38.0(4) . . . . ?
B03B B02U B033 C00G -98.1(4) . . . . ?
B03B B02U B033 B02X -64.5(5) . . . . ?
B03B B02U B033 B03O -0.2(5) . . . . ?
B03B B02U B033 B034 36.8(4) . . . . ?
B03B B02U B034 B03O -101.6(4) . . . . ?
B03B B02U B034 B033 -138.9(4) . . . . ?
B03B B02U B034 B044 -37.5(4) . . . . ?
B03B B034 B044 B02F -38.2(4) . . . . ?
B03B B034 B044 B03O -139.3(4) . . . . ?
B03B B034 B044 B03Q -101.2(4) . . . . ?
B03O B02X B03Q B01R -136.1(4) . . . . ?
B03O B02X B03Q B02F -99.6(4) . . . . ?
B03O B02X B03Q B044 -36.5(4) . . . . ?
B03O B02X B033 C00G 134.6(4) . . . . ?
B03O B02X B033 B02U 100.8(4) . . . . ?
B03O B02X B033 B034 37.3(4) . . . . ?
B03O B03Q B044 B02F -138.8(4) . . . . ?
B03O B03Q B044 B03B -101.5(4) . . . . ?
B03O B03Q B044 B034 -38.0(4) . . . . ?
B03O B033 B034 B02U 138.8(4) . . . . ?
B03O B033 B034 B03B 101.6(4) . . . . ?
B03O B033 B034 B044 37.5(4) . . . . ?
B03O B034 B044 B02F 101.1(4) . . . . ?
B03O B034 B044 B03B 139.3(4) . . . . ?
B03O B034 B044 B03Q 38.1(4) . . . . ?
B03Q B01R B02F C00D -136.9(4) . . . . ?
B03Q B01R B02F B03B -101.7(4) . . . . ?
B03Q B01R B02F B044 -38.8(4) . . . . ?
B03Q B01R B02X C00G 134.8(4) . . . . ?
B03Q B01R B02X C01L -117.3(5) . . . . ?
B03Q B01R B02X B03O 38.6(4) . . . . ?
B03Q B01R B02X B033 100.3(4) . . . . ?
B03Q B02F B03B C00D -98.8(4) . . . . ?
B03Q B02F B03B B02U -63.0(4) . . . . ?
B03Q B02F B03B B034 -0.2(5) . . . . ?
B03Q B02F B03B B044 37.5(4) . . . . ?
B03Q B02F B044 B03B -138.7(4) . . . . ?
B03Q B02F B044 B03O -37.0(4) . . . . ?
B03Q B02F B044 B034 -100.7(4) . . . . ?
B03Q B02X B03O B033 137.1(4) . . . . ?
B03Q B02X B03O B034 100.4(4) . . . . ?
B03Q B02X B03O B044 37.3(4) . . . . ?
B03Q B02X B033 C00G 96.6(4) . . . . ?
B03Q B02X B033 B02U 62.9(5) . . . . ?
B03Q B02X B033 B03O -37.9(3) . . . . ?
B03Q B02X B033 B034 -0.7(5) . . . . ?
B03Q B03O B033 C00G -1.3(5) . . . . ?
B03Q B03O B033 B02U -63.8(5) . . . . ?
B03Q B03O B033 B02X 38.1(4) . . . . ?
B03Q B03O B033 B034 -100.6(4) . . . . ?
B03Q B03O B034 B02U 62.9(5) . . . . ?
B03Q B03O B034 B03B -1.4(5) . . . . ?
B03Q B03O B034 B033 100.2(4) . . . . ?
B03Q B03O B034 B044 -38.1(4) . . . . ?
B03Q B03O B044 B02F 36.7(4) . . . . ?
B03Q B03O B044 B03B 100.9(4) . . . . ?
B03Q B03O B044 B034 137.5(4) . . . . ?
B033 C00G C012 N002 -149.7(4) . . . . ?
B033 C00G C012 C01I 28.5(7) . . . . ?
B033 C00G B01R C00D -101.6(4) . . . . ?
B033 C00G B01R B02F -63.7(5) . . . . ?
B033 C00G B01R B02X 39.1(4) . . . . ?
B033 C00G B01R B03Q -0.7(5) . . . . ?
B033 C00G B02U C00D 139.1(4) . . . . ?
B033 C00G B02U B03B 101.6(4) . . . . ?
B033 C00G B02U B034 39.2(3) . . . . ?
B033 C00G B02X C01L 112.4(5) . . . . ?
B033 C00G B02X B01R -139.7(4) . . . . ?
B033 C00G B02X B03O -38.9(3) . . . . ?
B033 C00G B02X B03Q -100.8(4) . . . . ?
B033 B02U B03B C00D 98.8(4) . . . . ?
B033 B02U B03B B02F 63.5(4) . . . . ?
B033 B02U B03B B034 -36.7(4) . . . . ?
B033 B02U B03B B044 0.3(5) . . . . ?
B033 B02U B034 B03B 138.9(4) . . . . ?
B033 B02U B034 B03O 37.3(4) . . . . ?
B033 B02U B034 B044 101.4(4) . . . . ?
B033 B02X B03O B03Q -137.1(4) . . . . ?
B033 B02X B03O B034 -36.7(4) . . . . ?
B033 B02X B03O B044 -99.7(4) . . . . ?
B033 B02X B03Q B01R -98.5(4) . . . . ?
B033 B02X B03Q B02F -62.0(5) . . . . ?
B033 B02X B03Q B03O 37.6(4) . . . . ?
B033 B02X B03Q B044 1.0(5) . . . . ?
B033 B03O B03Q B01R 0.9(5) . . . . ?
B033 B03O B03Q B02F 63.8(4) . . . . ?
B033 B03O B03Q B02X -38.4(4) . . . . ?
B033 B03O B03Q B044 100.3(4) . . . . ?
B033 B03O B034 B02U -37.3(3) . . . . ?
B033 B03O B034 B03B -101.6(4) . . . . ?
B033 B03O B034 B044 -138.4(4) . . . . ?
B033 B03O B044 B02F -64.0(5) . . . . ?
B033 B03O B044 B03B 0.2(5) . . . . ?
B033 B03O B044 B03Q -100.8(4) . . . . ?
B033 B03O B044 B034 36.8(4) . . . . ?
B033 B034 B044 B02F 63.5(5) . . . . ?
B033 B034 B044 B03B 101.8(4) . . . . ?
B033 B034 B044 B03O -37.5(4) . . . . ?
B033 B034 B044 B03Q 0.5(5) . . . . ?
B034 B02U B03B C00D 135.5(4) . . . . ?
B034 B02U B03B B02F 100.2(4) . . . . ?
B034 B02U B03B B044 37.1(4) . . . . ?
B034 B02U B033 C00G -134.9(4) . . . . ?
B034 B02U B033 B02X -101.4(4) . . . . ?
B034 B02U B033 B03O -37.1(4) . . . . ?
B034 B03B B044 B02F 137.5(4) . . . . ?
B034 B03B B044 B03O 36.7(4) . . . . ?
B034 B03B B044 B03Q 100.6(4) . . . . ?
B034 B03O B03Q B01R -61.7(5) . . . . ?
B034 B03O B03Q B02F 1.2(5) . . . . ?
B034 B03O B03Q B02X -101.0(4) . . . . ?
B034 B03O B03Q B044 37.7(4) . . . . ?
B034 B03O B033 C00G 99.3(4) . . . . ?
B034 B03O B033 B02U 36.8(3) . . . . ?
B034 B03O B033 B02X 138.7(4) . . . . ?
B034 B03O B044 B02F -100.8(4) . . . . ?
B034 B03O B044 B03B -36.6(4) . . . . ?
B034 B03O B044 B03Q -137.5(4) . . . . ?
B044 B02F B03B C00D -136.3(4) . . . . ?
B044 B02F B03B B02U -100.6(4) . . . . ?
B044 B02F B03B B034 -37.7(3) . . . . ?
B044 B02F B03Q B01R 137.0(4) . . . . ?
B044 B02F B03Q B02X 100.1(4) . . . . ?
B044 B02F B03Q B03O 36.3(3) . . . . ?
B044 B03B B034 B02U -138.3(4) . . . . ?
B044 B03B B034 B03O -36.8(4) . . . . ?
B044 B03B B034 B033 -101.1(5) . . . . ?
B044 B03O B03Q B01R -99.4(4) . . . . ?
B044 B03O B03Q B02F -36.5(3) . . . . ?
B044 B03O B03Q B02X -138.7(4) . . . . ?
B044 B03O B033 C00G 62.5(5) . . . . ?
B044 B03O B033 B02U 0.0(5) . . . . ?
B044 B03O B033 B02X 101.9(4) . . . . ?
B044 B03O B033 B034 -36.8(4) . . . . ?
B044 B03O B034 B02U 101.1(4) . . . . ?
B044 B03O B034 B03B 36.8(4) . . . . ?
B044 B03O B034 B033 138.4(4) . . . . ?
O00F C01H C01Y B03L -94.1(7) . . . . ?
O00F C01H C03N C04K -33.8(10) . . . . ?
O00F C01H C03N C056 32.5(9) . . . . ?
N005 C00T C00W C00I -72.7(5) . . . . ?
N005 C00T C00W B02T -3.7(6) . . . . ?
N005 C00T C00W B03L 71.2(6) . . . . ?
N005 C00T C00W B04B 147.1(4) . . . . ?
N005 C00T C00W B04H -141.3(4) . . . . ?
N005 C00T C028 C02J 0.8(8) . . . . ?
N005 C01X C02D C02J -1.2(9) . . . . ?
C00E C00I C00W C00T 1.2(6) . . . . ?
C00E C00I C00W B02T -108.7(4) . . . . ?
C00E C00I C00W B03L -146.8(4) . . . . ?
C00E C00I C00W B04B 145.6(4) . . . . ?
C00E C00I C00W B04H 107.1(4) . . . . ?
C00E C00I B02T C00W 107.4(4) . . . . ?
C00E C00I B02T B03L 142.9(4) . . . . ?
C00E C00I B02T B04S -153.7(4) . . . . ?
C00E C00I B02T B048 -115.3(5) . . . . ?
C00E C00I B04H C00W -107.8(4) . . . . ?
C00E C00I B04H B04B -144.0(4) . . . . ?
C00E C00I B04H B04R 114.2(4) . . . . ?
C00E C00I B04H B04X 151.9(4) . . . . ?
C00E C00I B04R B04H -106.6(5) . . . . ?
C00E C00I B04R B04P 152.6(5) . . . . ?
C00E C00I B04R B04X -145.0(4) . . . . ?
C00E C00I B04R B048 114.3(5) . . . . ?
C00E C00I B048 B02T 107.6(5) . . . . ?
C00E C00I B048 B04P -150.9(4) . . . . ?
C00E C00I B048 B04R -112.3(5) . . . . ?
C00E C00I B048 B04S 145.9(4) . . . . ?
C00E C02G C03J C01K 0.5(10) . . . . ?
C00I C00E C02G C03J -179.4(5) . . . . ?
C00I C00E C016 C01E 179.5(4) . . . . ?
C00I C00W B02T B03L -139.7(4) . . . . ?
C00I C00W B02T B04S -99.7(4) . . . . ?
C00I C00W B02T B048 -36.8(3) . . . . ?
C00I C00W B03L C01Y 145.8(5) . . . . ?
C00I C00W B03L B02T 36.9(3) . . . . ?
C00I C00W B03L B04B -102.9(4) . . . . ?
C00I C00W B03L B04Q -63.5(5) . . . . ?
C00I C00W B03L B04S -2.0(5) . . . . ?
C00I C00W B04B B03L 103.9(4) . . . . ?
C00I C00W B04B B04H -37.9(4) . . . . ?
C00I C00W B04B B04Q 63.7(5) . . . . ?
C00I C00W B04B B04X 1.3(5) . . . . ?
C00I C00W B04H B04B 138.7(4) . . . . ?
C00I C00W B04H B04R 36.3(3) . . . . ?
C00I C00W B04H B04X 98.2(4) . . . . ?
C00I B02T B03L C00W -36.3(3) . . . . ?
C00I B02T B03L C01Y -143.7(4) . . . . ?
C00I B02T B03L B04B -1.3(5) . . . . ?
C00I B02T B03L B04Q 60.6(5) . . . . ?
C00I B02T B03L B04S 98.2(4) . . . . ?
C00I B02T B04S B03L -102.1(4) . . . . ?
C00I B02T B04S B04P 0.3(6) . . . . ?
C00I B02T B04S B04Q -63.7(5) . . . . ?
C00I B02T B04S B048 37.4(4) . . . . ?
C00I B02T B048 B04P -99.6(4) . . . . ?
C00I B02T B048 B04R -35.7(4) . . . . ?
C00I B02T B048 B04S -136.4(4) . . . . ?
C00I B04H B04R B04P 98.8(4) . . . . ?
C00I B04H B04R B04X 136.4(4) . . . . ?
C00I B04H B04R B048 35.6(4) . . . . ?
C00I B04H B04X B04B 101.9(4) . . . . ?
C00I B04H B04X B04P 1.5(6) . . . . ?
C00I B04H B04X B04Q 65.5(6) . . . . ?
C00I B04H B04X B04R -37.3(4) . . . . ?
C00I B04R B04X B04B 1.8(5) . . . . ?
C00I B04R B04X B04H 38.4(4) . . . . ?
C00I B04R B04X B04P -99.1(4) . . . . ?
C00I B04R B04X B04Q -61.1(5) . . . . ?
C00I B04R B048 B02T 35.9(4) . . . . ?
C00I B04R B048 B04P 136.6(5) . . . . ?
C00I B04R B048 B04S 98.9(4) . . . . ?
C00T N005 C01X C02D 1.9(8) . . . . ?
C00T C00W B02T C00I -105.8(4) . . . . ?
C00T C00W B02T B03L 114.5(5) . . . . ?
C00T C00W B02T B04S 154.6(4) . . . . ?
C00T C00W B02T B048 -142.6(4) . . . . ?
C00T C00W B03L C01Y 0.2(8) . . . . ?
C00T C00W B03L B02T -108.6(5) . . . . ?
C00T C00W B03L B04B 111.5(5) . . . . ?
C00T C00W B03L B04Q 150.9(5) . . . . ?
C00T C00W B03L B04S -147.5(5) . . . . ?
C00T C00W B04B B03L -113.7(5) . . . . ?
C00T C00W B04B B04H 104.5(5) . . . . ?
C00T C00W B04B B04Q -153.9(4) . . . . ?
C00T C00W B04B B04X 143.7(4) . . . . ?
C00T C00W B04H C00I 107.5(4) . . . . ?
C00T C00W B04H B04B -113.7(5) . . . . ?
C00T C00W B04H B04R 143.8(4) . . . . ?
C00T C00W B04H B04X -154.2(5) . . . . ?
C00W C00I B02T B03L 35.5(3) . . . . ?
C00W C00I B02T B04S 98.8(4) . . . . ?
C00W C00I B02T B048 137.3(4) . . . . ?
C00W C00I B04H B04B -36.2(3) . . . . ?
C00W C00I B04H B04R -138.0(4) . . . . ?
C00W C00I B04H B04X -100.3(4) . . . . ?
C00W C00I B04R B04H 37.3(3) . . . . ?
C00W C00I B04R B04P -63.4(5) . . . . ?
C00W C00I B04R B04X -1.0(5) . . . . ?
C00W C00I B04R B048 -101.8(4) . . . . ?
C00W C00I B048 B02T -38.1(4) . . . . ?
C00W C00I B048 B04P 63.4(4) . . . . ?
C00W C00I B048 B04R 102.0(4) . . . . ?
C00W C00I B048 B04S 0.2(5) . . . . ?
C00W C00T C028 C02J 180.0(5) . . . . ?
C00W B02T B03L C01Y -107.5(5) . . . . ?
C00W B02T B03L B04B 34.9(4) . . . . ?
C00W B02T B03L B04Q 96.9(4) . . . . ?
C00W B02T B03L B04S 134.5(4) . . . . ?
C00W B02T B04S B03L -39.2(3) . . . . ?
C00W B02T B04S B04P 63.3(5) . . . . ?
C00W B02T B04S B04Q -0.7(5) . . . . ?
C00W B02T B04S B048 100.4(4) . . . . ?
C00W B02T B048 C00I 37.9(4) . . . . ?
C00W B02T B048 B04P -61.7(4) . . . . ?
C00W B02T B048 B04R 2.3(5) . . . . ?
C00W B02T B048 B04S -98.5(4) . . . . ?
C00W B03L B04B B04H 34.0(4) . . . . ?
C00W B03L B04B B04Q 134.3(5) . . . . ?
C00W B03L B04B B04X 96.7(5) . . . . ?
C00W B03L B04Q B04B -38.9(4) . . . . ?
C00W B03L B04Q B04P 62.2(5) . . . . ?
C00W B03L B04Q B04S 98.0(5) . . . . ?
C00W B03L B04Q B04X -0.8(6) . . . . ?
C00W B03L B04S B02T 38.8(3) . . . . ?
C00W B03L B04S B04P -62.4(5) . . . . ?
C00W B03L B04S B04Q -98.3(4) . . . . ?
C00W B03L B04S B048 2.1(5) . . . . ?
C00W B04B B04H C00I 36.8(3) . . . . ?
C00W B04B B04H B04R 98.3(4) . . . . ?
C00W B04B B04H B04X 134.6(4) . . . . ?
C00W B04B B04Q B03L 39.5(4) . . . . ?
C00W B04B B04Q B04P -62.5(5) . . . . ?
C00W B04B B04Q B04S 1.0(6) . . . . ?
C00W B04B B04Q B04X -98.6(5) . . . . ?
C00W B04B B04X B04H -39.2(4) . . . . ?
C00W B04B B04X B04P 62.9(5) . . . . ?
C00W B04B B04X B04Q 99.4(4) . . . . ?
C00W B04B B04X B04R -2.0(5) . . . . ?
C00W B04H B04R C00I -37.2(3) . . . . ?
C00W B04H B04R B04P 61.6(5) . . . . ?
C00W B04H B04R B04X 99.2(4) . . . . ?
C00W B04H B04R B048 -1.6(5) . . . . ?
C00W B04H B04X B04B 39.3(4) . . . . ?
C00W B04H B04X B04P -61.1(5) . . . . ?
C00W B04H B04X B04Q 2.9(6) . . . . ?
C00W B04H B04X B04R -99.9(4) . . . . ?
C01E C01K C03J C02G 2.0(9) . . . . ?
C01H C01Y B03L C00W 145.8(5) . . . . ?
C01H C01Y B03L B02T -146.1(5) . . . . ?
C01H C01Y B03L B04B 77.3(6) . . . . ?
C01H C01Y B03L B04Q 3.4(8) . . . . ?
C01H C01Y B03L B04S -74.8(7) . . . . ?
C01H C03N C04K C056 107.5(8) . . . . ?
C01H C03N C056 C04K -106.4(7) . . . . ?
C01K C01E C016 C00E -0.9(7) . . . . ?
C01X N005 C00T C00W 179.1(4) . . . . ?
C01X N005 C00T C028 -1.7(7) . . . . ?
C01X C02D C02J C028 0.2(9) . . . . ?
C01Y C01H C03N C04K 150.1(6) . . . . ?
C01Y C01H C03N C056 -143.7(6) . . . . ?
C01Y B03L B04B C00W 106.5(5) . . . . ?
C01Y B03L B04B B04H 140.5(5) . . . . ?
C01Y B03L B04B B04Q -119.3(6) . . . . ?
C01Y B03L B04B B04X -156.8(5) . . . . ?
C01Y B03L B04Q B04B 107.6(7) . . . . ?
C01Y B03L B04Q B04P -151.2(5) . . . . ?
C01Y B03L B04Q B04S -115.4(6) . . . . ?
C01Y B03L B04Q B04X 145.8(6) . . . . ?
C01Y B03L B04S B02T -105.1(6) . . . . ?
C01Y B03L B04S B04P 153.7(5) . . . . ?
C01Y B03L B04S B04Q 117.7(6) . . . . ?
C01Y B03L B04S B048 -141.9(5) . . . . ?
C02D C02J C028 C00T 0.0(9) . . . . ?
C02G C00E C00I C00W -99.5(5) . . . . ?
C02G C00E C00I B02T -168.2(5) . . . . ?
C02G C00E C00I B04H -31.6(7) . . . . ?
C02G C00E C00I B04R 41.4(7) . . . . ?
C02G C00E C00I B048 117.8(5) . . . . ?
C02G C00E C016 C01E 3.3(7) . . . . ?
C03C C01K C03J C02G -178.9(5) . . . . ?
C03N C01H C01Y B03L 82.0(6) . . . . ?
C016 C00E C00I C00W 84.5(6) . . . . ?
C016 C00E C00I B02T 15.7(7) . . . . ?
C016 C00E C00I B04H 152.3(4) . . . . ?
C016 C00E C00I B04R -134.6(5) . . . . ?
C016 C00E C00I B048 -58.3(6) . . . . ?
C016 C00E C02G C03J -3.1(8) . . . . ?
C016 C01E C01K C03C 179.1(5) . . . . ?
C016 C01E C01K C03J -1.8(8) . . . . ?
C028 C00T C00W C00I 108.1(5) . . . . ?
C028 C00T C00W B02T 177.1(5) . . . . ?
C028 C00T C00W B03L -108.0(6) . . . . ?
C028 C00T C00W B04B -32.1(7) . . . . ?
C028 C00T C00W B04H 39.5(7) . . . . ?
B02T C00I C00W C00T 109.9(5) . . . . ?
B02T C00I C00W B03L -38.1(4) . . . . ?
B02T C00I C00W B04B -105.7(4) . . . . ?
B02T C00I C00W B04H -144.1(4) . . . . ?
B02T C00I B04H C00W 32.4(3) . . . . ?
B02T C00I B04H B04B -3.8(5) . . . . ?
B02T C00I B04H B04R -105.6(4) . . . . ?
B02T C00I B04H B04X -67.8(5) . . . . ?
B02T C00I B04R B04H 101.3(4) . . . . ?
B02T C00I B04R B04P 0.5(6) . . . . ?
B02T C00I B04R B04X 62.9(5) . . . . ?
B02T C00I B04R B048 -37.8(4) . . . . ?
B02T C00I B048 B04P 101.4(5) . . . . ?
B02T C00I B048 B04R 140.1(5) . . . . ?
B02T C00I B048 B04S 38.3(4) . . . . ?
B02T C00W B03L C01Y 108.9(5) . . . . ?
B02T C00W B03L B04B -139.8(4) . . . . ?
B02T C00W B03L B04Q -100.4(5) . . . . ?
B02T C00W B03L B04S -38.9(4) . . . . ?
B02T C00W B04B B03L 38.7(4) . . . . ?
B02T C00W B04B B04H -103.1(4) . . . . ?
B02T C00W B04B B04Q -1.5(5) . . . . ?
B02T C00W B04B B04X -63.9(5) . . . . ?
B02T C00W B04H C00I -33.1(4) . . . . ?
B02T C00W B04H B04B 105.6(4) . . . . ?
B02T C00W B04H B04R 3.2(5) . . . . ?
B02T C00W B04H B04X 65.1(5) . . . . ?
B02T B03L B04B C00W -35.0(4) . . . . ?
B02T B03L B04B B04H -1.0(5) . . . . ?
B02T B03L B04B B04Q 99.2(5) . . . . ?
B02T B03L B04B B04X 61.7(5) . . . . ?
B02T B03L B04Q B04B -99.8(4) . . . . ?
B02T B03L B04Q B04P 1.4(5) . . . . ?
B02T B03L B04Q B04S 37.2(4) . . . . ?
B02T B03L B04Q B04X -61.6(6) . . . . ?
B02T B03L B04S B04P -101.2(5) . . . . ?
B02T B03L B04S B04Q -137.2(4) . . . . ?
B02T B03L B04S B048 -36.7(4) . . . . ?
B02T B04S B048 C00I -38.5(4) . . . . ?
B02T B04S B048 B04P -138.9(4) . . . . ?
B02T B04S B048 B04R -101.2(4) . . . . ?
B03L C00W B02T C00I 139.7(4) . . . . ?
B03L C00W B02T B04S 40.0(4) . . . . ?
B03L C00W B02T B048 102.9(4) . . . . ?
B03L C00W B04B B04H -141.8(4) . . . . ?
B03L C00W B04B B04Q -40.2(4) . . . . ?
B03L C00W B04B B04X -102.6(4) . . . . ?
B03L C00W B04H C00I -101.9(4) . . . . ?
B03L C00W B04H B04B 36.9(4) . . . . ?
B03L C00W B04H B04R -65.6(5) . . . . ?
B03L C00W B04H B04X -3.6(6) . . . . ?
B03L B02T B04S B04P 102.4(5) . . . . ?
B03L B02T B04S B04Q 38.5(4) . . . . ?
B03L B02T B04S B048 139.5(4) . . . . ?
B03L B02T B048 C00I 99.7(4) . . . . ?
B03L B02T B048 B04P 0.1(5) . . . . ?
B03L B02T B048 B04R 64.0(5) . . . . ?
B03L B02T B048 B04S -36.7(4) . . . . ?
B03L B04B B04H C00I 2.9(5) . . . . ?
B03L B04B B04H C00W -33.9(4) . . . . ?
B03L B04B B04H B04R 64.3(5) . . . . ?
B03L B04B B04H B04X 100.7(5) . . . . ?
B03L B04B B04Q B04P -102.0(5) . . . . ?
B03L B04B B04Q B04S -38.5(4) . . . . ?
B03L B04B B04Q B04X -138.1(5) . . . . ?
B03L B04B B04X B04H -100.9(4) . . . . ?
B03L B04B B04X B04P 1.2(6) . . . . ?
B03L B04B B04X B04Q 37.7(4) . . . . ?
B03L B04B B04X B04R -63.6(5) . . . . ?
B03L B04Q B04S B02T -38.8(4) . . . . ?
B03L B04Q B04S B04P -140.4(4) . . . . ?
B03L B04Q B04S B048 -102.6(4) . . . . ?
B03L B04Q B04X B04B -37.9(4) . . . . ?
B03L B04Q B04X B04H -1.3(7) . . . . ?
B03L B04Q B04X B04P 101.6(5) . . . . ?
B03L B04Q B04X B04R 63.4(6) . . . . ?
B03L B04S B048 C00I -1.5(5) . . . . ?
B03L B04S B048 B02T 37.1(4) . . . . ?
B03L B04S B048 B04P -101.9(4) . . . . ?
B03L B04S B048 B04R -64.1(5) . . . . ?
B04B C00W B02T C00I 101.1(4) . . . . ?
B04B C00W B02T B03L -38.6(4) . . . . ?
B04B C00W B02T B04S 1.4(5) . . . . ?
B04B C00W B02T B048 64.3(5) . . . . ?
B04B C00W B03L C01Y -111.3(6) . . . . ?
B04B C00W B03L B02T 139.8(4) . . . . ?
B04B C00W B03L B04Q 39.4(4) . . . . ?
B04B C00W B03L B04S 100.9(4) . . . . ?
B04B C00W B04H C00I -138.7(4) . . . . ?
B04B C00W B04H B04R -102.4(4) . . . . ?
B04B C00W B04H B04X -40.5(4) . . . . ?
B04B B03L B04Q B04P 101.2(5) . . . . ?
B04B B03L B04Q B04S 136.9(5) . . . . ?
B04B B03L B04Q B04X 38.1(5) . . . . ?
B04B B03L B04S B02T 99.5(4) . . . . ?
B04B B03L B04S B04P -1.7(5) . . . . ?
B04B B03L B04S B04Q -37.7(4) . . . . ?
B04B B03L B04S B048 62.7(5) . . . . ?
B04B B04H B04R C00I -99.2(4) . . . . ?
B04B B04H B04R B04P -0.3(5) . . . . ?
B04B B04H B04R B04X 37.3(4) . . . . ?
B04B B04H B04R B048 -63.6(5) . . . . ?
B04B B04H B04X B04P -100.4(5) . . . . ?
B04B B04H B04X B04Q -36.4(4) . . . . ?
B04B B04H B04X B04R -139.2(4) . . . . ?
B04B B04Q B04S B02T -0.2(6) . . . . ?
B04B B04Q B04S B03L 38.6(4) . . . . ?
B04B B04Q B04S B04P -101.8(5) . . . . ?
B04B B04Q B04S B048 -64.0(5) . . . . ?
B04B B04Q B04X B04H 36.6(4) . . . . ?
B04B B04Q B04X B04P 139.5(5) . . . . ?
B04B B04Q B04X B04R 101.3(5) . . . . ?
B04H C00I C00W C00T -106.0(5) . . . . ?
B04H C00I C00W B02T 144.1(4) . . . . ?
B04H C00I C00W B03L 106.0(4) . . . . ?
B04H C00I C00W B04B 38.4(4) . . . . ?
B04H C00I B02T C00W -32.3(3) . . . . ?
B04H C00I B02T B03L 3.2(5) . . . . ?
B04H C00I B02T B04S 66.6(5) . . . . ?
B04H C00I B02T B048 105.0(4) . . . . ?
B04H C00I B04R B04P -100.8(5) . . . . ?
B04H C00I B04R B04X -38.3(4) . . . . ?
B04H C00I B04R B048 -139.1(4) . . . . ?
B04H C00I B048 B02T -101.5(4) . . . . ?
B04H C00I B048 B04P 0.0(5) . . . . ?
B04H C00I B048 B04R 38.6(4) . . . . ?
B04H C00I B048 B04S -63.1(5) . . . . ?
B04H C00W B02T C00I 33.4(4) . . . . ?
B04H C00W B02T B03L -106.3(4) . . . . ?
B04H C00W B02T B04S -66.3(5) . . . . ?
B04H C00W B02T B048 -3.4(5) . . . . ?
B04H C00W B03L C01Y -147.9(5) . . . . ?
B04H C00W B03L B02T 103.2(4) . . . . ?
B04H C00W B03L B04B -36.6(4) . . . . ?
B04H C00W B03L B04Q 2.8(6) . . . . ?
B04H C00W B03L B04S 64.3(5) . . . . ?
B04H C00W B04B B03L 141.8(4) . . . . ?
B04H C00W B04B B04Q 101.6(5) . . . . ?
B04H C00W B04B B04X 39.2(4) . . . . ?
B04H B04B B04Q B03L 101.5(4) . . . . ?
B04H B04B B04Q B04P -0.5(5) . . . . ?
B04H B04B B04Q B04S 63.0(5) . . . . ?
B04H B04B B04Q B04X -36.6(4) . . . . ?
B04H B04B B04X B04P 102.1(5) . . . . ?
B04H B04B B04X B04Q 138.6(5) . . . . ?
B04H B04B B04X B04R 37.3(4) . . . . ?
B04H B04R B04X B04B -36.6(4) . . . . ?
B04H B04R B04X B04P -137.5(4) . . . . ?
B04H B04R B04X B04Q -99.5(5) . . . . ?
B04H B04R B048 C00I -36.3(4) . . . . ?
B04H B04R B048 B02T -0.4(6) . . . . ?
B04H B04R B048 B04P 100.3(5) . . . . ?
B04H B04R B048 B04S 62.7(5) . . . . ?
B04P B04Q B04S B02T 101.6(4) . . . . ?
B04P B04Q B04S B03L 140.4(4) . . . . ?
B04P B04Q B04S B048 37.8(4) . . . . ?
B04P B04Q B04X B04B -139.5(5) . . . . ?
B04P B04Q B04X B04H -102.9(5) . . . . ?
B04P B04Q B04X B04R -38.2(4) . . . . ?
B04P B04R B04X B04B 100.9(4) . . . . ?
B04P B04R B04X B04H 137.5(4) . . . . ?
B04P B04R B04X B04Q 38.0(4) . . . . ?
B04P B04R B048 C00I -136.6(5) . . . . ?
B04P B04R B048 B02T -100.7(5) . . . . ?
B04P B04R B048 B04S -37.7(4) . . . . ?
B04P B04S B048 C00I 100.4(4) . . . . ?
B04P B04S B048 B02T 138.9(4) . . . . ?
B04P B04S B048 B04R 37.8(4) . . . . ?
B04Q B03L B04B C00W -134.3(5) . . . . ?
B04Q B03L B04B B04H -100.2(5) . . . . ?
B04Q B03L B04B B04X -37.5(4) . . . . ?
B04Q B03L B04S B02T 137.2(4) . . . . ?
B04Q B03L B04S B04P 36.0(4) . . . . ?
B04Q B03L B04S B048 100.4(5) . . . . ?
B04Q B04B B04H C00I -60.9(5) . . . . ?
B04Q B04B B04H C00W -97.7(4) . . . . ?
B04Q B04B B04H B04R 0.5(5) . . . . ?
B04Q B04B B04H B04X 36.9(4) . . . . ?
B04Q B04B B04X B04H -138.6(5) . . . . ?
B04Q B04B B04X B04P -36.5(4) . . . . ?
B04Q B04B B04X B04R -101.3(5) . . . . ?
B04Q B04P B04R C00I 62.7(5) . . . . ?
B04Q B04P B04R B04H 0.0(5) . . . . ?
B04Q B04P B04R B04X -37.6(4) . . . . ?
B04Q B04P B04R B048 100.1(4) . . . . ?
B04Q B04P B04S B02T -100.9(5) . . . . ?
B04Q B04P B04S B03L -36.0(4) . . . . ?
B04Q B04P B04S B048 -137.9(4) . . . . ?
B04Q B04P B04X B04B 35.9(4) . . . . ?
B04Q B04P B04X B04H 99.2(5) . . . . ?
B04Q B04P B04X B04R 138.1(4) . . . . ?
B04Q B04P B048 C00I -62.4(5) . . . . ?
B04Q B04P B048 B02T 0.8(5) . . . . ?
B04Q B04P B048 B04R -100.7(5) . . . . ?
B04Q B04P B048 B04S 37.3(4) . . . . ?
B04Q B04S B048 C00I 62.6(5) . . . . ?
B04Q B04S B048 B02T 101.1(5) . . . . ?
B04Q B04S B048 B04P -37.8(4) . . . . ?
B04Q B04S B048 B04R 0.0(5) . . . . ?
B04R C00I C00W C00T -144.6(4) . . . . ?
B04R C00I C00W B02T 105.5(4) . . . . ?
B04R C00I C00W B03L 67.4(4) . . . . ?
B04R C00I C00W B04B -0.2(5) . . . . ?
B04R C00I C00W B04H -38.7(4) . . . . ?
B04R C00I B02T C00W -99.4(4) . . . . ?
B04R C00I B02T B03L -63.9(5) . . . . ?
B04R C00I B02T B04S -0.5(5) . . . . ?
B04R C00I B02T B048 37.9(4) . . . . ?
B04R C00I B04H C00W 138.0(4) . . . . ?
B04R C00I B04H B04B 101.8(4) . . . . ?
B04R C00I B04H B04X 37.8(4) . . . . ?
B04R C00I B048 B02T -140.1(5) . . . . ?
B04R C00I B048 B04P -38.6(4) . . . . ?
B04R C00I B048 B04S -101.7(5) . . . . ?
B04R B04H B04X B04B 139.2(4) . . . . ?
B04R B04H B04X B04P 38.8(4) . . . . ?
B04R B04H B04X B04Q 102.8(5) . . . . ?
B04R B04P B04Q B03L -64.0(5) . . . . ?
B04R B04P B04Q B04B 0.3(5) . . . . ?
B04R B04P B04Q B04S -99.9(4) . . . . ?
B04R B04P B04Q B04X 37.1(4) . . . . ?
B04R B04P B04S B02T 0.0(6) . . . . ?
B04R B04P B04S B03L 64.9(6) . . . . ?
B04R B04P B04S B04Q 100.9(5) . . . . ?
B04R B04P B04S B048 -37.1(4) . . . . ?
B04R B04P B04X B04B -102.1(5) . . . . ?
B04R B04P B04X B04H -38.9(4) . . . . ?
B04R B04P B04X B04Q -138.1(4) . . . . ?
B04R B04P B048 C00I 38.2(4) . . . . ?
B04R B04P B048 B02T 101.4(4) . . . . ?
B04R B04P B048 B04S 138.0(5) . . . . ?
B04S B02T B03L C00W -134.5(4) . . . . ?
B04S B02T B03L C01Y 118.1(5) . . . . ?
B04S B02T B03L B04B -99.5(4) . . . . ?
B04S B02T B03L B04Q -37.6(4) . . . . ?
B04S B02T B048 C00I 136.4(4) . . . . ?
B04S B02T B048 B04P 36.8(4) . . . . ?
B04S B02T B048 B04R 100.8(5) . . . . ?
B04S B03L B04B C00W -96.4(4) . . . . ?
B04S B03L B04B B04H -62.4(5) . . . . ?
B04S B03L B04B B04Q 37.8(4) . . . . ?
B04S B03L B04B B04X 0.3(5) . . . . ?
B04S B03L B04Q B04B -136.9(5) . . . . ?
B04S B03L B04Q B04P -35.8(4) . . . . ?
B04S B03L B04Q B04X -98.8(5) . . . . ?
B04S B04P B04Q B03L 35.9(4) . . . . ?
B04S B04P B04Q B04B 100.2(5) . . . . ?
B04S B04P B04Q B04X 137.0(4) . . . . ?
B04S B04P B04R C00I -0.3(6) . . . . ?
B04S B04P B04R B04H -62.9(5) . . . . ?
B04S B04P B04R B04X -100.5(5) . . . . ?
B04S B04P B04R B048 37.1(4) . . . . ?
B04S B04P B04X B04B -2.2(6) . . . . ?
B04S B04P B04X B04H 61.0(6) . . . . ?
B04S B04P B04X B04Q -38.2(4) . . . . ?
B04S B04P B04X B04R 99.9(4) . . . . ?
B04S B04P B048 C00I -99.8(4) . . . . ?
B04S B04P B048 B02T -36.5(4) . . . . ?
B04S B04P B048 B04R -138.0(5) . . . . ?
B04S B04Q B04X B04B -101.5(5) . . . . ?
B04S B04Q B04X B04H -64.9(6) . . . . ?
B04S B04Q B04X B04P 38.1(4) . . . . ?
B04S B04Q B04X B04R -0.1(6) . . . . ?
B04X B04B B04H C00I -97.8(4) . . . . ?
B04X B04B B04H C00W -134.6(4) . . . . ?
B04X B04B B04H B04R -36.4(4) . . . . ?
B04X B04B B04Q B03L 138.1(5) . . . . ?
B04X B04B B04Q B04P 36.1(4) . . . . ?
B04X B04B B04Q B04S 99.6(5) . . . . ?
B04X B04H B04R C00I -136.4(4) . . . . ?
B04X B04H B04R B04P -37.6(4) . . . . ?
B04X B04H B04R B048 -100.9(5) . . . . ?
B04X B04P B04Q B03L -101.1(5) . . . . ?
B04X B04P B04Q B04B -36.8(4) . . . . ?
B04X B04P B04Q B04S -137.0(4) . . . . ?
B04X B04P B04R C00I 100.2(5) . . . . ?
B04X B04P B04R B04H 37.6(4) . . . . ?
B04X B04P B04R B048 137.6(4) . . . . ?
B04X B04P B04S B02T -62.5(6) . . . . ?
B04X B04P B04S B03L 2.5(6) . . . . ?
B04X B04P B04S B04Q 38.4(4) . . . . ?
B04X B04P B04S B048 -99.5(4) . . . . ?
B04X B04P B048 C00I 1.0(5) . . . . ?
B04X B04P B048 B02T 64.2(5) . . . . ?
B04X B04P B048 B04R -37.3(4) . . . . ?
B04X B04P B048 B04S 100.7(5) . . . . ?
B04X B04Q B04S B02T 63.9(5) . . . . ?
B04X B04Q B04S B03L 102.7(4) . . . . ?
B04X B04Q B04S B04P -37.7(4) . . . . ?
B04X B04Q B04S B048 0.1(6) . . . . ?
B04X B04R B048 C00I -99.0(4) . . . . ?
B04X B04R B048 B02T -63.1(5) . . . . ?
B04X B04R B048 B04P 37.6(4) . . . . ?
B04X B04R B048 B04S -0.1(5) . . . . ?
B048 C00I C00W C00T 149.1(4) . . . . ?
B048 C00I C00W B02T 39.2(4) . . . . ?
B048 C00I C00W B03L 1.1(5) . . . . ?
B048 C00I C00W B04B -66.5(4) . . . . ?
B048 C00I C00W B04H -104.9(4) . . . . ?
B048 C00I B02T C00W -137.3(4) . . . . ?
B048 C00I B02T B03L -101.8(4) . . . . ?
B048 C00I B02T B04S -38.5(4) . . . . ?
B048 C00I B04H C00W 99.3(4) . . . . ?
B048 C00I B04H B04B 63.1(5) . . . . ?
B048 C00I B04H B04R -38.7(4) . . . . ?
B048 C00I B04H B04X -0.9(5) . . . . ?
B048 C00I B04R B04H 139.1(5) . . . . ?
B048 C00I B04R B04P 38.3(4) . . . . ?
B048 C00I B04R B04X 100.7(4) . . . . ?
B048 B02T B03L C00W -97.8(4) . . . . ?
B048 B02T B03L C01Y 154.7(4) . . . . ?
B048 B02T B03L B04B -62.9(5) . . . . ?
B048 B02T B03L B04Q -0.9(5) . . . . ?
B048 B02T B03L B04S 36.7(4) . . . . ?
B048 B02T B04S B03L -139.5(4) . . . . ?
B048 B02T B04S B04P -37.1(4) . . . . ?
B048 B02T B04S B04Q -101.1(5) . . . . ?
B048 B04P B04Q B03L -1.4(5) . . . . ?
B048 B04P B04Q B04B 62.9(5) . . . . ?
B048 B04P B04Q B04S -37.2(4) . . . . ?
B048 B04P B04Q B04X 99.7(4) . . . . ?
B048 B04P B04R C00I -37.4(4) . . . . ?
B048 B04P B04R B04H -100.0(4) . . . . ?
B048 B04P B04R B04X -137.6(4) . . . . ?
B048 B04P B04S B02T 37.0(4) . . . . ?
B048 B04P B04S B03L 102.0(4) . . . . ?
B048 B04P B04S B04Q 137.9(4) . . . . ?
B048 B04P B04X B04B -64.8(5) . . . . ?
B048 B04P B04X B04H -1.6(6) . . . . ?
B048 B04P B04X B04Q -100.8(4) . . . . ?
B048 B04P B04X B04R 37.3(4) . . . . ?
B048 B04R B04X B04B 63.1(5) . . . . ?
B048 B04R B04X B04H 99.6(4) . . . . ?
B048 B04R B04X B04P -37.9(4) . . . . ?
B048 B04R B04X B04Q 0.1(6) . . . . ?
